data_7017592
loop_
_publ_author_name
'Zhu, Guibo'
'Geletii, Yurii V.'
'K\"ogerler, Paul'
'Schilder, Helmut'
'Song, Jie'
'Lense, Sheri'
'Zhao, Chongchao'
'Hardcastle, Kenneth I.'
'Musaev, Djamaladdin G.'
'Hill, Craig L.'

_publ_section_title
;
 Water oxidation catalyzed by a new tetracobalt-substituted
 polyoxometalate complex:
 [{Co(4)(\m-OH)(H(2)O)(3)}(Si(2)W(19)O(70))](11-).
;
_journal_issue 7
_journal_name_full 'Dalton transactions (Cambridge, England : 2003)'
_journal_page_first 2084
_journal_page_last 2090
_journal_paper_doi 10.1039/c1dt11211b
_journal_volume 41
_journal_year 2012
_chemical_formula_moiety 'Co2 O66 Si2 W18 (H2O)7, K10, Na1, (H2O)25'
_chemical_formula_sum 'Co2 H64 K10 Na O98 Si2 W18'
_chemical_formula_weight 5237.33
_chemical_name_systematic
;
?
;
_space_group_IT_number 2
_symmetry_cell_setting triclinic
_symmetry_space_group_name_Hall '-P 1'
_symmetry_space_group_name_H-M 'P -1'
_atom_sites_solution_hydrogens undef
_atom_sites_solution_primary direct
_atom_sites_solution_secondary difmap
_audit_creation_method SHELXL-97
_cell_angle_alpha 65.974(3)
_cell_angle_beta 79.207(4)
_cell_angle_gamma 86.471(4)
_cell_formula_units_Z 2
_cell_length_a 14.632(4)
_cell_length_b 18.179(4)
_cell_length_c 18.284(4)
_cell_measurement_reflns_used 9586
_cell_measurement_temperature 173(2)
_cell_measurement_theta_max 31.93
_cell_measurement_theta_min 2.26
_cell_volume 4362.9(18)
_computing_cell_refinement 'Bruker SMART'
_computing_data_collection 'Bruker SMART'
_computing_data_reduction 'Bruker SAINT'
_computing_molecular_graphics 'Bruker SHELXTL'
_computing_publication_material 'Bruker SHELXTL'
_computing_structure_refinement 'SHELXL-97 (Sheldrick, 2008)'
_computing_structure_solution 'SHELXS-97 (Sheldrick, 2008)'
_diffrn_ambient_temperature 173(2)
_diffrn_measured_fraction_theta_full 0.998
_diffrn_measured_fraction_theta_max 0.998
_diffrn_measurement_device_type 'CCD area detector'
_diffrn_measurement_method 'phi and omega scans'
_diffrn_radiation_monochromator graphite
_diffrn_radiation_source 'fine-focus sealed tube'
_diffrn_radiation_type MoK\a
_diffrn_radiation_wavelength 0.71073
_diffrn_reflns_av_R_equivalents 0.0527
_diffrn_reflns_av_sigmaI/netI 0.0495
_diffrn_reflns_limit_h_max 19
_diffrn_reflns_limit_h_min -19
_diffrn_reflns_limit_k_max 23
_diffrn_reflns_limit_k_min -23
_diffrn_reflns_limit_l_max 24
_diffrn_reflns_limit_l_min -24
_diffrn_reflns_number 74967
_diffrn_reflns_theta_full 27.88
_diffrn_reflns_theta_max 27.88
_diffrn_reflns_theta_min 1.71
_exptl_absorpt_coefficient_mu 24.607
_exptl_absorpt_correction_T_max 0.1122
_exptl_absorpt_correction_T_min 0.0533
_exptl_absorpt_correction_type integration
_exptl_absorpt_process_details sadabs
_exptl_crystal_colour pink
_exptl_crystal_density_diffrn 3.987
_exptl_crystal_density_method 'not measured'
_exptl_crystal_description block
_exptl_crystal_F_000 4570
_exptl_crystal_size_max 0.29
_exptl_crystal_size_mid 0.19
_exptl_crystal_size_min 0.16
_refine_diff_density_max 7.293
_refine_diff_density_min -6.896
_refine_diff_density_rms 0.435
_refine_ls_extinction_coef 0.000056(8)
_refine_ls_extinction_expression Fc^*^=kFc[1+0.001xFc^2^\l^3^/sin(2\q)]^-1/4^
_refine_ls_extinction_method SHELXL
_refine_ls_goodness_of_fit_ref 1.026
_refine_ls_hydrogen_treatment none
_refine_ls_matrix_type full
_refine_ls_number_parameters 1051
_refine_ls_number_reflns 20765
_refine_ls_number_restraints 0
_refine_ls_restrained_S_all 1.026
_refine_ls_R_factor_all 0.0581
_refine_ls_R_factor_gt 0.0449
_refine_ls_shift/su_max 0.002
_refine_ls_shift/su_mean 0.000
_refine_ls_structure_factor_coef Fsqd
_refine_ls_weighting_details 'calc w=1/[\s^2^(Fo^2^)+(0.0492P)^2^+173.3342P] where P=(Fo^2^+2Fc^2^)/3'
_refine_ls_weighting_scheme calc
_refine_ls_wR_factor_gt 0.1125
_refine_ls_wR_factor_ref 0.1204
_reflns_number_gt 17077
_reflns_number_total 20765
_reflns_threshold_expression >2sigma(I)
_cod_data_source_file c1dt11211b.txt
_cod_data_source_block Co2Si2W18
_cod_depositor_comments
;
The following automatic conversions were performed:

'_symmetry_cell_setting' value 'Triclinic' changed to 'triclinic'
according to /home/saulius/struct/CIF-dictionaries/cif_core.dic
dictionary named 'cif_core.dic' version 2.4.1 from 2010-06-29.

Automatic conversion script
Id: cif_fix_values 1715 2011-07-08 13:25:40Z adriana 
;
_cod_original_cell_volume 4362.8(18)
_cod_original_sg_symbol_H-M P-1
_cod_database_code 7017592

loop_
_symmetry_equiv_pos_as_xyz
'x, y, z'
'-x, -y, -z'

loop_
_atom_site_label
_atom_site_type_symbol
_atom_site_fract_x
_atom_site_fract_y
_atom_site_fract_z
_atom_site_U_iso_or_equiv
_atom_site_adp_type
_atom_site_occupancy
_atom_site_symmetry_multiplicity
_atom_site_calc_flag
_atom_site_refinement_flags
Co1 Co 0.44067(13) 0.93757(10) 0.17767(10) 0.0171(3) Uani 1 1 d .
Co2 Co 0.86579(15) 0.79403(12) 0.08254(11) 0.0270(5) Uani 1 1 d .
K1 K 0.3463(2) 0.17454(17) 0.77019(17) 0.0207(6) Uani 1 1 d .
K2 K 0.5800(2) 0.10739(19) 0.42913(17) 0.0205(6) Uani 1 1 d .
K3 K 0.3660(2) 0.6215(2) 0.5635(2) 0.0301(7) Uani 1 1 d .
K4 K 0.6474(3) 0.5116(2) 0.57347(19) 0.0307(7) Uani 1 1 d .
K5 K 0.9762(3) 0.8105(2) 0.7209(2) 0.0345(8) Uani 1 1 d .
K6 K 0.5305(3) 0.7972(2) 0.76871(19) 0.0329(8) Uani 1 1 d .
K7 K 0.2743(4) 0.9999(4) 0.3477(3) 0.0654(14) Uani 1 1 d .
K8 K 0.2896(6) 0.6679(4) 0.9339(4) 0.0359(16) Uani 0.50 1 d P
K9 K 0.8512(5) 0.2046(6) 0.5214(5) 0.0400(18) Uani 0.50 1 d P
K10 K 0.2651(7) 0.3308(6) 0.3443(5) 0.051(2) Uani 0.50 1 d P
K11 K 0.8346(7) 0.2522(6) 0.8487(6) 0.058(2) Uani 0.50 1 d P
K13 K 0.8211(14) 0.1479(12) 0.5563(11) 0.052(4) Uani 0.25 1 d P
K14 K 0.0976(7) 0.0341(7) 0.3691(7) 0.064(3) Uani 0.50 1 d P
K15 K 0.5164(9) 0.2696(7) 0.3296(7) 0.024(3) Uani 0.25 1 d P
Na4 Na 0.6264(5) 0.3808(6) 0.9470(6) 0.062(3) Uani 1 1 d .
O1 O 0.9743(6) 0.8124(6) 0.5684(6) 0.0200(19) Uani 1 1 d .
O2 O 0.9090(6) 0.9632(5) 0.4760(5) 0.0139(17) Uani 1 1 d .
O3 O 0.8547(7) 1.1288(6) 0.4095(5) 0.0205(19) Uani 1 1 d .
O4 O 0.7301(6) 0.9971(5) 0.4992(5) 0.0140(17) Uani 1 1 d .
O5 O 0.6015(6) 0.8843(5) 0.6134(5) 0.0154(17) Uani 1 1 d .
O6 O 0.7854(6) 0.8427(5) 0.5696(5) 0.0149(17) Uani 1 1 d .
O7 O 0.8633(6) 0.7505(5) 0.4943(5) 0.0151(17) Uani 1 1 d .
O8 O 0.9829(6) 0.8650(6) 0.4005(5) 0.0181(18) Uani 1 1 d .
O9 O 0.9197(6) 1.0427(5) 0.3146(5) 0.0168(18) Uani 1 1 d .
O10 O 0.7383(6) 1.0738(5) 0.3368(5) 0.0138(17) Uani 1 1 d .
O11 O 0.5987(5) 0.9358(5) 0.4489(5) 0.0099(15) Uani 1 1 d .
O12 O 0.6563(6) 0.7901(5) 0.5224(5) 0.0133(17) Uani 1 1 d .
O13 O 0.7939(5) 0.9135(5) 0.4148(5) 0.0112(16) Uani 1 1 d .
O14 O 0.7570(6) 0.7981(5) 0.3717(5) 0.0115(16) Uani 1 1 d .
O15 O 0.8812(6) 0.9172(5) 0.2732(5) 0.0153(17) Uani 1 1 d .
O16 O 0.6977(6) 0.9469(5) 0.2955(5) 0.0143(17) Uani 1 1 d .
O17 O 0.7274(6) 0.6596(5) 0.4905(5) 0.0128(16) Uani 1 1 d .
O18 O 0.9112(7) 0.6091(6) 0.4804(7) 0.029(2) Uani 1 1 d .
O19 O 0.9466(6) 0.7572(6) 0.3487(6) 0.021(2) Uani 1 1 d .
O20 O 1.1322(6) 0.8210(7) 0.3091(7) 0.029(2) Uani 1 1 d .
O21 O 1.0485(6) 0.9698(5) 0.2423(6) 0.0192(19) Uani 1 1 d .
O22 O 1.0088(7) 1.1290(6) 0.1614(6) 0.026(2) Uani 1 1 d .
O23 O 0.8240(6) 1.0748(5) 0.1963(5) 0.0190(19) Uani 1 1 d .
O24 O 0.6824(7) 1.1852(6) 0.2017(6) 0.024(2) Uani 1 1 d .
O25 O 0.5739(6) 1.0515(5) 0.3017(5) 0.0151(17) Uani 1 1 d .
O26 O 0.4310(6) 0.9420(5) 0.4022(5) 0.0167(18) Uani 1 1 d .
O27 O 0.5648(6) 0.8250(5) 0.4016(5) 0.0138(17) Uani 1 1 d .
O28 O 0.5413(6) 0.6732(5) 0.5340(5) 0.0168(18) Uani 1 1 d .
O29 O 1.0212(7) 0.8483(6) 0.1961(6) 0.027(2) Uani 1 1 d .
O30 O 0.9604(7) 1.0181(6) 0.1099(6) 0.027(2) Uani 1 1 d .
O31 O 0.6638(7) 1.0715(6) 0.1462(6) 0.022(2) Uani 1 1 d .
O32 O 0.5203(6) 0.9296(5) 0.2617(5) 0.0148(17) Uani 1 1 d .
O33 O 0.6183(6) 0.6975(5) 0.3772(5) 0.0147(18) Uani 1 1 d .
O34 O 0.8175(6) 0.6556(5) 0.3507(5) 0.0192(19) Uani 1 1 d .
O35 O 0.3859(7) 1.0433(5) 0.1912(6) 0.024(2) Uani 1 1 d .
O36 O 0.3251(7) 0.8787(6) 0.2685(7) 0.028(2) Uani 1 1 d .
O37 O 0.5517(9) 1.0056(7) 0.0905(6) 0.037(3) Uani 1 1 d .
O38 O 0.3703(10) 0.9643(7) 0.0790(7) 0.045(3) Uani 1 1 d .
O39 O 0.4863(7) 0.8323(5) 0.1698(5) 0.0202(19) Uani 1 1 d .
O40 O 0.8491(8) 0.4934(6) 0.4087(8) 0.038(3) Uani 1 1 d .
O41 O 0.6699(6) 0.5463(5) 0.4082(5) 0.0189(19) Uani 1 1 d .
O42 O 0.4845(7) 0.5816(6) 0.4485(5) 0.0190(19) Uani 1 1 d .
O43 O 0.5035(6) 0.6856(5) 0.2838(5) 0.0153(18) Uani 1 1 d .
O44 O 0.3412(8) 0.7258(6) 0.2149(6) 0.030(2) Uani 1 1 d .
O45 O 0.4612(8) 0.7555(6) 0.0705(6) 0.028(2) Uani 1 1 d .
O46 O 0.5387(10) 0.8041(7) -0.0904(6) 0.042(3) Uani 1 1 d .
O47 O 0.7092(9) 0.7571(7) -0.0349(6) 0.038(3) Uani 1 1 d .
O48 O 0.8610(11) 0.7182(9) -0.1310(8) 0.066(5) Uani 1 1 d .
O49 O 0.8788(9) 0.7960(7) -0.0307(7) 0.041(3) Uani 1 1 d .
O50 O 0.9700(8) 0.7084(7) 0.1077(7) 0.039(3) Uani 1 1 d .
O51 O 0.9590(8) 0.8910(6) 0.0462(6) 0.033(3) Uani 1 1 d .
O52 O 0.7531(7) 0.8702(6) 0.0706(6) 0.026(2) Uani 1 1 d .
O53 O 0.8480(7) 0.7877(6) 0.2006(6) 0.022(2) Uani 1 1 d .
O54 O 0.7900(7) 0.6827(6) 0.1065(6) 0.027(2) Uani 1 1 d .
O55 O 1.0264(10) 0.5552(8) 0.1401(10) 0.063(5) Uani 1 1 d .
O56 O 0.8809(7) 0.5936(6) 0.2419(7) 0.033(3) Uani 1 1 d .
O57 O 0.6920(6) 0.6449(5) 0.2571(5) 0.0172(18) Uani 1 1 d .
O58 O 0.6114(7) 0.7257(5) 0.1270(5) 0.0198(19) Uani 1 1 d .
O59 O 0.6542(7) 0.5714(6) 0.1673(6) 0.025(2) Uani 1 1 d .
O60 O 0.7463(7) 0.4837(6) 0.3014(7) 0.032(3) Uani 1 1 d .
O61 O 0.5404(7) 0.5292(5) 0.3284(5) 0.021(2) Uani 1 1 d .
O62 O 0.4650(7) 0.6108(6) 0.1987(5) 0.022(2) Uani 1 1 d .
O63 O 0.5767(8) 0.6521(6) 0.0244(6) 0.032(3) Uani 1 1 d .
O64 O 0.7492(9) 0.6045(7) 0.0036(7) 0.041(3) Uani 1 1 d .
O65 O 0.8408(8) 0.5195(7) 0.1548(8) 0.043(3) Uani 1 1 d .
O66 O 0.6076(9) 0.8707(6) -0.0027(6) 0.034(3) Uani 1 1 d .
O67 O 0.9196(8) 0.6364(7) 0.0165(7) 0.038(3) Uiso 1 1 d .
O68 O 0.7789(10) 0.3584(8) 0.2472(10) 0.062(4) Uani 1 1 d .
O69 O 0.6061(8) 0.4262(6) 0.2649(6) 0.032(3) Uani 1 1 d .
O70 O 0.4118(8) 0.4499(6) 0.2897(6) 0.031(3) Uani 1 1 d .
O71 O 0.5235(9) 0.5009(6) 0.1376(6) 0.038(3) Uani 1 1 d .
O72 O 0.7016(9) 0.4595(6) 0.1158(7) 0.039(3) Uani 1 1 d .
O73 O 0.6100(10) 0.5212(7) -0.0197(7) 0.050(4) Uani 1 1 d .
O1W O 0.2014(8) 0.9833(7) 0.9438(7) 0.037(3) Uiso 1 1 d .
O2W O 0.0172(9) 0.5870(8) 0.8896(8) 0.042(3) Uiso 1 1 d .
O3W O 0.9180(10) 0.4465(9) 0.5683(9) 0.055(4) Uiso 1 1 d .
O4W O 0.1691(13) 0.4464(11) 0.1317(11) 0.049(4) Uiso 0.75 1 d P
O5W O 0.1224(15) 0.7518(13) 0.8033(13) 0.029(5) Uiso 0.50 1 d P
O6W O 0.7882(16) 0.9504(14) 0.8585(14) 0.035(5) Uiso 0.50 1 d P
O7W O 0.7931(17) 0.9230(15) 0.8174(15) 0.040(6) Uiso 0.50 1 d P
O8W O 0.4911(18) 0.6513(15) 0.8828(15) 0.042(6) Uiso 0.50 1 d P
O9W O 0.6182(17) 0.2392(15) 0.5939(15) 0.038(5) Uiso 0.50 1 d P
O10W O 0.7017(15) 0.2352(13) 0.4046(13) 0.029(5) Uiso 0.50 1 d P
O11W O 0.7333(17) 0.3676(14) 0.6202(14) 0.037(5) Uiso 0.50 1 d P
O12W O 0.9475(18) 0.3528(16) 0.7116(16) 0.044(6) Uiso 0.50 1 d P
O13W O 0.1423(19) 0.5492(16) 0.9967(16) 0.048(6) Uiso 0.50 1 d P
O24W O 0.1168(18) 0.7413(16) 0.9642(16) 0.044(6) Uiso 0.50 1 d P
O25W O 0.2559(11) 0.1790(10) 0.2625(10) 0.063(4) Uiso 1 1 d .
O26W O 0.6977(12) 0.2176(10) 0.0015(10) 0.069(4) Uiso 1 1 d .
Si1 Si 0.7826(2) 0.89366(19) 0.33628(19) 0.0100(6) Uani 1 1 d .
Si2 Si 0.6868(3) 0.6575(2) 0.1647(2) 0.0190(8) Uani 1 1 d .
W1 W 0.90389(3) 0.85396(3) 0.49563(3) 0.01407(10) Uani 1 1 d .
W2 W 0.83055(3) 1.04155(3) 0.39819(3) 0.01254(10) Uani 1 1 d .
W3 W 0.67682(3) 0.89729(3) 0.52419(3) 0.00998(10) Uani 1 1 d .
W4 W 0.85174(3) 0.69546(3) 0.43084(3) 0.01534(11) Uani 1 1 d .
W5 W 1.02202(3) 0.85593(3) 0.28933(3) 0.01951(12) Uani 1 1 d .
W6 W 0.94726(4) 1.03688(3) 0.19851(3) 0.01717(11) Uani 1 1 d .
W7 W 0.69400(4) 1.08238(3) 0.23067(3) 0.01562(11) Uani 1 1 d .
W8 W 0.54294(3) 0.93859(3) 0.34986(3) 0.01015(10) Uani 1 1 d .
W9 W 0.62958(3) 0.73524(3) 0.46322(3) 0.01032(10) Uani 1 1 d .
W10 W 0.79010(4) 0.56238(3) 0.33779(3) 0.02111(12) Uani 1 1 d .
W11 W 0.57000(3) 0.61341(3) 0.36312(3) 0.01373(10) Uani 1 1 d .
W12 W 0.92711(5) 0.60995(4) 0.13082(5) 0.04049(19) Uani 1 1 d .
W13 W 0.73522(5) 0.45470(4) 0.21498(4) 0.03368(16) Uani 1 1 d .
W14 W 0.51079(4) 0.50947(3) 0.24169(3) 0.02278(13) Uani 1 1 d .
W15 W 0.46067(4) 0.73315(3) 0.18210(3) 0.01867(11) Uani 1 1 d .
W16 W 0.58168(5) 0.77662(4) -0.00016(3) 0.02992(15) Uani 1 1 d .
W17 W 0.81981(6) 0.69798(4) -0.02910(4) 0.0421(2) Uani 1 1 d .
W18 W 0.62714(5) 0.55209(4) 0.05440(4) 0.03408(17) Uani 1 1 d .

loop_
_atom_site_aniso_label
_atom_site_aniso_U_11
_atom_site_aniso_U_22
_atom_site_aniso_U_33
_atom_site_aniso_U_23
_atom_site_aniso_U_13
_atom_site_aniso_U_12
Co1 0.0266(9) 0.0143(8) 0.0123(8) -0.0057(7) -0.0072(7) 0.0019(7)
Co2 0.0382(11) 0.0244(10) 0.0167(9) -0.0125(8) 0.0145(8) -0.0166(8)
K1 0.0259(15) 0.0189(14) 0.0156(13) -0.0071(11) 0.0012(11) -0.0015(11)
K2 0.0182(13) 0.0285(15) 0.0186(13) -0.0132(12) -0.0038(11) 0.0021(11)
K3 0.0217(15) 0.0231(16) 0.0364(18) -0.0076(14) 0.0076(13) -0.0061(12)
K4 0.044(2) 0.0234(16) 0.0193(15) -0.0043(13) 0.0021(13) -0.0123(14)
K5 0.046(2) 0.0343(19) 0.0193(15) -0.0082(14) 0.0014(14) -0.0132(16)
K6 0.0397(19) 0.045(2) 0.0141(14) -0.0112(14) -0.0031(13) -0.0108(16)
K7 0.056(3) 0.092(4) 0.056(3) -0.039(3) -0.015(2) 0.017(3)
K8 0.058(5) 0.017(3) 0.035(4) -0.010(3) -0.017(3) -0.001(3)
K9 0.028(4) 0.059(5) 0.034(4) -0.020(4) -0.009(3) 0.014(4)
K10 0.056(5) 0.053(5) 0.046(5) -0.023(4) -0.004(4) -0.016(4)
K11 0.049(5) 0.044(5) 0.063(6) -0.011(4) 0.006(4) -0.001(4)
K13 0.064(12) 0.042(10) 0.040(9) -0.011(8) 0.005(8) -0.006(9)
K14 0.052(6) 0.071(7) 0.072(7) -0.036(6) -0.002(5) -0.003(5)
K15 0.040(7) 0.011(5) 0.017(5) -0.005(4) 0.005(5) -0.006(5)
Na4 0.042(4) 0.079(6) 0.106(7) -0.080(6) -0.010(4) -0.002(4)
O1 0.011(4) 0.024(5) 0.027(5) -0.011(4) -0.004(4) 0.001(4)
O2 0.013(4) 0.020(5) 0.008(4) -0.003(3) -0.006(3) 0.000(3)
O3 0.027(5) 0.018(5) 0.017(4) -0.007(4) -0.003(4) -0.007(4)
O4 0.013(4) 0.019(4) 0.010(4) -0.009(4) 0.003(3) -0.003(3)
O5 0.013(4) 0.020(5) 0.016(4) -0.010(4) -0.002(3) -0.001(3)
O6 0.011(4) 0.017(4) 0.013(4) -0.002(3) -0.003(3) 0.003(3)
O7 0.015(4) 0.017(4) 0.017(4) -0.008(4) -0.008(3) 0.006(3)
O8 0.014(4) 0.022(5) 0.017(4) -0.007(4) 0.000(3) -0.002(4)
O9 0.014(4) 0.018(5) 0.018(4) -0.008(4) 0.003(3) -0.002(3)
O10 0.014(4) 0.016(4) 0.011(4) -0.004(3) -0.003(3) -0.003(3)
O11 0.010(4) 0.015(4) 0.007(4) -0.005(3) -0.004(3) -0.001(3)
O12 0.018(4) 0.007(4) 0.012(4) -0.001(3) -0.002(3) 0.003(3)
O13 0.009(4) 0.009(4) 0.014(4) -0.006(3) 0.002(3) -0.003(3)
O14 0.011(4) 0.010(4) 0.012(4) -0.004(3) 0.001(3) -0.001(3)
O15 0.012(4) 0.015(4) 0.015(4) -0.003(4) 0.000(3) -0.002(3)
O16 0.011(4) 0.018(4) 0.012(4) -0.006(4) 0.003(3) -0.002(3)
O17 0.009(4) 0.010(4) 0.014(4) 0.000(3) -0.001(3) -0.002(3)
O18 0.026(5) 0.025(5) 0.033(6) -0.011(5) -0.003(4) 0.004(4)
O19 0.016(4) 0.021(5) 0.025(5) -0.010(4) 0.005(4) -0.003(4)
O20 0.010(4) 0.043(6) 0.038(6) -0.023(5) 0.004(4) -0.006(4)
O21 0.015(4) 0.017(5) 0.023(5) -0.008(4) 0.005(4) -0.006(4)
O22 0.030(5) 0.025(5) 0.019(5) -0.005(4) 0.003(4) -0.014(4)
O23 0.023(5) 0.017(5) 0.009(4) 0.001(4) 0.003(3) -0.007(4)
O24 0.032(6) 0.014(5) 0.024(5) -0.004(4) -0.006(4) -0.002(4)
O25 0.015(4) 0.014(4) 0.016(4) -0.006(4) -0.003(3) 0.001(3)
O26 0.008(4) 0.022(5) 0.019(4) -0.007(4) -0.005(3) 0.006(3)
O27 0.015(4) 0.015(4) 0.013(4) -0.007(3) -0.002(3) -0.002(3)
O28 0.019(5) 0.012(4) 0.014(4) -0.003(4) 0.004(3) -0.005(3)
O29 0.030(5) 0.025(5) 0.026(5) -0.016(4) 0.007(4) -0.001(4)
O30 0.029(5) 0.036(6) 0.016(5) -0.013(4) 0.007(4) -0.007(4)
O31 0.030(5) 0.018(5) 0.016(4) -0.005(4) -0.008(4) 0.003(4)
O32 0.024(5) 0.011(4) 0.010(4) -0.002(3) -0.009(3) 0.002(3)
O33 0.018(4) 0.008(4) 0.015(4) -0.005(3) 0.009(3) -0.003(3)
O34 0.019(5) 0.017(5) 0.019(5) -0.007(4) 0.004(4) -0.004(4)
O35 0.035(6) 0.012(4) 0.021(5) -0.004(4) -0.005(4) 0.009(4)
O36 0.017(5) 0.023(5) 0.042(6) -0.011(5) -0.004(4) -0.006(4)
O37 0.055(8) 0.032(6) 0.018(5) -0.010(5) 0.013(5) -0.015(5)
O38 0.081(10) 0.039(7) 0.026(6) -0.018(5) -0.032(6) 0.027(7)
O39 0.034(5) 0.013(4) 0.016(4) -0.006(4) -0.009(4) 0.003(4)
O40 0.035(6) 0.017(5) 0.054(8) -0.008(5) -0.002(5) 0.008(5)
O41 0.021(5) 0.013(4) 0.016(4) -0.001(4) 0.000(4) 0.002(4)
O42 0.025(5) 0.021(5) 0.009(4) -0.005(4) -0.002(3) -0.004(4)
O43 0.026(5) 0.015(4) 0.008(4) -0.007(3) -0.004(3) 0.002(4)
O44 0.038(6) 0.027(6) 0.027(5) -0.009(5) -0.012(5) -0.003(5)
O45 0.055(7) 0.021(5) 0.010(4) -0.007(4) -0.003(4) -0.011(5)
O46 0.071(9) 0.043(7) 0.012(5) -0.011(5) 0.003(5) -0.031(6)
O47 0.062(8) 0.027(6) 0.020(5) -0.010(5) 0.016(5) -0.032(6)
O48 0.098(12) 0.076(10) 0.035(7) -0.046(7) 0.042(7) -0.061(9)
O49 0.061(8) 0.039(7) 0.025(6) -0.024(5) 0.023(5) -0.034(6)
O50 0.035(6) 0.037(7) 0.036(6) -0.018(5) 0.024(5) -0.012(5)
O51 0.051(7) 0.025(6) 0.018(5) -0.005(4) 0.005(5) -0.025(5)
O52 0.034(6) 0.021(5) 0.021(5) -0.009(4) 0.001(4) -0.007(4)
O53 0.028(5) 0.021(5) 0.018(5) -0.011(4) 0.003(4) -0.007(4)
O54 0.038(6) 0.022(5) 0.016(5) -0.010(4) 0.017(4) -0.021(4)
O55 0.064(9) 0.039(8) 0.078(10) -0.035(8) 0.037(8) -0.008(7)
O56 0.030(6) 0.027(6) 0.034(6) -0.014(5) 0.016(5) -0.004(4)
O57 0.021(5) 0.015(4) 0.012(4) -0.005(4) 0.005(3) -0.004(4)
O58 0.030(5) 0.017(5) 0.014(4) -0.008(4) 0.001(4) -0.010(4)
O59 0.039(6) 0.015(5) 0.018(5) -0.012(4) 0.018(4) -0.016(4)
O60 0.031(6) 0.017(5) 0.044(6) -0.017(5) 0.015(5) -0.008(4)
O61 0.032(5) 0.015(5) 0.015(4) -0.009(4) 0.005(4) -0.008(4)
O62 0.035(6) 0.018(5) 0.011(4) -0.004(4) 0.003(4) -0.016(4)
O63 0.056(7) 0.029(6) 0.009(4) -0.009(4) 0.008(4) -0.028(5)
O64 0.064(8) 0.029(6) 0.027(6) -0.021(5) 0.029(5) -0.031(6)
O65 0.047(7) 0.024(6) 0.049(7) -0.023(5) 0.033(6) -0.015(5)
O66 0.071(8) 0.016(5) 0.014(5) 0.000(4) -0.015(5) -0.013(5)
O68 0.066(9) 0.029(7) 0.091(11) -0.041(8) 0.023(8) -0.004(6)
O69 0.047(7) 0.009(5) 0.030(6) -0.004(4) 0.010(5) -0.009(4)
O70 0.046(7) 0.029(6) 0.018(5) -0.010(4) 0.004(4) -0.023(5)
O71 0.071(8) 0.018(5) 0.022(5) -0.013(4) 0.021(5) -0.028(5)
O72 0.057(8) 0.021(5) 0.039(6) -0.026(5) 0.023(6) -0.018(5)
O73 0.093(11) 0.039(7) 0.021(5) -0.023(5) 0.020(6) -0.037(7)
Si1 0.0081(14) 0.0116(15) 0.0092(14) -0.0042(12) 0.0014(11) 0.0002(11)
Si2 0.031(2) 0.0120(16) 0.0126(16) -0.0083(14) 0.0094(14) -0.0095(14)
W1 0.0090(2) 0.0179(2) 0.0144(2) -0.00552(19) -0.00240(17) 0.00059(18)
W2 0.0121(2) 0.0140(2) 0.0104(2) -0.00427(18) 0.00019(17) -0.00306(17)
W3 0.0086(2) 0.0132(2) 0.0075(2) -0.00383(17) -0.00056(16) -0.00071(16)
W4 0.0108(2) 0.0139(2) 0.0198(2) -0.0061(2) -0.00143(18) 0.00196(18)
W5 0.0106(2) 0.0227(3) 0.0249(3) -0.0127(2) 0.00564(19) -0.00275(19)
W6 0.0170(2) 0.0203(3) 0.0112(2) -0.0054(2) 0.00500(18) -0.00818(19)
W7 0.0203(3) 0.0124(2) 0.0106(2) -0.00124(18) -0.00226(18) 0.00023(19)
W8 0.0109(2) 0.0110(2) 0.0094(2) -0.00472(17) -0.00300(16) 0.00197(16)
W9 0.0102(2) 0.0102(2) 0.0084(2) -0.00223(17) 0.00015(16) -0.00084(16)
W10 0.0210(3) 0.0124(2) 0.0263(3) -0.0083(2) 0.0059(2) -0.0008(2)
W11 0.0189(2) 0.0112(2) 0.0087(2) -0.00321(18) 0.00248(17) -0.00318(18)
W12 0.0381(4) 0.0296(3) 0.0484(4) -0.0249(3) 0.0301(3) -0.0108(3)
W13 0.0442(4) 0.0158(3) 0.0387(4) -0.0184(3) 0.0186(3) -0.0093(2)
W14 0.0398(3) 0.0124(2) 0.0139(2) -0.0065(2) 0.0074(2) -0.0117(2)
W15 0.0304(3) 0.0151(2) 0.0122(2) -0.0062(2) -0.0049(2) -0.0041(2)
W16 0.0598(4) 0.0204(3) 0.0091(2) -0.0047(2) -0.0007(2) -0.0217(3)
W17 0.0632(5) 0.0364(4) 0.0269(3) -0.0251(3) 0.0314(3) -0.0336(3)
W18 0.0597(4) 0.0234(3) 0.0203(3) -0.0172(2) 0.0180(3) -0.0246(3)

loop_
_atom_type_symbol
_atom_type_description
_atom_type_scat_dispersion_real
_atom_type_scat_dispersion_imag
_atom_type_scat_source
O O 0.0106 0.0060 'International Tables Vol C Tables 4.2.6.8 and 6.1.1.4'
Na Na 0.0362 0.0249 'International Tables Vol C Tables 4.2.6.8 and 6.1.1.4'
Si Si 0.0817 0.0704 'International Tables Vol C Tables 4.2.6.8 and 6.1.1.4'
K K 0.2009 0.2494 'International Tables Vol C Tables 4.2.6.8 and 6.1.1.4'
Co Co 0.3494 0.9721 'International Tables Vol C Tables 4.2.6.8 and 6.1.1.4'
W W -0.8490 6.8722 'International Tables Vol C Tables 4.2.6.8 and 6.1.1.4'

loop_
_geom_angle_atom_site_label_1
_geom_angle_atom_site_label_2
_geom_angle_atom_site_label_3
_geom_angle
_geom_angle_site_symmetry_1
_geom_angle_site_symmetry_3
O39 Co1 O32 94.6(4) . .
O39 Co1 O37 93.6(4) . .
O32 Co1 O37 85.6(4) . .
O39 Co1 O38 90.5(4) . .
O32 Co1 O38 170.5(5) . .
O37 Co1 O38 86.0(5) . .
O39 Co1 O36 91.9(4) . .
O32 Co1 O36 92.8(4) . .
O37 Co1 O36 174.4(4) . .
O38 Co1 O36 95.1(5) . .
O39 Co1 O35 176.5(4) . .
O32 Co1 O35 85.7(4) . .
O37 Co1 O35 90.0(4) . .
O38 Co1 O35 89.7(4) . .
O36 Co1 O35 84.6(4) . .
O39 Co1 K1 50.2(3) . 2_666
O32 Co1 K1 48.6(2) . 2_666
O37 Co1 K1 73.2(4) . 2_666
O38 Co1 K1 132.4(3) . 2_666
O36 Co1 K1 109.7(3) . 2_666
O35 Co1 K1 131.4(3) . 2_666
O49 Co2 O52 94.6(5) . .
O49 Co2 O53 177.4(4) . .
O52 Co2 O53 85.2(4) . .
O49 Co2 O50 89.9(5) . .
O52 Co2 O50 173.2(4) . .
O53 Co2 O50 90.1(4) . .
O49 Co2 O51 94.4(4) . .
O52 Co2 O51 91.4(4) . .
O53 Co2 O51 88.2(4) . .
O50 Co2 O51 93.3(5) . .
O49 Co2 O54 77.9(4) . .
O52 Co2 O54 97.8(4) . .
O53 Co2 O54 99.5(4) . .
O50 Co2 O54 78.1(4) . .
O51 Co2 O54 168.4(4) . .
O49 Co2 K1 132.1(4) . 2_666
O52 Co2 K1 44.3(3) . 2_666
O53 Co2 K1 46.6(3) . 2_666
O50 Co2 K1 129.3(3) . 2_666
O51 Co2 K1 107.5(3) . 2_666
O54 Co2 K1 84.1(3) . 2_666
O33 K1 O32 98.5(3) 2_666 2_666
O33 K1 O52 142.2(3) 2_666 2_666
O32 K1 O52 118.7(3) 2_666 2_666
O33 K1 O39 101.8(3) 2_666 2_666
O32 K1 O39 64.6(3) 2_666 2_666
O52 K1 O39 89.0(3) 2_666 2_666
O33 K1 O53 93.3(3) 2_666 2_666
O32 K1 O53 148.0(3) 2_666 2_666
O52 K1 O53 59.1(3) 2_666 2_666
O39 K1 O53 141.3(3) 2_666 2_666
O33 K1 O16 96.2(2) 2_666 2_666
O32 K1 O16 58.0(2) 2_666 2_666
O52 K1 O16 108.8(3) 2_666 2_666
O39 K1 O16 121.6(3) 2_666 2_666
O53 K1 O16 91.3(2) 2_666 2_666
O33 K1 O14 56.5(2) 2_666 2_666
O32 K1 O14 97.0(2) 2_666 2_666
O52 K1 O14 120.3(3) 2_666 2_666
O39 K1 O14 150.7(3) 2_666 2_666
O53 K1 O14 65.4(2) 2_666 2_666
O16 K1 O14 51.3(2) 2_666 2_666
O33 K1 O57 55.4(2) 2_666 2_666
O32 K1 O57 143.9(3) 2_666 2_666
O52 K1 O57 88.0(3) 2_666 2_666
O39 K1 O57 94.4(3) 2_666 2_666
O53 K1 O57 65.5(3) 2_666 2_666
O16 K1 O57 139.5(3) 2_666 2_666
O14 K1 O57 88.2(2) 2_666 2_666
O33 K1 O27 51.3(2) 2_666 2_666
O32 K1 O27 52.7(2) 2_666 2_666
O52 K1 O27 163.0(3) 2_666 2_666
O39 K1 O27 98.2(3) 2_666 2_666
O53 K1 O27 118.7(3) 2_666 2_666
O16 K1 O27 54.3(2) 2_666 2_666
O14 K1 O27 53.4(2) 2_666 2_666
O57 K1 O27 106.7(2) 2_666 2_666
O33 K1 O43 53.4(2) 2_666 2_666
O32 K1 O43 92.2(3) 2_666 2_666
O52 K1 O43 114.3(3) 2_666 2_666
O39 K1 O43 52.2(2) 2_666 2_666
O53 K1 O43 118.4(3) 2_666 2_666
O16 K1 O43 135.8(2) 2_666 2_666
O14 K1 O43 109.8(2) 2_666 2_666
O57 K1 O43 52.9(2) 2_666 2_666
O27 K1 O43 82.0(2) 2_666 2_666
O33 K1 O58 94.6(2) 2_666 2_666
O32 K1 O58 119.4(3) 2_666 2_666
O52 K1 O58 62.2(3) 2_666 2_666
O39 K1 O58 54.8(3) 2_666 2_666
O53 K1 O58 88.9(3) 2_666 2_666
O16 K1 O58 169.1(2) 2_666 2_666
O14 K1 O58 137.6(2) 2_666 2_666
O57 K1 O58 49.6(2) 2_666 2_666
O27 K1 O58 134.2(2) 2_666 2_666
O43 K1 O58 52.2(2) 2_666 2_666
O33 K1 Si1 81.9(2) 2_666 2_666
O32 K1 Si1 83.21(19) 2_666 2_666
O52 K1 Si1 107.7(2) 2_666 2_666
O39 K1 Si1 147.8(2) 2_666 2_666
O53 K1 Si1 69.08(19) 2_666 2_666
O16 K1 Si1 27.34(17) 2_666 2_666
O14 K1 Si1 27.40(16) 2_666 2_666
O57 K1 Si1 113.0(2) 2_666 2_666
O27 K1 Si1 58.97(16) 2_666 2_666
O43 K1 Si1 134.00(18) 2_666 2_666
O58 K1 Si1 157.4(2) 2_666 2_666
O10 K2 O26 119.9(3) 1_545 2_666
O10 K2 O10W 79.3(5) 1_545 .
O26 K2 O10W 88.2(5) 2_666 .
O10 K2 O5 121.6(3) 1_545 2_666
O26 K2 O5 111.7(3) 2_666 2_666
O10W K2 O5 129.2(5) . 2_666
O10 K2 O25 56.4(2) 1_545 1_545
O26 K2 O25 144.2(3) 2_666 1_545
O10W K2 O25 121.9(5) . 1_545
O5 K2 O25 66.0(2) 2_666 1_545
O10 K2 K15 107.6(3) 1_545 .
O26 K2 K15 120.2(3) 2_666 .
O10W K2 K15 66.2(5) . .
O5 K2 K15 63.3(3) 2_666 .
O25 K2 K15 91.6(3) 1_545 .
O10 K2 O4 55.6(2) 1_545 1_545
O26 K2 O4 65.1(2) 2_666 1_545
O10W K2 O4 86.0(5) . 1_545
O5 K2 O4 144.8(3) 2_666 1_545
O25 K2 O4 95.8(2) 1_545 1_545
K15 K2 O4 150.7(3) . 1_545
O10 K2 O11 64.5(2) 1_545 1_545
O26 K2 O11 90.1(2) 2_666 1_545
O10W K2 O11 136.8(5) . 1_545
O5 K2 O11 91.2(2) 2_666 1_545
O25 K2 O11 55.1(2) 1_545 1_545
K15 K2 O11 145.3(3) . 1_545
O4 K2 O11 54.7(2) 1_545 1_545
O10 K2 O11 154.3(3) 1_545 2_666
O26 K2 O11 55.7(2) 2_666 2_666
O10W K2 O11 123.4(5) . 2_666
O5 K2 O11 56.0(2) 2_666 2_666
O25 K2 O11 110.5(2) 1_545 2_666
K15 K2 O11 93.9(3) . 2_666
O4 K2 O11 109.7(2) 1_545 2_666
O11 K2 O11 89.9(2) 1_545 2_666
O10 K2 W3 146.15(19) 1_545 2_666
O26 K2 W3 85.00(18) 2_666 2_666
O10W K2 W3 127.4(4) . 2_666
O5 K2 W3 27.01(17) 2_666 2_666
O25 K2 W3 89.89(18) 1_545 2_666
K15 K2 W3 72.8(3) . 2_666
O4 K2 W3 135.27(18) 1_545 2_666
O11 K2 W3 95.41(17) 1_545 2_666
O11 K2 W3 29.76(15) 2_666 2_666
O10 K2 W2 27.20(17) 1_545 1_545
O26 K2 W2 93.28(18) 2_666 1_545
O10W K2 W2 70.7(4) . 1_545
O5 K2 W2 146.74(19) 2_666 1_545
O25 K2 W2 80.83(18) 1_545 1_545
K15 K2 W2 122.9(3) . 1_545
O4 K2 W2 32.15(16) 1_545 1_545
O11 K2 W2 66.29(16) 1_545 1_545
O11 K2 W2 141.80(18) 2_666 1_545
W3 K2 W2 161.64(9) 2_666 1_545
O10 K2 W3 64.42(18) 1_545 1_545
O26 K2 W3 68.88(19) 2_666 1_545
O10W K2 W3 114.8(4) . 1_545
O5 K2 W3 116.0(2) 2_666 1_545
O25 K2 W3 80.16(18) 1_545 1_545
K15 K2 W3 170.8(2) . 1_545
O4 K2 W3 28.78(16) 1_545 1_545
O11 K2 W3 28.39(15) 1_545 1_545
O11 K2 W3 92.82(17) 2_666 1_545
W3 K2 W3 110.96(8) 2_666 1_545
W2 K2 W3 52.01(4) 1_545 1_545
O28 K3 O60 133.5(4) . 2_666
O28 K3 O42 65.6(3) . .
O60 K3 O42 125.8(3) 2_666 .
O28 K3 O9W 76.2(5) . 2_666
O60 K3 O9W 148.2(6) 2_666 2_666
O42 K3 O9W 71.9(5) . 2_666
O28 K3 O41 119.3(3) . 2_666
O60 K3 O41 56.2(3) 2_666 2_666
O42 K3 O41 70.3(3) . 2_666
O9W K3 O41 125.7(5) 2_666 2_666
O28 K3 O10W 90.2(5) . 2_666
O60 K3 O10W 93.7(5) 2_666 2_666
O42 K3 O10W 140.4(5) . 2_666
O9W K3 O10W 72.1(6) 2_666 2_666
O41 K3 O10W 147.3(5) 2_666 2_666
O28 K3 O69 80.8(3) . 2_666
O60 K3 O69 55.1(3) 2_666 2_666
O42 K3 O69 124.5(3) . 2_666
O9W K3 O69 141.7(5) 2_666 2_666
O41 K3 O69 92.2(3) 2_666 2_666
O10W K3 O69 77.8(5) 2_666 2_666
O28 K3 O61 78.1(3) . 2_666
O60 K3 O61 63.7(3) 2_666 2_666
O42 K3 O61 78.4(3) . 2_666
O9W K3 O61 146.7(5) 2_666 2_666
O41 K3 O61 53.3(3) 2_666 2_666
O10W K3 O61 128.9(5) 2_666 2_666
O69 K3 O61 51.3(3) 2_666 2_666
O28 K3 W13 111.4(2) . 2_666
O60 K3 W13 29.1(2) 2_666 2_666
O42 K3 W13 143.1(2) . 2_666
O9W K3 W13 144.9(5) 2_666 2_666
O41 K3 W13 81.82(19) 2_666 2_666
O10W K3 W13 73.6(4) 2_666 2_666
O69 K3 W13 31.1(2) 2_666 2_666
O61 K3 W13 65.47(18) 2_666 2_666
O28 K3 W10 144.0(2) . 2_666
O60 K3 W10 30.8(2) 2_666 2_666
O42 K3 W10 99.8(2) . 2_666
O9W K3 W10 132.8(5) 2_666 2_666
O41 K3 W10 30.57(18) 2_666 2_666
O10W K3 W10 116.7(4) 2_666 2_666
O69 K3 W10 82.1(2) 2_666 2_666
O61 K3 W10 66.43(18) 2_666 2_666
W13 K3 W10 59.81(5) 2_666 2_666
O28 K3 K15 50.4(3) . 2_666
O60 K3 K15 98.1(3) 2_666 2_666
O42 K3 K15 115.8(3) . 2_666
O9W K3 K15 95.3(5) 2_666 2_666
O41 K3 K15 136.1(3) 2_666 2_666
O10W K3 K15 52.5(5) 2_666 2_666
O69 K3 K15 46.8(2) 2_666 2_666
O61 K3 K15 84.2(3) 2_666 2_666
W13 K3 K15 69.20(17) 2_666 2_666
W10 K3 K15 127.93(19) 2_666 2_666
O28 K3 W11 95.1(2) . 2_666
O60 K3 W11 63.3(2) 2_666 2_666
O42 K3 W11 64.9(2) . 2_666
O9W K3 W11 135.4(5) 2_666 2_666
O41 K3 W11 26.75(19) 2_666 2_666
O10W K3 W11 152.4(4) 2_666 2_666
O69 K3 W11 76.3(2) 2_666 2_666
O61 K3 W11 28.47(17) 2_666 2_666
W13 K3 W11 79.22(6) 2_666 2_666
W10 K3 W11 49.94(4) 2_666 2_666
K15 K3 W11 112.6(2) 2_666 2_666
O17 K4 O11W 127.6(6) . .
O17 K4 O41 72.1(3) . .
O11W K4 O41 97.9(5) . .
O17 K4 O42 136.9(3) . 2_666
O11W K4 O42 80.4(5) . 2_666
O41 K4 O42 71.9(3) . 2_666
O17 K4 O70 89.4(3) . 2_666
O11W K4 O70 109.5(6) . 2_666
O41 K4 O70 152.5(3) . 2_666
O42 K4 O70 113.4(3) 2_666 2_666
O17 K4 O61 127.5(3) . 2_666
O11W K4 O61 102.9(5) . 2_666
O41 K4 O61 118.3(3) . 2_666
O42 K4 O61 55.9(3) 2_666 2_666
O70 K4 O61 57.7(3) 2_666 2_666
O17 K4 O28 55.1(2) . .
O11W K4 O28 175.5(5) . .
O41 K4 O28 86.3(3) . .
O42 K4 O28 99.7(3) 2_666 .
O70 K4 O28 66.3(3) 2_666 .
O61 K4 O28 73.6(3) 2_666 .
O17 K4 W14 113.8(2) . 2_666
O11W K4 W14 101.7(5) . 2_666
O41 K4 W14 147.3(2) . 2_666
O42 K4 W14 85.89(19) 2_666 2_666
O70 K4 W14 27.9(2) 2_666 2_666
O61 K4 W14 31.44(18) 2_666 2_666
O28 K4 W14 73.83(17) . 2_666
O17 K4 W11 146.7(2) . 2_666
O11W K4 W11 84.2(5) . 2_666
O41 K4 W11 96.5(2) . 2_666
O42 K4 W11 25.91(18) 2_666 2_666
O70 K4 W11 87.9(2) 2_666 2_666
O61 K4 W11 31.63(17) 2_666 2_666
O28 K4 W11 93.85(19) . 2_666
W14 K4 W11 60.14(5) 2_666 2_666
O17 K4 W9 29.12(18) . .
O11W K4 W9 156.2(5) . .
O41 K4 W9 72.5(2) . .
O42 K4 W9 115.4(2) 2_666 .
O70 K4 W9 81.5(2) 2_666 .
O61 K4 W9 100.8(2) 2_666 .
O28 K4 W9 27.17(16) . .
W14 K4 W9 97.29(8) 2_666 .
W11 K4 W9 117.96(10) 2_666 .
O17 K4 W11 70.19(19) . .
O11W K4 W11 122.0(5) . .
O41 K4 W11 27.86(19) . .
O42 K4 W11 66.86(19) 2_666 .
O70 K4 W11 126.9(3) 2_666 .
O61 K4 W11 96.6(2) 2_666 .
O28 K4 W11 61.76(17) . .
W14 K4 W11 120.99(10) 2_666 .
W11 K4 W11 85.21(7) 2_666 .
W9 K4 W11 56.71(5) . .
O17 K4 K10 49.5(2) . 2_666
O11W K4 K10 114.7(5) . 2_666
O41 K4 K10 121.6(2) . 2_666
O42 K4 K10 155.5(3) 2_666 2_666
O70 K4 K10 44.7(2) 2_666 2_666
O61 K4 K10 100.5(2) 2_666 2_666
O28 K4 K10 63.7(2) . 2_666
W14 K4 K10 72.51(14) 2_666 2_666
W11 K4 K10 131.90(16) 2_666 2_666
W9 K4 K10 58.00(15) . 2_666
W11 K4 K10 114.41(16) . 2_666
O5W K5 O1 123.1(5) 1_655 .
O5W K5 O48 85.9(6) 1_655 1_556
O1 K5 O48 127.4(3) . 1_556
O5W K5 O22 64.7(5) 1_655 2_776
O1 K5 O22 158.3(3) . 2_776
O48 K5 O22 70.6(3) 1_556 2_776
O5W K5 K14 137.5(5) 1_655 2_666
O1 K5 K14 75.2(3) . 2_666
O48 K5 K14 114.3(5) 1_556 2_666
O22 K5 K14 86.3(3) 2_776 2_666
O5W K5 O9 77.3(5) 1_655 2_776
O1 K5 O9 104.0(3) . 2_776
O48 K5 O9 126.2(3) 1_556 2_776
O22 K5 O9 56.0(3) 2_776 2_776
K14 K5 O9 60.5(3) 2_666 2_776
O5W K5 O3 76.3(5) 1_655 2_776
O1 K5 O3 60.9(3) . 2_776
O48 K5 O3 161.1(5) 1_556 2_776
O22 K5 O3 106.4(3) 2_776 2_776
K14 K5 O3 83.6(3) 2_666 2_776
O9 K5 O3 56.1(2) 2_776 2_776
O5W K5 O25W 145.4(5) 1_655 2_666
O1 K5 O25W 85.1(3) . 2_666
O48 K5 O25W 59.8(5) 1_556 2_666
O22 K5 O25W 97.0(4) 2_776 2_666
K14 K5 O25W 63.6(4) 2_666 2_666
O9 K5 O25W 118.1(3) 2_776 2_666
O3 K5 O25W 138.3(4) 2_776 2_666
O5W K5 W2 75.4(5) 1_655 2_776
O1 K5 W2 81.5(2) . 2_776
O48 K5 W2 151.1(3) 1_556 2_776
O22 K5 W2 81.5(2) 2_776 2_776
K14 K5 W2 69.9(2) 2_666 2_776
O9 K5 W2 28.52(17) 2_776 2_776
O3 K5 W2 27.54(17) 2_776 2_776
O25W K5 W2 133.4(3) 2_666 2_776
O5W K5 W6 68.8(4) 1_655 2_776
O1 K5 W6 135.3(2) . 2_776
O48 K5 W6 94.1(2) 1_556 2_776
O22 K5 W6 23.85(19) 2_776 2_776
K14 K5 W6 72.6(2) 2_666 2_776
O9 K5 W6 32.16(17) 2_776 2_776
O3 K5 W6 85.29(18) 2_776 2_776
O25W K5 W6 106.8(3) 2_666 2_776
W2 K5 W6 58.84(5) 2_776 2_776
O5W K5 K9 92.1(5) 1_655 2_766
O1 K5 K9 32.2(2) . 2_766
O48 K5 K9 142.2(3) 1_556 2_766
O22 K5 K9 141.0(2) 2_776 2_766
K14 K5 K9 92.3(2) 2_666 2_766
O9 K5 K9 89.7(2) 2_776 2_766
O3 K5 K9 35.0(2) 2_776 2_766
O25W K5 K9 117.2(3) 2_666 2_766
W2 K5 K9 61.64(12) 2_776 2_766
W6 K5 K9 120.24(14) 2_776 2_766
O5W K5 K7 150.1(5) 1_655 2_676
O1 K5 K7 82.8(2) . 2_676
O48 K5 K7 89.1(4) 1_556 2_676
O22 K5 K7 85.8(3) 2_776 2_676
K14 K5 K7 26.8(2) 2_666 2_676
O9 K5 K7 82.1(2) 2_776 2_676
O3 K5 K7 109.5(2) 2_776 2_676
O25W K5 K7 37.6(3) 2_666 2_676
W2 K5 K7 96.28(11) 2_776 2_676
W6 K5 K7 82.17(10) 2_776 2_676
K9 K5 K7 109.37(13) 2_766 2_676
O8W K6 O46 73.1(6) . 1_556
O8W K6 O5 146.1(6) . .
O46 K6 O5 135.2(3) 1_556 .
O8W K6 K15 83.2(6) . 2_666
O46 K6 K15 155.4(4) 1_556 2_666
O5 K6 K15 69.3(3) . 2_666
O8W K6 O25 136.3(6) . 2_676
O46 K6 O25 97.9(4) 1_556 2_676
O5 K6 O25 67.8(3) . 2_676
K15 K6 O25 94.8(3) 2_666 2_676
O8W K6 O24 83.0(6) . 2_676
O46 K6 O24 90.6(4) 1_556 2_676
O5 K6 O24 110.0(3) . 2_676
K15 K6 O24 80.0(3) 2_666 2_676
O25 K6 O24 53.8(2) 2_676 2_676
O8W K6 O25W 107.1(6) . 2_666
O46 K6 O25W 83.6(4) 1_556 2_666
O5 K6 O25W 66.8(4) . 2_666
K15 K6 O25W 110.1(4) 2_666 2_666
O25 K6 O25W 114.4(4) 2_676 2_666
O24 K6 O25W 166.2(4) 2_676 2_666
O8W K6 W7 106.5(6) . 2_676
O46 K6 W7 86.5(3) 1_556 2_676
O5 K6 W7 95.2(2) . 2_676
K15 K6 W7 94.2(3) 2_666 2_676
O25 K6 W7 29.86(17) 2_676 2_676
O24 K6 W7 26.18(18) 2_676 2_676
O25W K6 W7 140.3(3) 2_666 2_676
O8W K6 K2 124.5(6) . 2_666
O46 K6 K2 144.7(3) 1_556 2_666
O5 K6 K2 47.2(2) . 2_666
K15 K6 K2 48.9(3) 2_666 2_666
O25 K6 K2 47.45(17) 2_676 2_666
O24 K6 K2 64.9(2) 2_676 2_666
O25W K6 K2 113.9(3) 2_666 2_666
W7 K6 K2 60.14(7) 2_676 2_666
O8W K6 K8 42.9(6) . .
O46 K6 K8 74.3(3) 1_556 .
O5 K6 K8 145.0(2) . .
K15 K6 K8 84.0(3) 2_666 .
O25 K6 K8 93.4(2) 2_676 .
O24 K6 K8 40.7(2) 2_676 .
O25W K6 K8 146.8(3) 2_666 .
W7 K6 K8 63.67(11) 2_676 .
K2 K6 K8 98.14(13) 2_666 .
O8W K6 K7 147.7(6) . 2_676
O46 K6 K7 87.7(3) 1_556 2_676
O5 K6 K7 47.7(2) . 2_676
K15 K6 K7 116.5(3) 2_666 2_676
O25 K6 K7 70.80(19) 2_676 2_676
O24 K6 K7 123.8(2) 2_676 2_676
O25W K6 K7 43.6(3) 2_666 2_676
W7 K6 K7 97.76(11) 2_676 2_676
K2 K6 K7 85.99(11) 2_666 2_676
K8 K6 K7 154.35(15) . 2_676
O8W K6 K10 83.2(6) . 2_666
O46 K6 K10 123.2(4) 1_556 2_666
O5 K6 K10 65.8(2) . 2_666
K15 K6 K10 58.3(3) 2_666 2_666
O25 K6 K10 132.1(2) 2_676 2_666
O24 K6 K10 137.2(2) 2_676 2_666
O25W K6 K10 55.1(3) 2_666 2_666
W7 K6 K10 150.20(15) 2_676 2_666
K2 K6 K10 90.93(14) 2_666 2_666
K8 K6 K10 118.80(17) . 2_666
K7 K6 K10 86.26(15) 2_676 2_666
K14 K7 O26 152.5(4) 1_565 .
K14 K7 O4 85.0(3) 1_565 2_676
O26 K7 O4 69.6(3) . 2_676
K14 K7 K13 73.7(5) 1_565 2_666
O26 K7 K13 92.0(5) . 2_666
O4 K7 K13 82.1(4) 2_676 2_666
K14 K7 O35 122.7(4) 1_565 .
O26 K7 O35 84.7(3) . .
O4 K7 O35 142.7(3) 2_676 .
K13 K7 O35 126.7(5) 2_666 .
K14 K7 O25W 71.9(4) 1_565 1_565
O26 K7 O25W 118.9(4) . 1_565
O4 K7 O25W 94.3(4) 2_676 1_565
K13 K7 O25W 145.6(6) 2_666 1_565
O35 K7 O25W 74.5(4) . 1_565
K14 K7 O36 115.3(4) 1_565 .
O26 K7 O36 79.7(3) . .
O4 K7 O36 137.1(3) 2_676 .
K13 K7 O36 69.5(4) 2_666 .
O35 K7 O36 57.5(3) . .
O25W K7 O36 127.2(4) 1_565 .
K14 K7 O7W 69.5(5) 1_565 2_676
O26 K7 O7W 138.0(5) . 2_676
O4 K7 O7W 146.8(5) 2_676 2_676
K13 K7 O7W 109.3(6) 2_666 2_676
O35 K7 O7W 53.4(5) . 2_676
O25W K7 O7W 58.4(6) 1_565 2_676
O36 K7 O7W 74.9(5) . 2_676
K14 K7 O5 111.3(3) 1_565 2_676
O26 K7 O5 62.0(3) . 2_676
O4 K7 O5 53.9(2) 2_676 2_676
K13 K7 O5 133.7(5) 2_666 2_676
O35 K7 O5 90.5(3) . 2_676
O25W K7 O5 61.5(4) 1_565 2_676
O36 K7 O5 132.7(3) . 2_676
O7W K7 O5 115.5(5) 2_676 2_676
K14 K7 W3 91.4(3) 1_565 2_676
O26 K7 W3 71.6(2) . 2_676
O4 K7 W3 29.13(18) 2_676 2_676
K13 K7 W3 111.2(4) 2_666 2_676
O35 K7 W3 117.8(3) . 2_676
O25W K7 W3 69.3(3) 1_565 2_676
O36 K7 W3 151.3(3) . 2_676
O7W K7 W3 127.5(5) 2_676 2_676
O5 K7 W3 27.60(15) 2_676 2_676
K14 K7 K9 75.0(3) 1_565 2_666
O26 K7 K9 90.9(3) . 2_666
O4 K7 K9 82.3(2) 2_676 2_666
K13 K7 K9 1.2(4) 2_666 2_666
O35 K7 K9 126.0(3) . 2_666
O25W K7 K9 146.9(4) 1_565 2_666
O36 K7 K9 68.7(2) . 2_666
O7W K7 K9 109.7(5) 2_676 2_666
O5 K7 K9 133.5(2) 2_676 2_666
W3 K7 K9 111.41(17) 2_676 2_666
K14 K7 W8 171.6(3) 1_565 .
O26 K7 W8 19.19(19) . .
O4 K7 W8 86.9(2) 2_676 .
K13 K7 W8 102.9(4) 2_666 .
O35 K7 W8 65.5(2) . .
O25W K7 W8 111.0(3) 1_565 .
O36 K7 W8 69.7(2) . .
O7W K7 W8 118.8(5) 2_676 .
O5 K7 W8 65.14(18) 2_676 .
W3 K7 W8 82.63(11) 2_676 .
K9 K7 W8 101.71(17) 2_666 .
Na4 K8 O24 126.9(4) 2_667 2_676
Na4 K8 O72 105.1(4) 2_667 2_666
O24 K8 O72 110.1(4) 2_676 2_666
Na4 K8 O26W 66.0(4) 2_667 2_666
O24 K8 O26W 75.4(4) 2_676 2_666
O72 K8 O26W 170.9(6) 2_666 2_666
Na4 K8 O24W 112.6(6) 2_667 .
O24 K8 O24W 81.0(6) 2_676 .
O72 K8 O24W 121.1(6) 2_666 .
O26W K8 O24W 66.3(6) 2_666 .
Na4 K8 O13W 99.7(6) 2_667 .
O24 K8 O13W 132.2(7) 2_676 .
O72 K8 O13W 59.5(6) 2_666 .
O26W K8 O13W 122.5(7) 2_666 .
O24W K8 O13W 70.5(8) . .
Na4 K8 O8W 68.5(6) 2_667 .
O24 K8 O8W 82.7(6) 2_676 .
O72 K8 O8W 76.2(6) 2_666 .
O26W K8 O8W 97.8(6) 2_666 .
O24W K8 O8W 159.7(8) . .
O13W K8 O8W 129.8(8) . .
Na4 K8 W18 78.3(2) 2_667 2_666
O24 K8 W18 127.6(3) 2_676 2_666
O72 K8 W18 26.8(3) 2_666 2_666
O26W K8 W18 144.2(4) 2_666 2_666
O24W K8 W18 136.3(6) . 2_666
O13W K8 W18 65.9(6) . 2_666
O8W K8 W18 63.9(5) . 2_666
Na4 K8 K6 92.3(3) 2_667 .
O24 K8 K6 45.9(2) 2_676 .
O72 K8 K6 96.8(3) 2_666 .
O26W K8 K6 81.9(4) 2_666 .
O24W K8 K6 124.1(6) . .
O13W K8 K6 155.5(6) . .
O8W K8 K6 37.4(5) . .
W18 K8 K6 96.20(18) 2_666 .
Na4 K8 K11 63.5(3) 2_667 2_667
O24 K8 K11 102.9(3) 2_676 2_667
O72 K8 K11 143.9(3) 2_666 2_667
O26W K8 K11 35.3(4) 2_666 2_667
O24W K8 K11 50.0(5) . 2_667
O13W K8 K11 87.6(6) . 2_667
O8W K8 K11 123.2(5) . 2_667
W18 K8 K11 128.9(2) 2_666 2_667
K6 K8 K11 116.94(19) . 2_667
Na4 K8 K15 115.8(4) 2_667 2_666
O24 K8 K15 50.7(3) 2_676 2_666
O72 K8 K15 67.2(3) 2_666 2_666
O26W K8 K15 113.9(4) 2_666 2_666
O24W K8 K15 125.8(6) . 2_666
O13W K8 K15 121.8(6) . 2_666
O8W K8 K15 47.3(5) . 2_666
W18 K8 K15 77.50(18) 2_666 2_666
K6 K8 K15 34.33(16) . 2_666
K11 K8 K15 148.8(2) 2_667 2_666
K13 K9 O1 108.9(12) . 2_766
K13 K9 O3 74.5(11) . 1_545
O1 K9 O3 61.7(3) 2_766 1_545
K13 K9 O20 77.0(12) . 2_766
O1 K9 O20 111.2(4) 2_766 2_766
O3 K9 O20 145.4(4) 1_545 2_766
K13 K9 O8 85.0(13) . 2_766
O1 K9 O8 57.2(3) 2_766 2_766
O3 K9 O8 102.8(4) 1_545 2_766
O20 K9 O8 55.2(3) 2_766 2_766
K13 K9 O10W 88.2(13) . .
O1 K9 O10W 106.4(5) 2_766 .
O3 K9 O10W 55.6(4) 1_545 .
O20 K9 O10W 142.3(5) 2_766 .
O8 K9 O10W 158.5(5) 2_766 .
K13 K9 W1 98.6(12) . 2_766
O1 K9 W1 27.3(2) 2_766 2_766
O3 K9 W1 80.9(3) 1_545 2_766
O20 K9 W1 84.4(3) 2_766 2_766
O8 K9 W1 29.97(18) 2_766 2_766
O10W K9 W1 132.5(4) . 2_766
K13 K9 K7 3.4(12) . 2_666
O1 K9 K7 112.1(3) 2_766 2_666
O3 K9 K7 75.7(3) 1_545 2_666
O20 K9 K7 77.0(3) 2_766 2_666
O8 K9 K7 87.8(3) 2_766 2_666
O10W K9 K7 86.3(4) . 2_666
W1 K9 K7 101.9(2) 2_766 2_666
K13 K9 W5 81.1(12) . 2_766
O1 K9 W5 87.1(3) 2_766 2_766
O3 K9 W5 129.9(3) 1_545 2_766
O20 K9 W5 24.33(19) 2_766 2_766
O8 K9 W5 30.99(18) 2_766 2_766
O10W K9 W5 165.0(5) . 2_766
W1 K9 W5 60.14(11) 2_766 2_766
K7 K9 W5 82.49(18) 2_666 2_766
K13 K9 K14 35.1(12) . 2_656
O1 K9 K14 76.7(3) 2_766 2_656
O3 K9 K14 69.7(3) 1_545 2_656
O20 K9 K14 75.8(3) 2_766 2_656
O8 K9 K14 54.8(3) 2_766 2_656
O10W K9 K14 110.8(5) . 2_656
W1 K9 K14 63.46(19) 2_766 2_656
K7 K9 K14 38.49(19) 2_666 2_656
W5 K9 K14 65.3(2) 2_766 2_656
K13 K9 K3 109.5(12) . 2_666
O1 K9 K3 128.1(3) 2_766 2_666
O3 K9 K3 97.4(3) 1_545 2_666
O20 K9 K3 110.3(3) 2_766 2_666
O8 K9 K3 157.8(3) 2_766 2_666
O10W K9 K3 42.8(4) . 2_666
W1 K9 K3 150.4(3) 2_766 2_666
K7 K9 K3 106.27(19) 2_666 2_666
W5 K9 K3 132.2(2) 2_766 2_666
K14 K9 K3 143.7(3) 2_656 2_666
K13 K9 K5 105.8(11) . 2_766
O1 K9 K5 31.4(2) 2_766 2_766
O3 K9 K5 36.6(2) 1_545 2_766
O20 K9 K5 142.2(3) 2_766 2_766
O8 K9 K5 87.2(2) 2_766 2_766
O10W K9 K5 75.0(4) . 2_766
W1 K9 K5 57.79(11) 2_766 2_766
K7 K9 K5 107.9(2) 2_666 2_766
W5 K9 K5 117.90(17) 2_766 2_766
K14 K9 K5 85.7(2) 2_656 2_766
K3 K9 K5 104.14(17) 2_666 2_766
O70 K10 O12 97.2(4) . 2_666
O70 K10 O6 145.8(5) . 2_666
O12 K10 O6 52.4(3) 2_666 2_666
O70 K10 O7 132.5(4) . 2_666
O12 K10 O7 62.2(3) 2_666 2_666
O6 K10 O7 52.7(3) 2_666 2_666
O70 K10 O17 80.9(3) . 2_666
O12 K10 O17 54.5(3) 2_666 2_666
O6 K10 O17 90.4(3) 2_666 2_666
O7 K10 O17 52.0(3) 2_666 2_666
O70 K10 K15 59.4(3) . .
O12 K10 K15 55.6(3) 2_666 .
O6 K10 K15 87.7(3) 2_666 .
O7 K10 K15 117.8(4) 2_666 .
O17 K10 K15 89.4(3) 2_666 .
O70 K10 W9 79.7(3) . 2_666
O12 K10 W9 27.90(18) 2_666 2_666
O6 K10 W9 76.6(3) 2_666 2_666
O7 K10 W9 62.6(2) 2_666 2_666
O17 K10 W9 29.90(18) 2_666 2_666
K15 K10 W9 62.9(2) . 2_666
O70 K10 W3 117.9(4) . 2_666
O12 K10 W3 28.71(19) 2_666 2_666
O6 K10 W3 28.05(19) 2_666 2_666
O7 K10 W3 64.3(2) 2_666 2_666
O17 K10 W3 79.8(3) 2_666 2_666
K15 K10 W3 61.9(2) . 2_666
W9 K10 W3 56.37(14) 2_666 2_666
O70 K10 W4 106.7(3) . 2_666
O12 K10 W4 63.1(2) 2_666 2_666
O6 K10 W4 75.6(2) 2_666 2_666
O7 K10 W4 26.21(18) 2_666 2_666
O17 K10 W4 28.37(17) 2_666 2_666
K15 K10 W4 112.5(3) . 2_666
W9 K10 W4 49.68(11) 2_666 2_666
W3 K10 W4 78.04(17) 2_666 2_666
O70 K10 W1 156.9(4) . 2_666
O12 K10 W1 63.1(2) 2_666 2_666
O6 K10 W1 27.36(18) 2_666 2_666
O7 K10 W1 28.97(18) 2_666 2_666
O17 K10 W1 77.8(2) 2_666 2_666
K15 K10 W1 111.4(3) . 2_666
W9 K10 W1 77.41(17) 2_666 2_666
W3 K10 W1 49.54(11) 2_666 2_666
W4 K10 W1 54.89(12) 2_666 2_666
O70 K10 K4 43.8(2) . 2_666
O12 K10 K4 83.9(3) 2_666 2_666
O6 K10 K4 130.7(3) 2_666 2_666
O7 K10 K4 89.7(3) 2_666 2_666
O17 K10 K4 41.27(18) 2_666 2_666
K15 K10 K4 83.8(2) . 2_666
W9 K10 K4 56.42(13) 2_666 2_666
W3 K10 K4 112.6(2) 2_666 2_666
W4 K10 K4 63.50(13) 2_666 2_666
W1 K10 K4 117.9(2) 2_666 2_666
O70 K10 K6 84.2(3) . 2_666
O12 K10 K6 74.6(3) 2_666 2_666
O6 K10 K6 73.4(3) 2_666 2_666
O7 K10 K6 124.1(3) 2_666 2_666
O17 K10 K6 123.9(3) 2_666 2_666
K15 K10 K6 38.2(2) . 2_666
W9 K10 K6 94.3(2) 2_666 2_666
W3 K10 K6 60.81(15) 2_666 2_666
W4 K10 K6 137.1(3) 2_666 2_666
W1 K10 K6 100.5(2) 2_666 2_666
K4 K10 K6 120.2(2) 2_666 2_666
O12W K11 O29 73.6(6) . 2_766
O12W K11 O44 99.1(7) . 2_666
O29 K11 O44 119.1(5) 2_766 2_666
O12W K11 O26W 152.9(7) . 1_556
O29 K11 O26W 130.8(5) 2_766 1_556
O44 K11 O26W 79.9(5) 2_666 1_556
O12W K11 O50 69.2(6) . 2_766
O29 K11 O50 72.6(4) 2_766 2_766
O44 K11 O50 161.4(5) 2_666 2_766
O26W K11 O50 103.8(5) 1_556 2_766
O12W K11 W5 65.3(6) . 2_766
O29 K11 W5 23.3(2) 2_766 2_766
O44 K11 W5 97.8(4) 2_666 2_766
O26W K11 W5 141.8(4) 1_556 2_766
O50 K11 W5 90.4(3) 2_766 2_766
O12W K11 Na4 112.2(6) . .
O29 K11 Na4 172.5(4) 2_766 .
O44 K11 Na4 65.7(3) 2_666 .
O26W K11 Na4 42.5(4) 1_556 .
O50 K11 Na4 104.4(3) 2_766 .
W5 K11 Na4 163.2(3) 2_766 .
O12W K11 K8 121.4(6) . 2_667
O29 K11 K8 141.4(4) 2_766 2_667
O44 K11 K8 94.8(3) 2_666 2_667
O26W K11 K8 33.1(4) 1_556 2_667
O50 K11 K8 80.2(3) 2_766 2_667
W5 K11 K8 164.5(3) 2_766 2_667
Na4 K11 K8 31.59(17) . 2_667
K9 K13 O3 84.5(11) . 1_545
K9 K13 K7 175.4(16) . 2_666
O3 K13 K7 97.0(6) 1_545 2_666
K9 K13 O20 82.9(12) . 2_766
O3 K13 O20 156.6(8) 1_545 2_766
K7 K13 O20 97.1(6) 2_666 2_766
K9 K13 O8 75.4(12) . 2_766
O3 K13 O8 102.9(6) 1_545 2_766
K7 K13 O8 108.3(7) 2_666 2_766
O20 K13 O8 54.8(4) 2_766 2_766
K9 K13 K14 134.3(15) . 2_656
O3 K13 K14 84.3(6) 1_545 2_656
K7 K13 K14 50.3(4) 2_666 2_656
O20 K13 K14 90.4(6) 2_766 2_656
O8 K13 K14 64.3(5) 2_766 2_656
K9 K13 O1 53.9(10) . 2_766
O3 K13 O1 56.6(4) 1_545 2_766
K7 K13 O1 130.5(7) 2_666 2_766
O20 K13 O1 100.2(6) 2_766 2_766
O8 K13 O1 51.6(4) 2_766 2_766
K14 K13 O1 83.5(5) 2_656 2_766
K9 K13 O10W 73.7(12) . .
O3 K13 O10W 54.6(5) 1_545 .
K7 K13 O10W 103.6(7) 2_666 .
O20 K13 O10W 138.2(8) 2_766 .
O8 K13 O10W 143.1(7) 2_766 .
K14 K13 O10W 130.5(7) 2_656 .
O1 K13 O10W 93.3(6) 2_766 .
K9 K13 O36 118.0(13) . 2_666
O3 K13 O36 148.1(8) 1_545 2_666
K7 K13 O36 58.9(4) 2_666 2_666
O20 K13 O36 54.7(4) 2_766 2_666
O8 K13 O36 104.5(6) 2_766 2_666
K14 K13 O36 93.1(5) 2_656 2_666
O1 K13 O36 154.8(7) 2_766 2_666
O10W K13 O36 107.5(7) . 2_666
K9 K13 O9W 88.5(13) . .
O3 K13 O9W 115.7(8) 1_545 .
K7 K13 O9W 86.9(6) 2_666 .
O20 K13 O9W 83.7(6) 2_766 .
O8 K13 O9W 136.6(8) 2_766 .
K14 K13 O9W 135.7(7) 2_656 .
O1 K13 O9W 140.8(8) 2_766 .
O10W K13 O9W 62.0(6) . .
O36 K13 O9W 48.6(5) 2_666 .
K9 K13 W5 83.8(12) . 2_766
O3 K13 W5 134.4(7) 1_545 2_766
K7 K13 W5 98.1(5) 2_666 2_766
O20 K13 W5 24.3(3) 2_766 2_766
O8 K13 W5 31.6(3) 2_766 2_766
K14 K13 W5 73.2(4) 2_656 2_766
O1 K13 W5 81.4(5) 2_766 2_766
O10W K13 W5 155.2(7) . 2_766
O36 K13 W5 73.8(4) 2_666 2_766
O9W K13 W5 108.0(6) . 2_766
K9 K13 W1 66.4(11) . 2_766
O3 K13 W1 76.9(5) 1_545 2_766
K7 K13 W1 118.2(6) 2_666 2_766
O20 K13 W1 80.0(5) 2_766 2_766
O8 K13 W1 26.8(2) 2_766 2_766
K14 K13 W1 67.9(4) 2_656 2_766
O1 K13 W1 25.7(2) 2_766 2_766
O10W K13 W1 119.0(6) . 2_766
O36 K13 W1 131.3(6) 2_666 2_766
O9W K13 W1 151.5(7) . 2_766
W5 K13 W1 58.1(3) 2_766 2_766
K7 K14 O2 95.6(4) 1_545 2_666
K7 K14 K5 123.4(4) 1_545 2_666
O2 K14 K5 102.3(4) 2_666 2_666
K7 K14 O9 146.3(5) 1_545 1_445
O2 K14 O9 117.0(4) 2_666 1_445
K5 K14 O9 60.4(3) 2_666 1_445
K7 K14 O2 141.9(5) 1_545 1_445
O2 K14 O2 71.3(4) 2_666 1_445
K5 K14 O2 94.5(3) 2_666 1_445
O9 K14 O2 53.0(3) 1_445 1_445
K7 K14 O21 94.7(4) 1_545 1_445
O2 K14 O21 156.2(5) 2_666 1_445
K5 K14 O21 89.7(4) 2_666 1_445
O9 K14 O21 51.9(3) 1_445 1_445
O2 K14 O21 87.5(3) 1_445 1_445
K7 K14 K13 56.0(4) 1_545 2_656
O2 K14 K13 87.4(5) 2_666 2_656
K5 K14 K13 170.2(5) 2_666 2_656
O9 K14 K13 114.0(5) 1_445 2_656
O2 K14 K13 87.1(5) 1_445 2_656
O21 K14 K13 80.7(5) 1_445 2_656
K7 K14 O7W 62.1(5) 1_545 2_666
O2 K14 O7W 149.8(6) 2_666 2_666
K5 K14 O7W 77.4(5) 2_666 2_666
O9 K14 O7W 89.6(6) 1_445 2_666
O2 K14 O7W 138.8(6) 1_445 2_666
O21 K14 O7W 52.7(5) 1_445 2_666
K13 K14 O7W 94.9(6) 2_656 2_666
K7 K14 O25W 59.5(4) 1_545 .
O2 K14 O25W 98.3(4) 2_666 .
K5 K14 O25W 65.0(4) 2_666 .
O9 K14 O25W 119.3(5) 1_445 .
O2 K14 O25W 155.2(5) 1_445 .
O21 K14 O25W 105.4(4) 1_445 .
K13 K14 O25W 115.5(5) 2_656 .
O7W K14 O25W 53.6(5) 2_666 .
K7 K14 O8 105.3(4) 1_545 1_445
O2 K14 O8 106.9(4) 2_666 1_445
K5 K14 O8 119.3(4) 2_666 1_445
O9 K14 O8 59.0(3) 1_445 1_445
O2 K14 O8 49.8(3) 1_445 1_445
O21 K14 O8 49.5(3) 1_445 1_445
K13 K14 O8 55.3(4) 2_656 1_445
O7W K14 O8 99.0(5) 2_666 1_445
O25W K14 O8 152.1(5) . 1_445
K7 K14 W1 100.0(3) 1_545 2_666
O2 K14 W1 28.5(2) 2_666 2_666
K5 K14 W1 76.5(2) 2_666 2_666
O9 K14 W1 112.7(3) 1_445 2_666
O2 K14 W1 85.2(3) 1_445 2_666
O21 K14 W1 163.8(4) 1_445 2_666
K13 K14 W1 113.3(5) 2_656 2_666
O7W K14 W1 130.0(5) 2_666 2_666
O25W K14 W1 76.7(3) . 2_666
O8 K14 W1 131.0(3) 1_445 2_666
K7 K14 W2 167.9(4) 1_545 1_445
O2 K14 W2 90.2(3) 2_666 1_445
K5 K14 W2 65.2(2) 2_666 1_445
O9 K14 W2 26.85(19) 1_445 1_445
O2 K14 W2 31.76(19) 1_445 1_445
O21 K14 W2 76.2(3) 1_445 1_445
K13 K14 W2 113.9(5) 2_656 1_445
O7W K14 W2 115.9(5) 2_666 1_445
O25W K14 W2 130.2(4) . 1_445
O8 K14 W2 62.7(2) 1_445 1_445
W1 K14 W2 90.2(2) 2_666 1_445
K6 K15 O69 122.3(5) 2_666 .
K6 K15 K2 86.9(3) 2_666 .
O69 K15 K2 131.0(6) . .
K6 K15 O28 149.5(5) 2_666 2_666
O69 K15 O28 76.7(4) . 2_666
K2 K15 O28 97.5(4) . 2_666
K6 K15 O5 54.1(3) 2_666 2_666
O69 K15 O5 172.0(6) . 2_666
K2 K15 O5 57.0(3) . 2_666
O28 K15 O5 103.6(4) 2_666 2_666
K6 K15 O10W 125.4(6) 2_666 .
O69 K15 O10W 76.1(5) . .
K2 K15 O10W 55.2(4) . .
O28 K15 O10W 80.0(5) 2_666 .
O5 K15 O10W 111.9(6) 2_666 .
K6 K15 O12 100.6(4) 2_666 2_666
O69 K15 O12 124.6(4) . 2_666
K2 K15 O12 79.5(3) . 2_666
O28 K15 O12 51.3(3) 2_666 2_666
O5 K15 O12 53.5(3) 2_666 2_666
O10W K15 O12 107.8(5) . 2_666
K6 K15 O70 109.3(5) 2_666 .
O69 K15 O70 52.8(3) . .
K2 K15 O70 157.7(4) . .
O28 K15 O70 60.7(3) 2_666 .
O5 K15 O70 120.1(5) 2_666 .
O10W K15 O70 119.7(5) . .
O12 K15 O70 82.4(4) 2_666 .
K6 K15 K10 83.5(4) 2_666 .
O69 K15 K10 99.9(4) . .
K2 K15 K10 123.6(4) . .
O28 K15 K10 68.9(3) 2_666 .
O5 K15 K10 73.0(3) 2_666 .
O10W K15 K10 148.6(5) . .
O12 K15 K10 48.5(3) 2_666 .
O70 K15 K10 47.1(3) . .
K6 K15 K3 167.7(4) 2_666 2_666
O69 K15 K3 49.2(3) . 2_666
K2 K15 K3 94.1(3) . 2_666
O28 K15 K3 42.5(2) 2_666 2_666
O5 K15 K3 135.6(4) 2_666 2_666
O10W K15 K3 47.8(4) . 2_666
O12 K15 K3 91.6(3) 2_666 2_666
O70 K15 K3 73.4(3) . 2_666
K10 K15 K3 106.0(3) . 2_666
K6 K15 W9 127.8(4) 2_666 2_666
O69 K15 W9 100.5(4) . 2_666
K2 K15 W9 85.7(3) . 2_666
O28 K15 W9 24.35(18) 2_666 2_666
O5 K15 W9 79.3(3) 2_666 2_666
O10W K15 W9 90.5(5) . 2_666
O12 K15 W9 27.38(18) 2_666 2_666
O70 K15 W9 72.3(3) . 2_666
K10 K15 W9 59.2(2) . 2_666
K3 K15 W9 64.50(18) 2_666 2_666
K6 K15 W14 115.4(4) 2_666 .
O69 K15 W14 27.8(3) . .
K2 K15 W14 155.2(4) . .
O28 K15 W14 69.1(3) 2_666 .
O5 K15 W14 144.7(5) 2_666 .
O10W K15 W14 101.0(5) . .
O12 K15 W14 105.0(3) 2_666 .
O70 K15 W14 25.46(19) . .
K10 K15 W14 72.3(3) . .
K3 K15 W14 61.80(17) 2_666 .
W9 K15 W14 88.2(2) 2_666 .
K8 Na4 O73 81.4(4) 2_667 1_556
K8 Na4 O26W 61.8(4) 2_667 1_556
O73 Na4 O26W 143.2(6) 1_556 1_556
K8 Na4 O63 119.4(4) 2_667 2_666
O73 Na4 O63 96.2(4) 1_556 2_666
O26W Na4 O63 100.8(5) 1_556 2_666
K8 Na4 O45 112.3(4) 2_667 2_666
O73 Na4 O45 150.5(5) 1_556 2_666
O26W Na4 O45 56.5(4) 1_556 2_666
O63 Na4 O45 54.3(3) 2_666 2_666
K8 Na4 K11 84.9(3) 2_667 .
O73 Na4 K11 139.6(4) 1_556 .
O26W Na4 K11 43.7(4) 1_556 .
O63 Na4 K11 123.4(3) 2_666 .
O45 Na4 K11 69.4(3) 2_666 .
W1 O1 K5 135.4(5) . .
W1 O1 K9 104.1(4) . 2_766
K5 O1 K9 116.4(4) . 2_766
W1 O1 K13 98.1(5) . 2_766
K5 O1 K13 115.0(5) . 2_766
K9 O1 K13 17.2(4) 2_766 2_766
W1 O2 W2 118.5(4) . .
W1 O2 K14 105.2(4) . 2_666
W2 O2 K14 119.4(4) . 2_666
W1 O2 K14 108.5(4) . 1_665
W2 O2 K14 95.4(4) . 1_665
K14 O2 K14 108.7(4) 2_666 1_665
W2 O3 K13 125.2(6) . 1_565
W2 O3 K9 146.2(5) . 1_565
K13 O3 K9 21.0(4) 1_565 1_565
W2 O3 K5 99.8(4) . 2_776
K13 O3 K5 125.6(5) 1_565 2_776
K9 O3 K5 108.3(3) 1_565 2_776
W3 O4 W2 117.5(4) . .
W3 O4 K7 103.7(4) . 2_676
W2 O4 K7 128.3(4) . 2_676
W3 O4 K2 100.8(3) . 1_565
W2 O4 K2 96.5(3) . 1_565
K7 O4 K2 105.4(3) 2_676 1_565
W3 O5 K6 151.8(5) . .
W3 O5 K2 103.6(4) . 2_666
K6 O5 K2 90.2(3) . 2_666
W3 O5 K15 109.6(4) . 2_666
K6 O5 K15 56.6(3) . 2_666
K2 O5 K15 59.7(3) 2_666 2_666
W3 O5 K7 92.4(3) . 2_676
K6 O5 K7 94.8(3) . 2_676
K2 O5 K7 135.4(3) 2_666 2_676
K15 O5 K7 150.3(4) 2_666 2_676
W1 O6 W3 118.5(4) . .
W1 O6 K10 108.5(4) . 2_666
W3 O6 K10 106.5(4) . 2_666
W4 O7 W1 146.1(5) . .
W4 O7 K10 107.6(4) . 2_666
W1 O7 K10 104.5(4) . 2_666
W1 O8 W5 155.6(5) . .
W1 O8 K9 95.6(4) . 2_766
W5 O8 K9 101.0(4) . 2_766
W1 O8 K13 104.1(5) . 2_766
W5 O8 K13 97.4(5) . 2_766
K9 O8 K13 19.6(4) 2_766 2_766
W1 O8 K14 98.3(4) . 1_665
W5 O8 K14 102.3(4) . 1_665
K9 O8 K14 78.8(3) 2_766 1_665
K13 O8 K14 60.5(4) 2_766 1_665
W2 O9 W6 145.5(5) . .
W2 O9 K5 100.8(4) . 2_776
W6 O9 K5 100.8(3) . 2_776
W2 O9 K14 106.1(4) . 1_665
W6 O9 K14 108.0(4) . 1_665
K5 O9 K14 59.1(3) 2_776 1_665
W2 O10 W7 146.1(5) . .
W2 O10 K2 108.7(3) . 1_565
W7 O10 K2 104.5(3) . 1_565
W3 O11 W8 153.7(5) . .
W3 O11 K2 101.1(3) . 1_565
W8 O11 K2 101.8(3) . 1_565
W3 O11 K2 96.1(3) . 2_666
W8 O11 K2 96.7(3) . 2_666
K2 O11 K2 90.1(2) 1_565 2_666
W9 O12 W3 146.9(5) . .
W9 O12 K10 104.5(4) . 2_666
W3 O12 K10 107.0(4) . 2_666
W9 O12 K15 99.6(4) . 2_666
W3 O12 K15 97.5(3) . 2_666
K10 O12 K15 75.9(4) 2_666 2_666
Si1 O13 W1 123.2(4) . .
Si1 O13 W2 121.2(4) . .
W1 O13 W2 93.4(3) . .
Si1 O13 W3 124.5(4) . .
W1 O13 W3 93.6(3) . .
W2 O13 W3 92.5(3) . .
Si1 O14 W9 125.9(4) . .
Si1 O14 W4 125.6(5) . .
W9 O14 W4 92.7(3) . .
Si1 O14 K1 91.5(4) . 2_666
W9 O14 K1 90.5(3) . 2_666
W4 O14 K1 128.7(3) . 2_666
Si1 O15 W6 129.5(5) . .
Si1 O15 W5 128.5(5) . .
W6 O15 W5 92.5(3) . .
Si1 O16 W7 127.0(5) . .
Si1 O16 W8 128.8(5) . .
W7 O16 W8 92.3(3) . .
Si1 O16 K1 92.9(4) . 2_666
W7 O16 K1 125.9(3) . 2_666
W8 O16 K1 86.0(3) . 2_666
W9 O17 W4 117.1(4) . .
W9 O17 K4 107.4(3) . .
W4 O17 K4 132.5(4) . .
W9 O17 K10 95.7(4) . 2_666
W4 O17 K10 101.7(4) . 2_666
K4 O17 K10 89.2(3) . 2_666
W4 O19 W5 151.9(5) . .
W5 O20 K13 111.7(6) . 2_766
W5 O20 K9 110.6(4) . 2_766
K13 O20 K9 20.1(4) 2_766 2_766
W5 O21 W6 114.7(4) . .
W5 O21 K14 113.3(4) . 1_665
W6 O21 K14 104.3(4) . 1_665
W6 O22 K5 115.7(4) . 2_776
W6 O23 W7 159.8(5) . .
W7 O24 K8 142.4(5) . 2_676
W7 O24 K6 102.1(4) . 2_676
K8 O24 K6 93.4(3) 2_676 2_676
W8 O25 W7 116.2(4) . .
W8 O25 K2 109.6(4) . 1_565
W7 O25 K2 104.8(3) . 1_565
W8 O25 K6 135.1(4) . 2_676
W7 O25 K6 100.2(3) . 2_676
K2 O25 K6 83.6(2) 1_565 2_676
W8 O26 K7 130.8(5) . .
W8 O26 K2 114.0(4) . 2_666
K7 O26 K2 114.8(3) . 2_666
W9 O27 W8 153.7(5) . .
W9 O27 K1 96.2(3) . 2_666
W8 O27 K1 89.5(3) . 2_666
W9 O28 K3 146.3(5) . .
W9 O28 K15 109.1(4) . 2_666
K3 O28 K15 87.1(3) . 2_666
W9 O28 K4 97.4(4) . .
K3 O28 K4 100.9(3) . .
K15 O28 K4 117.6(4) 2_666 .
W5 O29 K11 115.7(5) . 2_766
W8 O32 Co1 155.0(5) . .
W8 O32 K1 105.9(4) . 2_666
Co1 O32 K1 97.9(3) . 2_666
W11 O33 W9 141.5(5) . .
W11 O33 K1 108.6(4) . 2_666
W9 O33 K1 108.3(3) . 2_666
W10 O34 W4 143.4(5) . .
Co1 O35 K7 109.4(4) . .
Co1 O36 K7 101.4(4) . .
Co1 O36 K13 151.0(5) . 2_666
K7 O36 K13 51.6(4) . 2_666
W15 O39 Co1 148.9(6) . .
W15 O39 K1 107.3(4) . 2_666
Co1 O39 K1 96.4(3) . 2_666
W11 O41 W10 117.2(4) . .
W11 O41 K4 109.7(4) . .
W10 O41 K4 123.3(4) . .
W11 O41 K3 109.9(4) . 2_666
W10 O41 K3 98.8(3) . 2_666
K4 O41 K3 93.3(3) . 2_666
W11 O42 K3 147.2(5) . .
W11 O42 K4 108.2(4) . 2_666
K3 O42 K4 96.1(3) . 2_666
W11 O43 W15 157.2(5) . .
W11 O43 K1 92.0(3) . 2_666
W15 O43 K1 92.3(3) . 2_666
W15 O44 K11 140.9(5) . 2_666
W15 O45 W16 116.4(6) . .
W15 O45 Na4 111.3(4) . 2_666
W16 O45 Na4 106.3(4) . 2_666
W16 O46 K6 154.0(8) . 1_554
W17 O47 W16 155.6(6) . .
W17 O48 K5 149.3(6) . 1_554
W17 O49 Co2 111.9(5) . .
W12 O50 Co2 111.7(6) . .
W12 O50 K11 125.3(6) . 2_766
Co2 O50 K11 120.7(5) . 2_766
Co2 O52 K1 104.7(4) . 2_666
Co2 O53 K1 101.8(4) . 2_666
Si2 O54 Co2 123.0(5) . .
Si2 O54 W17 123.0(6) . .
Co2 O54 W17 94.9(3) . .
Si2 O54 W12 125.9(6) . .
Co2 O54 W12 89.5(4) . .
W17 O54 W12 91.1(3) . .
W10 O56 W12 154.2(7) . .
Si2 O57 W11 126.1(5) . .
Si2 O57 W10 126.8(5) . .
W11 O57 W10 92.5(3) . .
Si2 O57 K1 95.7(4) . 2_666
W11 O57 K1 86.1(3) . 2_666
W10 O57 K1 125.2(3) . 2_666
Si2 O58 W16 127.8(5) . .
Si2 O58 W15 128.1(5) . .
W16 O58 W15 92.9(4) . .
Si2 O58 K1 91.8(4) . 2_666
W16 O58 K1 127.2(4) . 2_666
W15 O58 K1 84.4(3) . 2_666
Si2 O59 W13 123.6(6) . .
Si2 O59 W18 124.6(5) . .
W13 O59 W18 93.9(3) . .
Si2 O59 W14 121.8(5) . .
W13 O59 W14 93.6(3) . .
W18 O59 W14 90.5(3) . .
W13 O60 W10 148.8(6) . .
W13 O60 K3 106.2(4) . 2_666
W10 O60 K3 104.4(4) . 2_666
W14 O61 W11 144.8(5) . .
W14 O61 K4 94.3(4) . 2_666
W11 O61 K4 97.1(3) . 2_666
W14 O61 K3 108.0(4) . 2_666
W11 O61 K3 103.8(4) . 2_666
K4 O61 K3 96.0(3) 2_666 2_666
W14 O62 W15 151.3(5) . .
W18 O63 W16 152.3(6) . .
W18 O63 Na4 103.5(4) . 2_666
W16 O63 Na4 102.6(5) . 2_666
W17 O64 W18 145.7(7) . .
W13 O65 W12 151.8(6) . .
W17 O67 W12 120.0(6) . .
W13 O69 W14 119.8(5) . .
W13 O69 K15 128.1(5) . .
W14 O69 K15 108.9(5) . .
W13 O69 K3 96.0(5) . 2_666
W14 O69 K3 108.5(4) . 2_666
K15 O69 K3 84.0(4) . 2_666
W14 O70 K4 101.9(4) . 2_666
W14 O70 K10 166.0(6) . .
K4 O70 K10 91.6(3) 2_666 .
W14 O70 K15 97.1(5) . .
K4 O70 K15 115.2(4) 2_666 .
K10 O70 K15 73.4(4) . .
W18 O71 W14 119.2(6) . .
W13 O72 W18 118.8(5) . .
W13 O72 K8 125.9(6) . 2_666
W18 O72 K8 113.8(5) . 2_666
W18 O73 Na4 139.7(8) . 1_554
O6W O7W K7 124(2) . 2_676
O6W O7W K14 135(2) . 2_666
K7 O7W K14 48.4(4) 2_676 2_666
K6 O8W K8 99.7(8) . .
K3 O9W K13 98.6(7) 2_666 .
K2 O10W K3 122.3(7) . 2_666
K2 O10W K15 58.6(4) . .
K3 O10W K15 79.6(6) 2_666 .
K2 O10W K9 119.8(7) . .
K3 O10W K9 90.1(6) 2_666 .
K15 O10W K9 164.4(8) . .
K2 O10W K13 101.8(7) . .
K3 O10W K13 99.4(7) 2_666 .
K15 O10W K13 153.1(8) . .
K9 O10W K13 18.1(4) . .
K7 O25W K6 91.0(5) 1_545 2_666
K7 O25W K14 48.6(3) 1_545 .
K6 O25W K14 138.8(6) 2_666 .
K7 O25W K5 99.4(5) 1_545 2_666
K6 O25W K5 169.6(6) 2_666 2_666
K14 O25W K5 51.4(3) . 2_666
K8 O26W Na4 52.2(4) 2_666 1_554
K8 O26W K11 111.6(6) 2_666 1_554
Na4 O26W K11 93.8(6) 1_554 1_554
O15 Si1 O16 111.8(5) . .
O15 Si1 O14 112.4(5) . .
O16 Si1 O14 110.0(5) . .
O15 Si1 O13 107.2(4) . .
O16 Si1 O13 108.3(4) . .
O14 Si1 O13 106.9(4) . .
O15 Si1 K1 100.4(3) . 2_666
O16 Si1 K1 59.7(3) . 2_666
O14 Si1 K1 61.1(3) . 2_666
O13 Si1 K1 152.4(3) . 2_666
O57 Si2 O58 111.1(5) . .
O57 Si2 O59 108.1(5) . .
O58 Si2 O59 108.8(6) . .
O57 Si2 O54 110.4(5) . .
O58 Si2 O54 110.1(5) . .
O59 Si2 O54 108.3(5) . .
O57 Si2 K1 58.3(3) . 2_666
O58 Si2 K1 61.9(3) . 2_666
O59 Si2 K1 152.1(4) . 2_666
O54 Si2 K1 99.5(3) . 2_666
O1 W1 O8 103.0(4) . .
O1 W1 O2 101.4(4) . .
O8 W1 O2 94.8(4) . .
O1 W1 O6 97.8(4) . .
O8 W1 O6 157.4(4) . .
O2 W1 O6 89.6(4) . .
O1 W1 O7 97.9(4) . .
O8 W1 O7 84.5(4) . .
O2 W1 O7 160.3(3) . .
O6 W1 O7 84.0(4) . .
O1 W1 O13 170.7(4) . .
O8 W1 O13 85.9(3) . .
O2 W1 O13 75.2(3) . .
O6 W1 O13 73.7(3) . .
O7 W1 O13 85.1(3) . .
O1 W1 K9 48.7(3) . 2_766
O8 W1 K9 54.4(3) . 2_766
O2 W1 K9 103.8(3) . 2_766
O6 W1 K9 145.4(3) . 2_766
O7 W1 K9 91.8(3) . 2_766
O13 W1 K9 140.3(2) . 2_766
O1 W1 K14 65.9(4) . 2_666
O8 W1 K14 129.9(3) . 2_666
O2 W1 K14 46.3(3) . 2_666
O6 W1 K14 67.3(3) . 2_666
O7 W1 K14 143.4(3) . 2_666
O13 W1 K14 106.6(3) . 2_666
K9 W1 K14 99.3(2) 2_766 2_666
O1 W1 K13 56.3(4) . 2_766
O8 W1 K13 49.1(4) . 2_766
O2 W1 K13 89.8(4) . 2_766
O6 W1 K13 153.3(4) . 2_766
O7 W1 K13 104.2(4) . 2_766
O13 W1 K13 131.6(3) . 2_766
K9 W1 K13 15.0(3) 2_766 2_766
K14 W1 K13 93.7(3) 2_666 2_766
O1 W1 K10 81.6(3) . 2_666
O8 W1 K10 130.6(3) . 2_666
O2 W1 K10 133.1(3) . 2_666
O6 W1 K10 44.2(3) . 2_666
O7 W1 K10 46.5(3) . 2_666
O13 W1 K10 94.3(2) . 2_666
K9 W1 K10 111.9(2) 2_766 2_666
K14 W1 K10 97.4(2) 2_666 2_666
K13 W1 K10 126.7(3) 2_766 2_666
O1 W1 K14 88.5(3) . 1_665
O8 W1 K14 55.1(3) . 1_665
O2 W1 K14 45.7(3) . 1_665
O6 W1 K14 135.0(3) . 1_665
O7 W1 K14 139.4(3) . 1_665
O13 W1 K14 95.0(3) . 1_665
K9 W1 K14 63.0(2) 2_766 1_665
K14 W1 K14 75.3(2) 2_666 1_665
K13 W1 K14 47.9(3) 2_766 1_665
K10 W1 K14 169.5(2) 2_666 1_665
O3 W2 O9 103.4(4) . .
O3 W2 O10 102.7(4) . .
O9 W2 O10 94.3(4) . .
O3 W2 O2 98.8(4) . .
O9 W2 O2 88.5(4) . .
O10 W2 O2 157.1(4) . .
O3 W2 O4 96.3(4) . .
O9 W2 O4 159.0(4) . .
O10 W2 O4 88.4(4) . .
O2 W2 O4 81.2(3) . .
O3 W2 O13 167.0(4) . .
O9 W2 O13 86.2(3) . .
O10 W2 O13 85.0(3) . .
O2 W2 O13 72.4(3) . .
O4 W2 O13 73.3(3) . .
O3 W2 K5 52.7(3) . 2_776
O9 W2 K5 50.7(3) . 2_776
O10 W2 K5 104.6(3) . 2_776
O2 W2 K5 94.8(2) . 2_776
O4 W2 K5 148.0(2) . 2_776
O13 W2 K5 135.9(2) . 2_776
O3 W2 K2 83.5(3) . 1_565
O9 W2 K2 137.7(3) . 1_565
O10 W2 K2 44.1(3) . 1_565
O2 W2 K2 132.3(2) . 1_565
O4 W2 K2 51.3(3) . 1_565
O13 W2 K2 95.4(2) . 1_565
K5 W2 K2 121.71(8) 2_776 1_565
O3 W2 K14 79.7(4) . 1_665
O9 W2 K14 47.1(3) . 1_665
O10 W2 K14 139.5(3) . 1_665
O2 W2 K14 52.8(3) . 1_665
O4 W2 K14 131.9(3) . 1_665
O13 W2 K14 101.3(3) . 1_665
K5 W2 K14 44.90(19) 2_776 1_665
K2 W2 K14 163.20(17) 1_565 1_665
O3 W2 K13 34.2(4) . 1_565
O9 W2 K13 131.2(4) . 1_565
O10 W2 K13 113.7(4) . 1_565
O2 W2 K13 80.4(4) . 1_565
O4 W2 K13 65.1(4) . 1_565
O13 W2 K13 133.0(3) . 1_565
K5 W2 K13 82.9(3) 2_776 1_565
K2 W2 K13 75.5(3) 1_565 1_565
K14 W2 K13 91.2(3) 1_665 1_565
O5 W3 O11 101.8(4) . .
O5 W3 O4 100.5(4) . .
O11 W3 O4 95.6(4) . .
O5 W3 O6 99.2(4) . .
O11 W3 O6 156.7(3) . .
O4 W3 O6 90.4(4) . .
O5 W3 O12 98.3(4) . .
O11 W3 O12 85.1(3) . .
O4 W3 O12 160.6(3) . .
O6 W3 O12 81.9(4) . .
O5 W3 O13 172.0(4) . .
O11 W3 O13 85.9(3) . .
O4 W3 O13 76.3(3) . .
O6 W3 O13 73.6(3) . .
O12 W3 O13 84.4(3) . .
O5 W3 K2 49.3(3) . 2_666
O11 W3 K2 54.2(2) . 2_666
O4 W3 K2 114.0(3) . 2_666
O6 W3 K2 141.6(3) . 2_666
O12 W3 K2 82.1(2) . 2_666
O13 W3 K2 138.7(2) . 2_666
O5 W3 K7 60.0(3) . 2_676
O11 W3 K7 124.6(3) . 2_676
O4 W3 K7 47.2(3) . 2_676
O6 W3 K7 75.2(3) . 2_676
O12 W3 K7 144.5(3) . 2_676
O13 W3 K7 113.7(2) . 2_676
K2 W3 K7 99.41(9) 2_666 2_676
O5 W3 K2 88.1(3) . 1_565
O11 W3 K2 50.5(3) . 1_565
O4 W3 K2 50.4(3) . 1_565
O6 W3 K2 140.8(3) . 1_565
O12 W3 K2 135.4(2) . 1_565
O13 W3 K2 95.2(2) . 1_565
K2 W3 K2 69.04(8) 2_666 1_565
K7 W3 K2 75.58(10) 2_676 1_565
O5 W3 K10 81.5(3) . 2_666
O11 W3 K10 128.6(3) . 2_666
O4 W3 K10 134.8(3) . 2_666
O6 W3 K10 45.4(3) . 2_666
O12 W3 K10 44.3(3) . 2_666
O13 W3 K10 95.5(2) . 2_666
K2 W3 K10 101.42(14) 2_666 2_666
K7 W3 K10 101.75(15) 2_676 2_666
K2 W3 K10 169.16(14) 1_565 2_666
O5 W3 K15 46.4(3) . 2_666
O11 W3 K15 88.9(3) . 2_666
O4 W3 K15 146.6(3) . 2_666
O6 W3 K15 98.3(3) . 2_666
O12 W3 K15 52.7(3) . 2_666
O13 W3 K15 137.1(2) . 2_666
K2 W3 K15 45.2(2) 2_666 2_666
K7 W3 K15 104.12(19) 2_676 2_666
K2 W3 K15 113.73(19) 1_565 2_666
K10 W3 K15 56.3(2) 2_666 2_666
O18 W4 O7 98.8(4) . .
O18 W4 O19 101.1(5) . .
O7 W4 O19 91.9(4) . .
O18 W4 O17 98.5(4) . .
O7 W4 O17 90.6(4) . .
O19 W4 O17 159.6(4) . .
O18 W4 O34 94.4(4) . .
O7 W4 O34 166.6(4) . .
O19 W4 O34 88.1(4) . .
O17 W4 O34 84.8(4) . .
O18 W4 O14 172.5(4) . .
O7 W4 O14 84.3(3) . .
O19 W4 O14 85.5(4) . .
O17 W4 O14 74.6(3) . .
O34 W4 O14 82.3(3) . .
O18 W4 K10 84.2(4) . 2_666
O7 W4 K10 46.2(3) . 2_666
O19 W4 K10 137.9(3) . 2_666
O17 W4 K10 49.9(3) . 2_666
O34 W4 K10 133.6(3) . 2_666
O14 W4 K10 93.2(2) . 2_666
O20 W5 O29 102.3(5) . .
O20 W5 O21 98.8(4) . .
O29 W5 O21 95.8(4) . .
O20 W5 O19 101.4(5) . .
O29 W5 O19 90.7(4) . .
O21 W5 O19 156.9(4) . .
O20 W5 O8 92.8(4) . .
O29 W5 O8 163.9(4) . .
O21 W5 O8 87.2(4) . .
O19 W5 O8 80.9(4) . .
O20 W5 O15 169.9(4) . .
O29 W5 O15 85.9(4) . .
O21 W5 O15 74.3(3) . .
O19 W5 O15 84.2(4) . .
O8 W5 O15 79.7(3) . .
O20 W5 K13 44.0(4) . 2_766
O29 W5 K13 145.0(4) . 2_766
O21 W5 K13 83.6(4) . 2_766
O19 W5 K13 103.5(4) . 2_766
O8 W5 K13 51.0(4) . 2_766
O15 W5 K13 126.8(4) . 2_766
O20 W5 K9 45.1(4) . 2_766
O29 W5 K9 146.2(4) . 2_766
O21 W5 K9 98.1(3) . 2_766
O19 W5 K9 88.5(3) . 2_766
O8 W5 K9 48.0(3) . 2_766
O15 W5 K9 127.6(2) . 2_766
K13 W5 K9 15.1(3) 2_766 2_766
O20 W5 K11 63.0(4) . 2_766
O29 W5 K11 40.9(4) . 2_766
O21 W5 K11 111.4(3) . 2_766
O19 W5 K11 87.8(3) . 2_766
O8 W5 K11 150.8(3) . 2_766
O15 W5 K11 126.1(3) . 2_766
K13 W5 K11 107.0(3) 2_766 2_766
K9 W5 K11 105.28(19) 2_766 2_766
O30 W6 O22 101.3(5) . .
O30 W6 O23 96.4(4) . .
O22 W6 O23 100.1(4) . .
O30 W6 O21 96.2(5) . .
O22 W6 O21 95.7(4) . .
O23 W6 O21 157.4(4) . .
O30 W6 O9 171.3(4) . .
O22 W6 O9 87.4(4) . .
O23 W6 O9 81.9(4) . .
O21 W6 O9 82.7(4) . .
O30 W6 O15 91.1(4) . .
O22 W6 O15 165.8(4) . .
O23 W6 O15 85.1(3) . .
O21 W6 O15 76.0(3) . .
O9 W6 O15 80.2(3) . .
O30 W6 K5 141.7(3) . 2_776
O22 W6 K5 40.5(3) . 2_776
O23 W6 K5 94.4(3) . 2_776
O21 W6 K5 87.2(3) . 2_776
O9 W6 K5 47.1(2) . 2_776
O15 W6 K5 126.5(2) . 2_776
O30 W6 K14 140.6(4) . 1_665
O22 W6 K14 70.8(4) . 1_665
O23 W6 K14 122.8(3) . 1_665
O21 W6 K14 48.6(3) . 1_665
O9 W6 K14 42.5(3) . 1_665
O15 W6 K14 95.3(3) . 1_665
K5 W6 K14 41.99(17) 2_776 1_665
O24 W7 O31 100.7(4) . .
O24 W7 O23 101.3(4) . .
O31 W7 O23 93.8(4) . .
O24 W7 O25 96.7(4) . .
O31 W7 O25 97.2(4) . .
O23 W7 O25 156.8(4) . .
O24 W7 O10 89.5(4) . .
O31 W7 O10 169.6(4) . .
O23 W7 O10 82.0(4) . .
O25 W7 O10 83.6(3) . .
O24 W7 O16 167.7(4) . .
O31 W7 O16 89.5(4) . .
O23 W7 O16 84.8(3) . .
O25 W7 O16 74.9(3) . .
O10 W7 O16 80.7(3) . .
O24 W7 K6 51.7(3) . 2_676
O31 W7 K6 85.3(3) . 2_676
O23 W7 K6 152.0(3) . 2_676
O25 W7 K6 49.9(3) . 2_676
O10 W7 K6 102.8(2) . 2_676
O16 W7 K6 123.1(2) . 2_676
O24 W7 K2 75.1(3) . 1_565
O31 W7 K2 140.9(3) . 1_565
O23 W7 K2 125.3(3) . 1_565
O25 W7 K2 46.4(3) . 1_565
O10 W7 K2 44.0(2) . 1_565
O16 W7 K2 92.6(2) . 1_565
K6 W7 K2 61.14(6) 2_676 1_565
O26 W8 O32 102.4(4) . .
O26 W8 O25 99.1(4) . .
O32 W8 O25 98.2(4) . .
O26 W8 O27 99.4(4) . .
O32 W8 O27 92.0(4) . .
O25 W8 O27 156.4(4) . .
O26 W8 O11 89.7(4) . .
O32 W8 O11 166.6(4) . .
O25 W8 O11 85.4(3) . .
O27 W8 O11 80.2(3) . .
O26 W8 O16 168.8(4) . .
O32 W8 O16 87.9(4) . .
O25 W8 O16 74.7(3) . .
O27 W8 O16 84.5(3) . .
O11 W8 O16 80.5(3) . .
O26 W8 K1 135.1(3) . 2_666
O32 W8 K1 46.5(3) . 2_666
O25 W8 K1 114.7(3) . 2_666
O27 W8 K1 59.1(2) . 2_666
O11 W8 K1 120.3(2) . 2_666
O16 W8 K1 55.8(2) . 2_666
O26 W8 K2 41.6(3) . 2_666
O32 W8 K2 138.8(3) . 2_666
O25 W8 K2 105.8(3) . 2_666
O27 W8 K2 79.2(2) . 2_666
O11 W8 K2 50.6(2) . 2_666
O16 W8 K2 130.3(2) . 2_666
K1 W8 K2 137.90(7) 2_666 2_666
O26 W8 K2 79.5(3) . 1_565
O32 W8 K2 140.2(3) . 1_565
O25 W8 K2 43.4(3) . 1_565
O27 W8 K2 127.3(2) . 1_565
O11 W8 K2 47.2(2) . 1_565
O16 W8 K2 89.7(2) . 1_565
K1 W8 K2 145.38(6) 2_666 1_565
K2 W8 K2 65.41(8) 2_666 1_565
O26 W8 K7 30.0(3) . .
O32 W8 K7 76.6(3) . .
O25 W8 K7 87.8(3) . .
O27 W8 K7 115.3(3) . .
O11 W8 K7 116.6(2) . .
O16 W8 K7 154.8(2) . .
K1 W8 K7 119.58(9) 2_666 .
K2 W8 K7 71.49(9) 2_666 .
K2 W8 K7 89.77(9) 1_565 .
O28 W9 O12 98.6(4) . .
O28 W9 O27 102.8(4) . .
O12 W9 O27 89.9(4) . .
O28 W9 O17 96.4(4) . .
O12 W9 O17 94.8(4) . .
O27 W9 O17 159.3(3) . .
O28 W9 O33 94.7(4) . .
O12 W9 O33 166.3(3) . .
O27 W9 O33 83.6(4) . .
O17 W9 O33 87.3(4) . .
O28 W9 O14 170.8(4) . .
O12 W9 O14 86.2(3) . .
O27 W9 O14 85.0(3) . .
O17 W9 O14 75.3(3) . .
O33 W9 O14 81.2(3) . .
O28 W9 K4 55.5(3) . .
O12 W9 K4 112.3(3) . .
O27 W9 K4 149.8(3) . .
O17 W9 K4 43.5(2) . .
O33 W9 K4 78.3(2) . .
O14 W9 K4 115.5(2) . .
O28 W9 K10 79.7(3) . 2_666
O12 W9 K10 47.6(3) . 2_666
O27 W9 K10 136.6(3) . 2_666
O17 W9 K10 54.4(3) . 2_666
O33 W9 K10 139.7(3) . 2_666
O14 W9 K10 98.1(3) . 2_666
K4 W9 K10 65.58(15) . 2_666
O28 W9 K1 127.4(3) . 2_666
O12 W9 K1 124.6(3) . 2_666
O27 W9 K1 54.7(2) . 2_666
O17 W9 K1 107.0(3) . 2_666
O33 W9 K1 42.3(2) . 2_666
O14 W9 K1 53.5(2) . 2_666
K4 W9 K1 118.57(7) . 2_666
K10 W9 K1 151.17(14) 2_666 2_666
O28 W9 K15 46.5(3) . 2_666
O12 W9 K15 53.0(3) . 2_666
O27 W9 K15 92.0(3) . 2_666
O17 W9 K15 106.9(3) . 2_666
O33 W9 K15 139.0(3) . 2_666
O14 W9 K15 139.2(3) . 2_666
K4 W9 K15 86.10(17) . 2_666
K10 W9 K15 58.0(2) 2_666 2_666
K1 W9 K15 146.1(2) 2_666 2_666
O40 W10 O34 99.0(5) . .
O40 W10 O56 102.0(5) . .
O34 W10 O56 89.9(4) . .
O40 W10 O41 96.8(5) . .
O34 W10 O41 93.3(4) . .
O56 W10 O41 160.2(5) . .
O40 W10 O60 95.5(5) . .
O34 W10 O60 165.5(5) . .
O56 W10 O60 85.8(4) . .
O41 W10 O60 86.3(4) . .
O40 W10 O57 171.4(4) . .
O34 W10 O57 83.9(4) . .
O56 W10 O57 86.1(4) . .
O41 W10 O57 74.9(3) . .
O60 W10 O57 82.0(4) . .
O40 W10 K3 75.6(4) . 2_666
O34 W10 K3 141.3(3) . 2_666
O56 W10 K3 128.8(3) . 2_666
O41 W10 K3 50.7(3) . 2_666
O60 W10 K3 44.8(3) . 2_666
O57 W10 K3 97.1(2) . 2_666
O42 W11 O33 98.2(4) . .
O42 W11 O43 101.3(4) . .
O33 W11 O43 91.5(4) . .
O42 W11 O41 99.2(4) . .
O33 W11 O41 89.6(4) . .
O43 W11 O41 159.1(4) . .
O42 W11 O61 93.9(4) . .
O33 W11 O61 167.9(4) . .
O43 W11 O61 87.1(4) . .
O41 W11 O61 87.4(4) . .
O42 W11 O57 174.2(4) . .
O33 W11 O57 83.0(3) . .
O43 W11 O57 84.3(4) . .
O41 W11 O57 75.1(4) . .
O61 W11 O57 84.9(3) . .
O42 W11 K4 45.9(3) . 2_666
O33 W11 K4 140.4(3) . 2_666
O43 W11 K4 82.5(3) . 2_666
O41 W11 K4 109.4(3) . 2_666
O61 W11 K4 51.2(3) . 2_666
O57 W11 K4 134.5(2) . 2_666
O42 W11 K1 127.7(3) . 2_666
O33 W11 K1 43.6(3) . 2_666
O43 W11 K1 57.7(3) . 2_666
O41 W11 K1 111.4(3) . 2_666
O61 W11 K1 127.6(3) . 2_666
O57 W11 K1 56.6(2) . 2_666
K4 W11 K1 139.05(8) 2_666 2_666
O42 W11 K4 62.3(3) . .
O33 W11 K4 75.9(3) . .
O43 W11 K4 156.8(2) . .
O41 W11 K4 42.4(3) . .
O61 W11 K4 109.1(3) . .
O57 W11 K4 112.8(2) . .
K4 W11 K4 94.79(8) 2_666 .
K1 W11 K4 117.59(7) 2_666 .
O42 W11 K3 84.9(3) . 2_666
O33 W11 K3 132.2(3) . 2_666
O43 W11 K3 134.9(3) . 2_666
O41 W11 K3 43.4(3) . 2_666
O61 W11 K3 47.8(3) . 2_666
O57 W11 K3 90.1(2) . 2_666
K4 W11 K3 70.08(7) 2_666 2_666
K1 W11 K3 145.45(6) 2_666 2_666
K4 W11 K3 63.48(7) . 2_666
O55 W12 O50 101.7(6) . .
O55 W12 O56 101.3(6) . .
O50 W12 O56 91.3(5) . .
O55 W12 O67 100.9(6) . .
O50 W12 O67 92.6(5) . .
O56 W12 O67 156.2(5) . .
O55 W12 O65 96.9(6) . .
O50 W12 O65 161.4(5) . .
O56 W12 O65 84.3(5) . .
O67 W12 O65 84.5(5) . .
O55 W12 O54 174.2(6) . .
O50 W12 O54 80.7(5) . .
O56 W12 O54 83.9(4) . .
O67 W12 O54 73.7(4) . .
O65 W12 O54 80.9(4) . .
O68 W13 O65 103.2(6) . .
O68 W13 O60 102.0(7) . .
O65 W13 O60 87.7(5) . .
O68 W13 O72 97.5(6) . .
O65 W13 O72 90.4(5) . .
O60 W13 O72 160.3(5) . .
O68 W13 O69 97.8(6) . .
O65 W13 O69 159.1(5) . .
O60 W13 O69 88.0(4) . .
O72 W13 O69 86.8(5) . .
O68 W13 O59 168.9(6) . .
O65 W13 O59 85.1(5) . .
O60 W13 O59 85.6(4) . .
O72 W13 O59 74.7(4) . .
O69 W13 O59 74.1(4) . .
O68 W13 K3 80.5(5) . 2_666
O65 W13 K3 130.8(4) . 2_666
O60 W13 K3 44.7(3) . 2_666
O72 W13 K3 138.5(3) . 2_666
O69 W13 K3 53.0(3) . 2_666
O59 W13 K3 99.9(2) . 2_666
O70 W14 O62 103.4(5) . .
O70 W14 O61 100.9(4) . .
O62 W14 O61 90.5(4) . .
O70 W14 O71 97.5(4) . .
O62 W14 O71 90.9(4) . .
O61 W14 O71 160.7(5) . .
O70 W14 O69 99.8(5) . .
O62 W14 O69 156.8(4) . .
O61 W14 O69 86.0(4) . .
O71 W14 O69 85.1(5) . .
O70 W14 O59 169.1(4) . .
O62 W14 O59 84.5(4) . .
O61 W14 O59 86.5(4) . .
O71 W14 O59 74.6(4) . .
O69 W14 O59 72.4(4) . .
O70 W14 K4 50.2(3) . 2_666
O62 W14 K4 85.5(3) . 2_666
O61 W14 K4 54.2(3) . 2_666
O71 W14 K4 145.0(4) . 2_666
O69 W14 K4 110.5(3) . 2_666
O59 W14 K4 139.2(2) . 2_666
O70 W14 K15 57.4(4) . .
O62 W14 K15 158.7(4) . .
O61 W14 K15 101.6(3) . .
O71 W14 K15 83.4(3) . .
O69 W14 K15 43.3(4) . .
O59 W14 K15 113.4(3) . .
K4 W14 K15 87.48(17) 2_666 .
O70 W14 K3 89.2(4) . 2_666
O62 W14 K3 136.3(3) . 2_666
O61 W14 K3 45.8(3) . 2_666
O71 W14 K3 129.3(4) . 2_666
O69 W14 K3 44.3(3) . 2_666
O59 W14 K3 90.2(3) . 2_666
K4 W14 K3 70.79(8) 2_666 2_666
K15 W14 K3 58.54(19) . 2_666
O44 W15 O39 102.4(5) . .
O44 W15 O45 98.0(5) . .
O39 W15 O45 98.0(4) . .
O44 W15 O43 100.9(4) . .
O39 W15 O43 92.4(4) . .
O45 W15 O43 156.0(4) . .
O44 W15 O62 90.7(4) . .
O39 W15 O62 166.0(4) . .
O45 W15 O62 85.0(4) . .
O43 W15 O62 80.0(4) . .
O44 W15 O58 168.2(4) . .
O39 W15 O58 87.7(4) . .
O45 W15 O58 74.3(4) . .
O43 W15 O58 84.6(4) . .
O62 W15 O58 79.9(3) . .
O44 W15 K1 132.8(3) . 2_666
O39 W15 K1 45.9(3) . 2_666
O45 W15 K1 117.5(3) . 2_666
O43 W15 K1 57.3(3) . 2_666
O62 W15 K1 120.7(3) . 2_666
O58 W15 K1 58.9(2) . 2_666
O46 W16 O66 101.9(5) . .
O46 W16 O47 100.8(6) . .
O66 W16 O47 93.1(5) . .
O46 W16 O45 95.8(5) . .
O66 W16 O45 99.6(5) . .
O47 W16 O45 156.6(5) . .
O46 W16 O63 92.5(5) . .
O66 W16 O63 164.6(5) . .
O47 W16 O63 78.5(4) . .
O45 W16 O63 84.5(4) . .
O46 W16 O58 168.6(4) . .
O66 W16 O58 85.7(4) . .
O47 W16 O58 87.2(4) . .
O45 W16 O58 74.4(4) . .
O63 W16 O58 81.0(3) . .
O48 W17 O64 101.4(5) . .
O48 W17 O47 101.6(7) . .
O64 W17 O47 89.1(5) . .
O48 W17 O67 99.3(7) . .
O64 W17 O67 90.6(6) . .
O47 W17 O67 158.7(5) . .
O48 W17 O49 95.6(5) . .
O64 W17 O49 162.8(4) . .
O47 W17 O49 85.4(5) . .
O67 W17 O49 88.7(6) . .
O48 W17 O54 169.3(5) . .
O64 W17 O54 87.9(4) . .
O47 W17 O54 83.5(4) . .
O67 W17 O54 75.2(5) . .
O49 W17 O54 75.3(4) . .
O73 W18 O63 104.0(6) . .
O73 W18 O71 100.7(5) . .
O63 W18 O71 94.2(5) . .
O73 W18 O64 98.9(5) . .
O63 W18 O64 88.0(5) . .
O71 W18 O64 159.1(5) . .
O73 W18 O72 98.7(6) . .
O63 W18 O72 156.8(4) . .
O71 W18 O72 86.3(5) . .
O64 W18 O72 83.6(5) . .
O73 W18 O59 170.5(5) . .
O63 W18 O59 85.1(4) . .
O71 W18 O59 75.5(4) . .
O64 W18 O59 84.0(4) . .
O72 W18 O59 72.6(4) . .
O73 W18 K8 59.8(5) . 2_666
O63 W18 K8 163.7(3) . 2_666
O71 W18 K8 88.2(3) . 2_666
O64 W18 K8 95.4(4) . 2_666
O72 W18 K8 39.4(3) . 2_666
O59 W18 K8 111.1(3) . 2_666

loop_
_geom_bond_atom_site_label_1
_geom_bond_atom_site_label_2
_geom_bond_distance
_geom_bond_site_symmetry_2
Co1 O39 2.040(9) .
Co1 O32 2.052(8) .
Co1 O37 2.094(11) .
Co1 O38 2.115(11) .
Co1 O36 2.118(10) .
Co1 O35 2.126(9) .
Co1 K1 3.677(4) 2_666
Co2 O49 2.030(10) .
Co2 O52 2.071(11) .
Co2 O53 2.082(9) .
Co2 O50 2.085(13) .
Co2 O51 2.100(10) .
Co2 O54 2.212(9) .
Co2 K1 3.888(3) 2_666
K1 O33 2.732(9) 2_666
K1 O32 2.783(9) 2_666
K1 O52 2.807(10) 2_666
K1 O39 2.842(10) 2_666
K1 O53 2.886(10) 2_666
K1 O16 3.060(9) 2_666
K1 O14 3.097(9) 2_666
K1 O57 3.144(9) 2_666
K1 O27 3.164(8) 2_666
K1 O43 3.178(9) 2_666
K1 O58 3.248(9) 2_666
K1 Si1 3.538(4) 2_666
K2 O10 2.791(9) 1_545
K2 O26 2.815(9) 2_666
K2 O10W 2.85(2) .
K2 O5 2.882(9) 2_666
K2 O25 2.913(9) 1_545
K2 K15 2.967(13) .
K2 O4 2.984(9) 1_545
K2 O11 2.991(9) 1_545
K2 O11 3.011(8) 2_666
K2 W3 3.692(3) 2_666
K2 W2 3.799(3) 1_545
K2 W3 3.804(3) 1_545
K3 O28 2.667(9) .
K3 O60 2.736(11) 2_666
K3 O42 2.770(10) .
K3 O9W 2.94(2) 2_666
K3 O41 2.942(10) 2_666
K3 O10W 2.97(2) 2_666
K3 O69 2.998(12) 2_666
K3 O61 3.071(11) 2_666
K3 W13 3.736(4) 2_666
K3 W10 3.760(3) 2_666
K3 K15 3.941(13) 2_666
K3 W11 4.028(3) 2_666
K4 O17 2.703(9) .
K4 O11W 2.71(2) .
K4 O41 2.782(10) .
K4 O42 2.829(10) 2_666
K4 O70 2.836(10) 2_666
K4 O61 2.940(10) 2_666
K4 O28 3.114(10) .
K4 W14 3.613(3) 2_666
K4 W11 3.741(3) 2_666
K4 W9 3.749(3) .
K4 W11 3.883(4) .
K4 K10 4.098(9) 2_666
K5 O5W 2.76(2) 1_655
K5 O1 2.779(10) .
K5 O48 2.816(12) 1_556
K5 O22 2.831(10) 2_776
K5 K14 2.891(12) 2_666
K5 O9 2.929(9) 2_776
K5 O3 3.001(10) 2_776
K5 O25W 3.353(17) 2_666
K5 W2 3.719(3) 2_776
K5 W6 3.931(4) 2_776
K5 K9 4.775(8) 2_766
K5 K7 4.851(7) 2_676
K6 O8W 2.64(3) .
K6 O46 2.656(10) 1_556
K6 O5 2.662(9) .
K6 K15 2.741(12) 2_666
K6 O25 2.982(10) 2_676
K6 O24 3.079(11) 2_676
K6 O25W 3.096(16) 2_666
K6 W7 3.835(4) 2_676
K6 K2 3.929(4) 2_666
K6 K8 4.280(9) .
K6 K7 4.350(7) 2_676
K6 K10 4.401(10) 2_666
K7 K14 2.616(12) 1_565
K7 O26 2.657(10) .
K7 O4 2.811(9) 2_676
K7 K13 2.82(2) 2_666
K7 O35 2.836(11) .
K7 O25W 3.003(17) 1_565
K7 O36 3.082(12) .
K7 O7W 3.09(3) 2_676
K7 O5 3.227(10) 2_676
K7 W3 3.722(5) 2_676
K7 K9 3.856(11) 2_666
K7 W8 4.022(5) .
K8 Na4 2.517(12) 2_667
K8 O24 2.794(12) 2_676
K8 O72 2.800(11) 2_666
K8 O26W 2.809(18) 2_666
K8 O24W 2.85(3) .
K8 O13W 2.87(3) .
K8 O8W 2.96(3) .
K8 W18 4.040(7) 2_666
K8 K11 4.785(13) 2_667
K8 K15 4.834(14) 2_666
K9 K13 1.038(19) .
K9 O1 2.839(11) 2_766
K9 O3 2.888(12) 1_545
K9 O20 2.995(13) 2_766
K9 O8 2.997(12) 2_766
K9 O10W 3.21(2) .
K9 W1 3.668(7) 2_766
K9 K7 3.856(11) 2_666
K9 W5 3.959(8) 2_766
K9 K14 4.060(15) 2_656
K9 K3 4.372(8) 2_666
K9 K5 4.775(8) 2_766
K10 O70 2.882(13) .
K10 O12 2.911(13) 2_666
K10 O6 2.963(12) 2_666
K10 O7 3.022(12) 2_666
K10 O17 3.118(12) 2_666
K10 K15 3.769(17) .
K10 W9 3.816(9) 2_666
K10 W3 3.988(10) 2_666
K10 W4 3.990(9) 2_666
K10 W1 4.033(9) 2_666
K10 K4 4.098(9) 2_666
K10 K6 4.401(10) 2_666
K11 O12W 2.73(3) .
K11 O29 2.924(14) 2_766
K11 O44 2.957(15) 2_666
K11 O26W 2.975(19) 1_556
K11 O50 3.300(17) 2_766
K11 W5 4.022(10) 2_766
K11 Na4 4.298(12) .
K11 K8 4.785(13) 2_667
K13 O3 2.80(2) 1_545
K13 K7 2.82(2) 2_666
K13 O20 2.94(2) 2_766
K13 O8 3.08(2) 2_766
K13 K14 3.27(2) 2_656
K13 O1 3.32(2) 2_766
K13 O10W 3.34(3) .
K13 O36 3.37(2) 2_666
K13 O9W 3.41(3) .
K13 W5 3.93(2) 2_766
K13 W1 3.96(2) 2_766
K14 K7 2.616(12) 1_545
K14 O2 2.837(14) 2_666
K14 K5 2.891(12) 2_666
K14 O9 2.931(14) 1_445
K14 O2 3.077(13) 1_445
K14 O21 3.192(14) 1_445
K14 K13 3.27(2) 2_656
K14 O7W 3.28(3) 2_666
K14 O25W 3.313(19) .
K14 O8 3.382(14) 1_445
K14 W1 3.786(11) 2_666
K14 W2 3.845(10) 1_445
K15 K6 2.741(12) 2_666
K15 O69 2.891(14) .
K15 O28 3.038(14) 2_666
K15 O5 3.072(14) 2_666
K15 O10W 3.18(3) .
K15 O12 3.205(14) 2_666
K15 O70 3.386(17) .
K15 K3 3.941(12) 2_666
K15 W9 3.955(11) 2_666
K15 W14 3.987(11) .
Na4 K8 2.517(12) 2_667
Na4 O73 2.843(13) 1_556
Na4 O26W 2.91(2) 1_556
Na4 O63 2.975(14) 2_666
Na4 O45 3.013(12) 2_666
O1 W1 1.733(9) .
O1 K9 2.839(11) 2_766
O1 K13 3.32(2) 2_766
O2 W1 1.872(9) .
O2 W2 2.033(8) .
O2 K14 2.837(14) 2_666
O2 K14 3.077(13) 1_665
O3 W2 1.745(9) .
O3 K13 2.80(2) 1_565
O3 K9 2.888(12) 1_565
O3 K5 3.001(10) 2_776
O4 W3 1.864(8) .
O4 W2 2.034(8) .
O4 K7 2.811(9) 2_676
O4 K2 2.984(9) 1_565
O5 W3 1.726(8) .
O5 K2 2.882(9) 2_666
O5 K15 3.072(14) 2_666
O5 K7 3.227(10) 2_676
O6 W1 1.954(8) .
O6 W3 1.957(8) .
O6 K10 2.963(12) 2_666
O7 W4 1.848(8) .
O7 W1 2.018(9) .
O7 K10 3.022(12) 2_666
O8 W1 1.841(9) .
O8 W5 2.077(9) .
O8 K9 2.997(12) 2_766
O8 K13 3.08(2) 2_766
O8 K14 3.382(14) 1_665
O9 W2 1.807(8) .
O9 W6 2.130(9) .
O9 K5 2.929(9) 2_776
O9 K14 2.931(14) 1_665
O10 W2 1.833(8) .
O10 W7 2.102(8) .
O10 K2 2.791(9) 1_565
O11 W3 1.843(8) .
O11 W8 2.103(8) .
O11 K2 2.991(9) 1_565
O11 K2 3.011(8) 2_666
O12 W9 1.845(8) .
O12 W3 2.004(8) .
O12 K10 2.911(13) 2_666
O12 K15 3.205(14) 2_666
O13 Si1 1.655(9) .
O13 W1 2.306(8) .
O13 W2 2.306(8) .
O13 W3 2.306(8) .
O14 Si1 1.629(9) .
O14 W9 2.262(8) .
O14 W4 2.273(8) .
O14 K1 3.097(9) 2_666
O15 Si1 1.626(9) .
O15 W6 2.209(8) .
O15 W5 2.292(9) .
O16 Si1 1.627(9) .
O16 W7 2.259(9) .
O16 W8 2.283(8) .
O16 K1 3.059(9) 2_666
O17 W9 1.912(8) .
O17 W4 1.936(8) .
O17 K10 3.118(12) 2_666
O18 W4 1.735(10) .
O19 W4 1.866(9) .
O19 W5 1.956(9) .
O20 W5 1.742(10) .
O20 K13 2.94(2) 2_766
O20 K9 2.995(13) 2_766
O21 W5 1.923(9) .
O21 W6 1.937(10) .
O21 K14 3.192(14) 1_665
O22 W6 1.763(9) .
O22 K5 2.831(10) 2_776
O23 W6 1.893(10) .
O23 W7 1.903(9) .
O24 W7 1.730(9) .
O24 K8 2.794(12) 2_676
O24 K6 3.079(11) 2_676
O25 W8 1.921(8) .
O25 W7 1.940(8) .
O25 K2 2.913(9) 1_565
O25 K6 2.982(10) 2_676
O26 W8 1.747(8) .
O26 K2 2.815(9) 2_666
O27 W9 1.882(9) .
O27 W8 1.925(9) .
O27 K1 3.164(8) 2_666
O28 W9 1.726(8) .
O28 K15 3.038(14) 2_666
O29 W5 1.769(10) .
O29 K11 2.924(14) 2_766
O30 W6 1.762(9) .
O31 W7 1.771(9) .
O32 W8 1.776(8) .
O32 K1 2.783(9) 2_666
O33 W11 1.850(8) .
O33 W9 1.990(8) .
O33 K1 2.732(9) 2_666
O34 W10 1.879(9) .
O34 W4 2.027(9) .
O36 K13 3.37(2) 2_666
O39 W15 1.778(9) .
O39 K1 2.842(10) 2_666
O40 W10 1.720(12) .
O41 W11 1.928(9) .
O41 W10 1.935(9) .
O41 K3 2.942(10) 2_666
O42 W11 1.720(9) .
O42 K4 2.829(10) 2_666
O43 W11 1.896(9) .
O43 W15 1.912(8) .
O43 K1 3.178(9) 2_666
O44 W15 1.733(11) .
O44 K11 2.957(15) 2_666
O45 W15 1.910(9) .
O45 W16 1.936(11) .
O45 Na4 3.013(12) 2_666
O46 W16 1.744(11) .
O46 K6 2.656(10) 1_554
O47 W17 1.882(14) .
O47 W16 1.915(13) .
O48 W17 1.737(11) .
O48 K5 2.816(12) 1_554
O49 W17 2.015(10) .
O50 W12 1.789(11) .
O50 K11 3.300(17) 2_766
O52 K1 2.807(10) 2_666
O53 K1 2.886(10) 2_666
O54 Si2 1.646(10) .
O54 W17 2.337(9) .
O54 W12 2.345(12) .
O55 W12 1.705(15) .
O56 W10 1.890(10) .
O56 W12 1.920(10) .
O57 Si2 1.624(9) .
O57 W11 2.280(8) .
O57 W10 2.284(9) .
O57 K1 3.144(9) 2_666
O58 Si2 1.628(11) .
O58 W16 2.243(9) .
O58 W15 2.268(10) .
O58 K1 3.248(9) 2_666
O59 Si2 1.644(9) .
O59 W13 2.289(11) .
O59 W18 2.336(9) .
O59 W14 2.345(9) .
O60 W13 1.893(11) .
O60 W10 1.987(10) .
O60 K3 2.736(11) 2_666
O61 W14 1.890(9) .
O61 W11 1.977(9) .
O61 K4 2.940(10) 2_666
O61 K3 3.071(11) 2_666
O62 W14 1.824(10) .
O62 W15 2.117(9) .
O63 W18 1.824(12) .
O63 W16 2.123(10) .
O63 Na4 2.974(14) 2_666
O64 W17 1.863(10) .
O64 W18 1.956(11) .
O65 W13 1.875(10) .
O65 W12 1.988(11) .
O66 W16 1.754(10) .
O67 W17 1.891(12) .
O67 W12 1.968(12) .
O68 W13 1.727(13) .
O69 W13 1.939(11) .
O69 W14 1.964(11) .
O69 K3 2.999(12) 2_666
O70 W14 1.728(10) .
O70 K4 2.836(10) 2_666
O71 W18 1.907(10) .
O71 W14 1.946(10) .
O72 W13 1.933(12) .
O72 W18 1.993(13) .
O72 K8 2.801(11) 2_666
O73 W18 1.726(10) .
O73 Na4 2.843(13) 1_554
O5W K5 2.76(2) 1_455
O6W O7W 1.05(3) .
O7W K7 3.09(3) 2_676
O7W K14 3.28(3) 2_666
O9W K3 2.94(2) 2_666
O10W K3 2.97(2) 2_666
O25W K7 3.003(17) 1_545
O25W K6 3.096(16) 2_666
O25W K5 3.353(17) 2_666
O26W K8 2.809(18) 2_666
O26W Na4 2.91(2) 1_554
O26W K11 2.975(19) 1_554
Si1 K1 3.538(4) 2_666
Si2 K1 3.679(4) 2_666
W1 K9 3.668(7) 2_766
W1 K14 3.786(11) 2_666
W1 K13 3.96(2) 2_766
W1 K10 4.033(9) 2_666
W1 K14 4.078(11) 1_665
W2 K5 3.719(3) 2_776
W2 K2 3.798(3) 1_565
W2 K14 3.845(11) 1_665
W2 K13 4.060(19) 1_565
W3 K2 3.692(3) 2_666
W3 K7 3.721(5) 2_676
W3 K2 3.804(3) 1_565
W3 K10 3.988(10) 2_666
W3 K15 3.996(11) 2_666
W4 K10 3.990(9) 2_666
W5 K13 3.93(2) 2_766
W5 K9 3.959(8) 2_766
W5 K11 4.022(10) 2_766
W6 K5 3.931(4) 2_776
W6 K14 4.122(11) 1_665
W7 K6 3.835(4) 2_676
W7 K2 3.891(3) 1_565
W8 K1 3.689(3) 2_666
W8 K2 3.870(3) 2_666
W8 K2 3.991(3) 1_565
W9 K10 3.816(9) 2_666
W9 K1 3.852(3) 2_666
W9 K15 3.955(11) 2_666
W10 K3 3.760(3) 2_666
W11 K4 3.741(3) 2_666
W11 K1 3.757(3) 2_666
W11 K3 4.028(3) 2_666
W13 K3 3.736(4) 2_666
W14 K4 3.613(3) 2_666
W14 K3 4.072(4) 2_666
W15 K1 3.775(3) 2_666
W18 K8 4.040(7) 2_666

loop_
_geom_torsion_atom_site_label_1
_geom_torsion_atom_site_label_2
_geom_torsion_atom_site_label_3
_geom_torsion_atom_site_label_4
_geom_torsion
_geom_torsion_site_symmetry_1
_geom_torsion_site_symmetry_4
O8W K6 K8 Na4 49.0(8) . 2_667
O46 K6 K8 Na4 -32.8(4) 1_556 2_667
O5 K6 K8 Na4 175.1(4) . 2_667
K15 K6 K8 Na4 135.5(4) 2_666 2_667
O25 K6 K8 Na4 -130.1(3) 2_676 2_667
O24 K6 K8 Na4 -142.9(4) 2_676 2_667
O25W K6 K8 Na4 17.5(7) 2_666 2_667
W7 K6 K8 Na4 -126.8(3) 2_676 2_667
K2 K6 K8 Na4 -177.6(2) 2_666 2_667
K7 K6 K8 Na4 -79.8(4) 2_676 2_667
K10 K6 K8 Na4 86.9(3) 2_666 2_667
O8W K6 K8 O24 -168.0(9) . 2_676
O46 K6 K8 O24 110.1(4) 1_556 2_676
O5 K6 K8 O24 -41.9(5) . 2_676
K15 K6 K8 O24 -81.6(4) 2_666 2_676
O25 K6 K8 O24 12.9(3) 2_676 2_676
O25W K6 K8 O24 160.5(7) 2_666 2_676
W7 K6 K8 O24 16.2(3) 2_676 2_676
K2 K6 K8 O24 -34.6(3) 2_666 2_676
K7 K6 K8 O24 63.1(5) 2_676 2_676
K10 K6 K8 O24 -130.2(3) 2_666 2_676
O8W K6 K8 O72 -56.5(9) . 2_666
O46 K6 K8 O72 -138.3(5) 1_556 2_666
O5 K6 K8 O72 69.6(5) . 2_666
K15 K6 K8 O72 29.9(4) 2_666 2_666
O25 K6 K8 O72 124.4(4) 2_676 2_666
O24 K6 K8 O72 111.5(5) 2_676 2_666
O25W K6 K8 O72 -88.0(7) 2_666 2_666
W7 K6 K8 O72 127.7(4) 2_676 2_666
K2 K6 K8 O72 76.9(3) 2_666 2_666
K7 K6 K8 O72 174.7(4) 2_676 2_666
K10 K6 K8 O72 -18.7(4) 2_666 2_666
O8W K6 K8 O26W 114.4(9) . 2_666
O46 K6 K8 O26W 32.6(5) 1_556 2_666
O5 K6 K8 O26W -119.5(5) . 2_666
K15 K6 K8 O26W -159.1(5) 2_666 2_666
O25 K6 K8 O26W -64.7(4) 2_676 2_666
O24 K6 K8 O26W -77.6(5) 2_676 2_666
O25W K6 K8 O26W 82.9(7) 2_666 2_666
W7 K6 K8 O26W -61.4(4) 2_676 2_666
K2 K6 K8 O26W -112.2(4) 2_666 2_666
K7 K6 K8 O26W -14.4(6) 2_676 2_666
K10 K6 K8 O26W 152.2(4) 2_666 2_666
O8W K6 K8 O24W 168.5(11) . .
O46 K6 K8 O24W 86.6(7) 1_556 .
O5 K6 K8 O24W -65.4(8) . .
K15 K6 K8 O24W -105.1(7) 2_666 .
O25 K6 K8 O24W -10.7(7) 2_676 .
O24 K6 K8 O24W -23.5(7) 2_676 .
O25W K6 K8 O24W 136.9(9) 2_666 .
W7 K6 K8 O24W -7.3(7) 2_676 .
K2 K6 K8 O24W -58.1(7) 2_666 .
K7 K6 K8 O24W 39.6(8) 2_676 .
K10 K6 K8 O24W -153.7(7) 2_666 .
O8W K6 K8 O13W -70.7(16) . .
O46 K6 K8 O13W -152.5(15) 1_556 .
O5 K6 K8 O13W 55.4(16) . .
K15 K6 K8 O13W 15.7(15) 2_666 .
O25 K6 K8 O13W 110.2(15) 2_676 .
O24 K6 K8 O13W 97.3(15) 2_676 .
O25W K6 K8 O13W -102.2(15) 2_666 .
W7 K6 K8 O13W 113.5(15) 2_676 .
K2 K6 K8 O13W 62.7(15) 2_666 .
K7 K6 K8 O13W 160.5(14) 2_676 .
K10 K6 K8 O13W -32.9(15) 2_666 .
O46 K6 K8 O8W -81.8(9) 1_556 .
O5 K6 K8 O8W 126.1(9) . .
K15 K6 K8 O8W 86.4(9) 2_666 .
O25 K6 K8 O8W -179.1(8) 2_676 .
O24 K6 K8 O8W 168.0(9) 2_676 .
O25W K6 K8 O8W -31.5(10) 2_666 .
W7 K6 K8 O8W -175.8(8) 2_676 .
K2 K6 K8 O8W 133.4(8) 2_666 .
K7 K6 K8 O8W -128.8(9) 2_676 .
K10 K6 K8 O8W 37.8(8) 2_666 .
O8W K6 K8 W18 -29.5(8) . 2_666
O46 K6 K8 W18 -111.3(4) 1_556 2_666
O5 K6 K8 W18 96.6(4) . 2_666
K15 K6 K8 W18 57.0(3) 2_666 2_666
O25 K6 K8 W18 151.4(2) 2_676 2_666
O24 K6 K8 W18 138.5(3) 2_676 2_666
O25W K6 K8 W18 -61.0(6) 2_666 2_666
W7 K6 K8 W18 154.73(16) 2_676 2_666
K2 K6 K8 W18 103.93(14) 2_666 2_666
K7 K6 K8 W18 -158.3(3) 2_676 2_666
K10 K6 K8 W18 8.3(2) 2_666 2_666
O8W K6 K8 K11 110.3(8) . 2_667
O46 K6 K8 K11 28.4(4) 1_556 2_667
O5 K6 K8 K11 -123.6(4) . 2_667
K15 K6 K8 K11 -163.3(3) 2_666 2_667
O25 K6 K8 K11 -68.8(3) 2_676 2_667
O24 K6 K8 K11 -81.7(4) 2_676 2_667
O25W K6 K8 K11 78.7(6) 2_666 2_667
W7 K6 K8 K11 -65.5(2) 2_676 2_667
K2 K6 K8 K11 -116.3(2) 2_666 2_667
K7 K6 K8 K11 -18.6(5) 2_676 2_667
K10 K6 K8 K11 148.1(2) 2_666 2_667
O8W K6 K8 K15 -86.4(9) . 2_666
O46 K6 K8 K15 -168.3(4) 1_556 2_666
O5 K6 K8 K15 39.7(5) . 2_666
O25 K6 K8 K15 94.4(3) 2_676 2_666
O24 K6 K8 K15 81.6(4) 2_676 2_666
O25W K6 K8 K15 -118.0(7) 2_666 2_666
W7 K6 K8 K15 97.8(3) 2_676 2_666
K2 K6 K8 K15 47.0(3) 2_666 2_666
K7 K6 K8 K15 144.7(5) 2_676 2_666
K10 K6 K8 K15 -48.6(3) 2_666 2_666
O1 K9 K13 O3 -52.0(8) 2_766 1_545
O20 K9 K13 O3 -160.2(6) 2_766 1_545
O8 K9 K13 O3 -104.8(5) 2_766 1_545
O10W K9 K13 O3 54.7(5) . 1_545
W1 K9 K13 O3 -78.0(5) 2_766 1_545
K7 K9 K13 O3 110(19) 2_666 1_545
W5 K9 K13 O3 -135.8(5) 2_766 1_545
K14 K9 K13 O3 -76.6(15) 2_656 1_545
K3 K9 K13 O3 92.5(6) 2_666 1_545
K5 K9 K13 O3 -19.2(7) 2_766 1_545
O1 K9 K13 K7 -162(19) 2_766 2_666
O3 K9 K13 K7 -110(19) 1_545 2_666
O20 K9 K13 K7 90(19) 2_766 2_666
O8 K9 K13 K7 145(19) 2_766 2_666
O10W K9 K13 K7 -55(19) . 2_666
W1 K9 K13 K7 172(19) 2_766 2_666
W5 K9 K13 K7 114(19) 2_766 2_666
K14 K9 K13 K7 173(21) 2_656 2_666
K3 K9 K13 K7 -17(20) 2_666 2_666
K5 K9 K13 K7 -129(19) 2_766 2_666
O1 K9 K13 O20 108.2(6) 2_766 2_766
O3 K9 K13 O20 160.2(6) 1_545 2_766
O8 K9 K13 O20 55.4(4) 2_766 2_766
O10W K9 K13 O20 -145.0(5) . 2_766
W1 K9 K13 O20 82.2(4) 2_766 2_766
K7 K9 K13 O20 -90(19) 2_666 2_766
W5 K9 K13 O20 24.4(2) 2_766 2_766
K14 K9 K13 O20 83.6(16) 2_656 2_766
K3 K9 K13 O20 -107.3(5) 2_666 2_766
K5 K9 K13 O20 141.0(4) 2_766 2_766
O1 K9 K13 O8 52.8(6) 2_766 2_766
O3 K9 K13 O8 104.8(5) 1_545 2_766
O20 K9 K13 O8 -55.4(4) 2_766 2_766
O10W K9 K13 O8 159.5(5) . 2_766
W1 K9 K13 O8 26.8(3) 2_766 2_766
K7 K9 K13 O8 -145(19) 2_666 2_766
W5 K9 K13 O8 -31.0(2) 2_766 2_766
K14 K9 K13 O8 28.2(16) 2_656 2_766
K3 K9 K13 O8 -162.7(5) 2_666 2_766
K5 K9 K13 O8 85.6(5) 2_766 2_766
O1 K9 K13 K14 25(2) 2_766 2_656
O3 K9 K13 K14 76.6(15) 1_545 2_656
O20 K9 K13 K14 -83.6(16) 2_766 2_656
O8 K9 K13 K14 -28.2(16) 2_766 2_656
O10W K9 K13 K14 131.3(16) . 2_656
W1 K9 K13 K14 -1.4(18) 2_766 2_656
K7 K9 K13 K14 -173(21) 2_666 2_656
W5 K9 K13 K14 -59.2(15) 2_766 2_656
K3 K9 K13 K14 169.1(12) 2_666 2_656
K5 K9 K13 K14 57.4(18) 2_766 2_656
O3 K9 K13 O1 52.0(8) 1_545 2_766
O20 K9 K13 O1 -108.2(6) 2_766 2_766
O8 K9 K13 O1 -52.8(6) 2_766 2_766
O10W K9 K13 O1 106.7(7) . 2_766
W1 K9 K13 O1 -26.0(4) 2_766 2_766
K7 K9 K13 O1 162(19) 2_666 2_766
W5 K9 K13 O1 -83.8(6) 2_766 2_766
K14 K9 K13 O1 -25(2) 2_656 2_766
K3 K9 K13 O1 144.5(9) 2_666 2_766
K5 K9 K13 O1 32.8(3) 2_766 2_766
O1 K9 K13 O10W -106.7(7) 2_766 .
O3 K9 K13 O10W -54.7(5) 1_545 .
O20 K9 K13 O10W 145.0(5) 2_766 .
O8 K9 K13 O10W -159.5(5) 2_766 .
W1 K9 K13 O10W -132.7(5) 2_766 .
K7 K9 K13 O10W 55(19) 2_666 .
W5 K9 K13 O10W 169.5(4) 2_766 .
K14 K9 K13 O10W -131.3(16) 2_656 .
K3 K9 K13 O10W 37.8(6) 2_666 .
K5 K9 K13 O10W -73.9(6) 2_766 .
O1 K9 K13 O36 151.8(8) 2_766 2_666
O3 K9 K13 O36 -156.2(14) 1_545 2_666
O20 K9 K13 O36 43.5(9) 2_766 2_666
O8 K9 K13 O36 98.9(11) 2_766 2_666
O10W K9 K13 O36 -101.5(11) . 2_666
W1 K9 K13 O36 125.7(10) 2_766 2_666
K7 K9 K13 O36 -46(19) 2_666 2_666
W5 K9 K13 O36 68.0(10) 2_766 2_666
K14 K9 K13 O36 127(2) 2_656 2_666
K3 K9 K13 O36 -63.7(13) 2_666 2_666
K5 K9 K13 O36 -175.4(7) 2_766 2_666
O1 K9 K13 O9W -168.0(6) 2_766 .
O3 K9 K13 O9W -116.0(7) 1_545 .
O20 K9 K13 O9W 83.8(6) 2_766 .
O8 K9 K13 O9W 139.2(6) 2_766 .
O10W K9 K13 O9W -61.2(6) . .
W1 K9 K13 O9W 166.0(5) 2_766 .
K7 K9 K13 O9W -6(19) 2_666 .
W5 K9 K13 O9W 108.2(5) 2_766 .
K14 K9 K13 O9W 167.4(19) 2_656 .
K3 K9 K13 O9W -23.5(8) 2_666 .
K5 K9 K13 O9W -135.1(5) 2_766 .
O1 K9 K13 W5 83.8(6) 2_766 2_766
O3 K9 K13 W5 135.8(5) 1_545 2_766
O20 K9 K13 W5 -24.4(2) 2_766 2_766
O8 K9 K13 W5 31.0(2) 2_766 2_766
O10W K9 K13 W5 -169.5(4) . 2_766
W1 K9 K13 W5 57.8(3) 2_766 2_766
K7 K9 K13 W5 -114(19) 2_666 2_766
K14 K9 K13 W5 59.2(15) 2_656 2_766
K3 K9 K13 W5 -131.7(4) 2_666 2_766
K5 K9 K13 W5 116.6(4) 2_766 2_766
O1 K9 K13 W1 26.0(4) 2_766 2_766
O3 K9 K13 W1 78.0(5) 1_545 2_766
O20 K9 K13 W1 -82.2(4) 2_766 2_766
O8 K9 K13 W1 -26.8(3) 2_766 2_766
O10W K9 K13 W1 132.7(5) . 2_766
K7 K9 K13 W1 -172(19) 2_666 2_766
W5 K9 K13 W1 -57.8(3) 2_766 2_766
K14 K9 K13 W1 1.4(18) 2_656 2_766
K3 K9 K13 W1 170.5(7) 2_666 2_766
K5 K9 K13 W1 58.8(3) 2_766 2_766
O10 K2 K15 K6 68.8(4) 1_545 2_666
O26 K2 K15 K6 -149.1(3) 2_666 2_666
O10W K2 K15 K6 138.1(6) . 2_666
O5 K2 K15 K6 -48.3(3) 2_666 2_666
O25 K2 K15 K6 13.7(3) 1_545 2_666
O4 K2 K15 K6 118.5(5) 1_545 2_666
O11 K2 K15 K6 -1.5(7) 1_545 2_666
O11 K2 K15 K6 -97.0(3) 2_666 2_666
W3 K2 K15 K6 -75.7(3) 2_666 2_666
W2 K2 K15 K6 93.8(3) 1_545 2_666
W3 K2 K15 K6 40.0(18) 1_545 2_666
O10 K2 K15 O69 -62.7(6) 1_545 .
O26 K2 K15 O69 79.4(6) 2_666 .
O10W K2 K15 O69 6.6(7) . .
O5 K2 K15 O69 -179.8(7) 2_666 .
O25 K2 K15 O69 -117.8(6) 1_545 .
O4 K2 K15 O69 -12.9(10) 1_545 .
O11 K2 K15 O69 -133.0(5) 1_545 .
O11 K2 K15 O69 131.6(6) 2_666 .
W3 K2 K15 O69 152.8(6) 2_666 .
W2 K2 K15 O69 -37.7(7) 1_545 .
W3 K2 K15 O69 -91.5(17) 1_545 .
O10 K2 K15 O28 -141.5(3) 1_545 2_666
O26 K2 K15 O28 0.6(5) 2_666 2_666
O10W K2 K15 O28 -72.2(6) . 2_666
O5 K2 K15 O28 101.3(4) 2_666 2_666
O25 K2 K15 O28 163.4(4) 1_545 2_666
O4 K2 K15 O28 -91.8(6) 1_545 2_666
O11 K2 K15 O28 148.2(4) 1_545 2_666
O11 K2 K15 O28 52.7(4) 2_666 2_666
W3 K2 K15 O28 74.0(3) 2_666 2_666
W2 K2 K15 O28 -116.5(3) 1_545 2_666
W3 K2 K15 O28 -170.3(14) 1_545 2_666
O10 K2 K15 O5 117.1(3) 1_545 2_666
O26 K2 K15 O5 -100.7(3) 2_666 2_666
O10W K2 K15 O5 -173.5(5) . 2_666
O25 K2 K15 O5 62.1(3) 1_545 2_666
O4 K2 K15 O5 166.9(5) 1_545 2_666
O11 K2 K15 O5 46.8(5) 1_545 2_666
O11 K2 K15 O5 -48.6(3) 2_666 2_666
W3 K2 K15 O5 -27.34(19) 2_666 2_666
W2 K2 K15 O5 142.1(2) 1_545 2_666
W3 K2 K15 O5 88.3(17) 1_545 2_666
O10 K2 K15 O10W -69.3(5) 1_545 .
O26 K2 K15 O10W 72.8(5) 2_666 .
O5 K2 K15 O10W 173.5(5) 2_666 .
O25 K2 K15 O10W -124.4(5) 1_545 .
O4 K2 K15 O10W -19.6(7) 1_545 .
O11 K2 K15 O10W -139.6(6) 1_545 .
O11 K2 K15 O10W 124.9(5) 2_666 .
W3 K2 K15 O10W 146.2(5) 2_666 .
W2 K2 K15 O10W -44.3(5) 1_545 .
W3 K2 K15 O10W -98.1(17) 1_545 .
O10 K2 K15 O12 170.2(3) 1_545 2_666
O26 K2 K15 O12 -47.7(4) 2_666 2_666
O10W K2 K15 O12 -120.5(5) . 2_666
O5 K2 K15 O12 53.1(3) 2_666 2_666
O25 K2 K15 O12 115.1(3) 1_545 2_666
O4 K2 K15 O12 -140.1(5) 1_545 2_666
O11 K2 K15 O12 99.9(5) 1_545 2_666
O11 K2 K15 O12 4.4(3) 2_666 2_666
W3 K2 K15 O12 25.7(2) 2_666 2_666
W2 K2 K15 O12 -164.80(19) 1_545 2_666
W3 K2 K15 O12 141.4(15) 1_545 2_666
O10 K2 K15 O70 -153.4(12) 1_545 .
O26 K2 K15 O70 -11.3(14) 2_666 .
O10W K2 K15 O70 -84.1(13) . .
O5 K2 K15 O70 89.5(13) 2_666 .
O25 K2 K15 O70 151.5(13) 1_545 .
O4 K2 K15 O70 -103.6(13) 1_545 .
O11 K2 K15 O70 136.3(11) 1_545 .
O11 K2 K15 O70 40.9(13) 2_666 .
W3 K2 K15 O70 62.1(12) 2_666 .
W2 K2 K15 O70 -128.4(12) 1_545 .
W3 K2 K15 O70 177.8(7) 1_545 .
O10 K2 K15 K10 148.9(4) 1_545 .
O26 K2 K15 K10 -69.0(5) 2_666 .
O10W K2 K15 K10 -141.8(6) . .
O5 K2 K15 K10 31.7(4) 2_666 .
O25 K2 K15 K10 93.8(4) 1_545 .
O4 K2 K15 K10 -161.4(4) 1_545 .
O11 K2 K15 K10 78.6(6) 1_545 .
O11 K2 K15 K10 -16.9(4) 2_666 .
W3 K2 K15 K10 4.4(3) 2_666 .
W2 K2 K15 K10 173.9(3) 1_545 .
W3 K2 K15 K10 120.1(15) 1_545 .
O10 K2 K15 K3 -98.9(3) 1_545 2_666
O26 K2 K15 K3 43.2(4) 2_666 2_666
O10W K2 K15 K3 -29.6(5) . 2_666
O5 K2 K15 K3 144.0(3) 2_666 2_666
O25 K2 K15 K3 -154.0(3) 1_545 2_666
O4 K2 K15 K3 -49.1(6) 1_545 2_666
O11 K2 K15 K3 -169.2(4) 1_545 2_666
O11 K2 K15 K3 95.4(3) 2_666 2_666
W3 K2 K15 K3 116.6(2) 2_666 2_666
W2 K2 K15 K3 -73.9(3) 1_545 2_666
W3 K2 K15 K3 -127.7(15) 1_545 2_666
O10 K2 K15 W9 -162.9(2) 1_545 2_666
O26 K2 K15 W9 -20.8(4) 2_666 2_666
O10W K2 K15 W9 -93.6(5) . 2_666
O5 K2 K15 W9 79.9(3) 2_666 2_666
O25 K2 K15 W9 142.0(2) 1_545 2_666
O4 K2 K15 W9 -113.2(5) 1_545 2_666
O11 K2 K15 W9 126.8(4) 1_545 2_666
O11 K2 K15 W9 31.3(2) 2_666 2_666
W3 K2 K15 W9 52.61(14) 2_666 2_666
W2 K2 K15 W9 -137.90(14) 1_545 2_666
W3 K2 K15 W9 168.3(15) 1_545 2_666
O10 K2 K15 W14 -86.6(9) 1_545 .
O26 K2 K15 W14 55.5(10) 2_666 .
O10W K2 K15 W14 -17.3(9) . .
O5 K2 K15 W14 156.3(10) 2_666 .
O25 K2 K15 W14 -141.7(9) 1_545 .
O4 K2 K15 W14 -36.9(13) 1_545 .
O11 K2 K15 W14 -156.9(6) 1_545 .
O11 K2 K15 W14 107.6(9) 2_666 .
W3 K2 K15 W14 128.9(9) 2_666 .
W2 K2 K15 W14 -61.6(10) 1_545 .
W3 K2 K15 W14 -115.4(15) 1_545 .
O70 K10 K15 K6 -124.1(4) . 2_666
O12 K10 K15 K6 110.4(4) 2_666 2_666
O6 K10 K15 K6 65.7(3) 2_666 2_666
O7 K10 K15 K6 110.8(4) 2_666 2_666
O17 K10 K15 K6 156.2(3) 2_666 2_666
W9 K10 K15 K6 141.9(3) 2_666 2_666
W3 K10 K15 K6 77.5(2) 2_666 2_666
W4 K10 K15 K6 139.2(3) 2_666 2_666
W1 K10 K15 K6 79.6(3) 2_666 2_666
K4 K10 K15 K6 -162.8(3) 2_666 2_666
O70 K10 K15 O69 -2.3(4) . .
O12 K10 K15 O69 -127.9(5) 2_666 .
O6 K10 K15 O69 -172.5(4) 2_666 .
O7 K10 K15 O69 -127.5(4) 2_666 .
O17 K10 K15 O69 -82.1(4) 2_666 .
W9 K10 K15 O69 -96.4(4) 2_666 .
W3 K10 K15 O69 -160.8(4) 2_666 .
W4 K10 K15 O69 -99.1(4) 2_666 .
W1 K10 K15 O69 -158.7(3) 2_666 .
K4 K10 K15 O69 -41.1(4) 2_666 .
K6 K10 K15 O69 121.7(5) 2_666 .
O70 K10 K15 K2 154.0(5) . .
O12 K10 K15 K2 28.5(4) 2_666 .
O6 K10 K15 K2 -16.1(5) 2_666 .
O7 K10 K15 K2 28.9(6) 2_666 .
O17 K10 K15 K2 74.3(5) 2_666 .
W9 K10 K15 K2 60.0(4) 2_666 .
W3 K10 K15 K2 -4.4(3) 2_666 .
W4 K10 K15 K2 57.3(5) 2_666 .
W1 K10 K15 K2 -2.3(5) 2_666 .
K4 K10 K15 K2 115.3(4) 2_666 .
K6 K10 K15 K2 -81.9(4) 2_666 .
O70 K10 K15 O28 69.1(3) . 2_666
O12 K10 K15 O28 -56.4(3) 2_666 2_666
O6 K10 K15 O28 -101.1(3) 2_666 2_666
O7 K10 K15 O28 -56.1(4) 2_666 2_666
O17 K10 K15 O28 -10.6(3) 2_666 2_666
W9 K10 K15 O28 -24.9(2) 2_666 2_666
W3 K10 K15 O28 -89.3(3) 2_666 2_666
W4 K10 K15 O28 -27.6(3) 2_666 2_666
W1 K10 K15 O28 -87.2(3) 2_666 2_666
K4 K10 K15 O28 30.3(2) 2_666 2_666
K6 K10 K15 O28 -166.8(4) 2_666 2_666
O70 K10 K15 O5 -178.5(4) . 2_666
O12 K10 K15 O5 56.0(3) 2_666 2_666
O6 K10 K15 O5 11.3(3) 2_666 2_666
O7 K10 K15 O5 56.3(4) 2_666 2_666
O17 K10 K15 O5 101.7(3) 2_666 2_666
W9 K10 K15 O5 87.5(3) 2_666 2_666
W3 K10 K15 O5 23.07(19) 2_666 2_666
W4 K10 K15 O5 84.7(3) 2_666 2_666
W1 K10 K15 O5 25.2(3) 2_666 2_666
K4 K10 K15 O5 142.7(3) 2_666 2_666
K6 K10 K15 O5 -54.4(3) 2_666 2_666
O70 K10 K15 O10W 77.2(10) . .
O12 K10 K15 O10W -48.3(10) 2_666 .
O6 K10 K15 O10W -92.9(10) 2_666 .
O7 K10 K15 O10W -47.9(11) 2_666 .
O17 K10 K15 O10W -2.5(11) 2_666 .
W9 K10 K15 O10W -16.8(10) 2_666 .
W3 K10 K15 O10W -81.2(10) 2_666 .
W4 K10 K15 O10W -19.5(11) 2_666 .
W1 K10 K15 O10W -79.1(10) 2_666 .
K4 K10 K15 O10W 38.5(10) 2_666 .
K6 K10 K15 O10W -158.7(11) 2_666 .
O70 K10 K15 O12 125.5(4) . 2_666
O6 K10 K15 O12 -44.6(3) 2_666 2_666
O7 K10 K15 O12 0.4(4) 2_666 2_666
O17 K10 K15 O12 45.8(3) 2_666 2_666
W9 K10 K15 O12 31.5(2) 2_666 2_666
W3 K10 K15 O12 -32.9(2) 2_666 2_666
W4 K10 K15 O12 28.8(3) 2_666 2_666
W1 K10 K15 O12 -30.8(3) 2_666 2_666
K4 K10 K15 O12 86.8(3) 2_666 2_666
K6 K10 K15 O12 -110.4(4) 2_666 2_666
O12 K10 K15 O70 -125.5(4) 2_666 .
O6 K10 K15 O70 -170.2(4) 2_666 .
O7 K10 K15 O70 -125.2(4) 2_666 .
O17 K10 K15 O70 -79.7(3) 2_666 .
W9 K10 K15 O70 -94.0(3) 2_666 .
W3 K10 K15 O70 -158.4(4) 2_666 .
W4 K10 K15 O70 -96.7(3) 2_666 .
W1 K10 K15 O70 -156.3(4) 2_666 .
K4 K10 K15 O70 -38.8(3) 2_666 .
K6 K10 K15 O70 124.1(4) 2_666 .
O70 K10 K15 K3 47.8(3) . 2_666
O12 K10 K15 K3 -77.7(3) 2_666 2_666
O6 K10 K15 K3 -122.3(3) 2_666 2_666
O7 K10 K15 K3 -77.3(4) 2_666 2_666
O17 K10 K15 K3 -31.9(3) 2_666 2_666
W9 K10 K15 K3 -46.2(2) 2_666 2_666
W3 K10 K15 K3 -110.6(3) 2_666 2_666
W4 K10 K15 K3 -48.9(3) 2_666 2_666
W1 K10 K15 K3 -108.5(3) 2_666 2_666
K4 K10 K15 K3 9.1(3) 2_666 2_666
K6 K10 K15 K3 171.9(4) 2_666 2_666
O70 K10 K15 W9 94.0(3) . 2_666
O12 K10 K15 W9 -31.5(2) 2_666 2_666
O6 K10 K15 W9 -76.1(3) 2_666 2_666
O7 K10 K15 W9 -31.1(3) 2_666 2_666
O17 K10 K15 W9 14.28(19) 2_666 2_666
W3 K10 K15 W9 -64.40(13) 2_666 2_666
W4 K10 K15 W9 -2.73(19) 2_666 2_666
W1 K10 K15 W9 -62.3(2) 2_666 2_666
K4 K10 K15 W9 55.25(13) 2_666 2_666
K6 K10 K15 W9 -141.9(3) 2_666 2_666
O70 K10 K15 W14 -4.8(2) . .
O12 K10 K15 W14 -130.3(3) 2_666 .
O6 K10 K15 W14 -174.9(3) 2_666 .
O7 K10 K15 W14 -129.9(3) 2_666 .
O17 K10 K15 W14 -84.5(2) 2_666 .
W9 K10 K15 W14 -98.76(18) 2_666 .
W3 K10 K15 W14 -163.2(2) 2_666 .
W4 K10 K15 W14 -101.5(2) 2_666 .
W1 K10 K15 W14 -161.1(2) 2_666 .
K4 K10 K15 W14 -43.51(14) 2_666 .
K6 K10 K15 W14 119.3(3) 2_666 .
O12W K11 Na4 K8 -114.3(7) . 2_667
O29 K11 Na4 K8 24(3) 2_766 2_667
O44 K11 Na4 K8 155.5(4) 2_666 2_667
O26W K11 Na4 K8 53.6(6) 1_556 2_667
O50 K11 Na4 K8 -41.2(4) 2_766 2_667
W5 K11 Na4 K8 168.0(9) 2_766 2_667
O12W K11 Na4 O73 -43.8(10) . 1_556
O29 K11 Na4 O73 95(3) 2_766 1_556
O44 K11 Na4 O73 -134.1(7) 2_666 1_556
O26W K11 Na4 O73 124.0(9) 1_556 1_556
O50 K11 Na4 O73 29.2(8) 2_766 1_556
W5 K11 Na4 O73 -121.6(10) 2_766 1_556
K8 K11 Na4 O73 70.5(6) 2_667 1_556
O12W K11 Na4 O26W -167.9(9) . 1_556
O29 K11 Na4 O26W -29(3) 2_766 1_556
O44 K11 Na4 O26W 101.9(6) 2_666 1_556
O50 K11 Na4 O26W -94.8(6) 2_766 1_556
W5 K11 Na4 O26W 114.4(11) 2_766 1_556
K8 K11 Na4 O26W -53.6(6) 2_667 1_556
O12W K11 Na4 O63 123.6(8) . 2_666
O29 K11 Na4 O63 -98(3) 2_766 2_666
O44 K11 Na4 O63 33.3(5) 2_666 2_666
O26W K11 Na4 O63 -68.6(7) 1_556 2_666
O50 K11 Na4 O63 -163.4(5) 2_766 2_666
W5 K11 Na4 O63 45.8(12) 2_766 2_666
K8 K11 Na4 O63 -122.1(6) 2_667 2_666
O12W K11 Na4 O45 129.6(7) . 2_666
O29 K11 Na4 O45 -92(3) 2_766 2_666
O44 K11 Na4 O45 39.4(3) 2_666 2_666
O26W K11 Na4 O45 -62.5(6) 1_556 2_666
O50 K11 Na4 O45 -157.3(4) 2_766 2_666
W5 K11 Na4 O45 51.9(10) 2_766 2_666
K8 K11 Na4 O45 -116.1(4) 2_667 2_666
O5W K5 O1 W1 -170.7(7) 1_655 .
O48 K5 O1 W1 76.3(9) 1_556 .
O22 K5 O1 W1 -65.7(12) 2_776 .
K14 K5 O1 W1 -33.1(6) 2_666 .
O9 K5 O1 W1 -86.9(7) 2_776 .
O3 K5 O1 W1 -124.0(7) 2_776 .
O25W K5 O1 W1 30.8(7) 2_666 .
W2 K5 O1 W1 -104.5(6) 2_776 .
W6 K5 O1 W1 -78.1(7) 2_776 .
K9 K5 O1 W1 -152.9(9) 2_766 .
K7 K5 O1 W1 -7.0(6) 2_676 .
O5W K5 O1 K9 -17.8(7) 1_655 2_766
O48 K5 O1 K9 -130.7(6) 1_556 2_766
O22 K5 O1 K9 87.2(9) 2_776 2_766
K14 K5 O1 K9 119.8(5) 2_666 2_766
O9 K5 O1 K9 66.0(5) 2_776 2_766
O3 K5 O1 K9 28.9(4) 2_776 2_766
O25W K5 O1 K9 -176.2(5) 2_666 2_766
W2 K5 O1 K9 48.5(4) 2_776 2_766
W6 K5 O1 K9 74.8(5) 2_776 2_766
K7 K5 O1 K9 146.0(4) 2_676 2_766
O5W K5 O1 K13 -36.8(8) 1_655 2_766
O48 K5 O1 K13 -149.8(6) 1_556 2_766
O22 K5 O1 K13 68.2(10) 2_776 2_766
K14 K5 O1 K13 100.8(5) 2_666 2_766
O9 K5 O1 K13 47.0(5) 2_776 2_766
O3 K5 O1 K13 9.9(5) 2_776 2_766
O25W K5 O1 K13 164.7(5) 2_666 2_766
W2 K5 O1 K13 29.5(5) 2_776 2_766
W6 K5 O1 K13 55.8(6) 2_776 2_766
K9 K5 O1 K13 -19.0(4) 2_766 2_766
K7 K5 O1 K13 126.9(5) 2_676 2_766
O8W K6 O5 W3 -29.9(16) . .
O46 K6 O5 W3 109.4(10) 1_556 .
K15 K6 O5 W3 -67.7(10) 2_666 .
O25 K6 O5 W3 -172.2(10) 2_676 .
O24 K6 O5 W3 -138.0(9) 2_676 .
O25W K6 O5 W3 56.5(10) 2_666 .
W7 K6 O5 W3 -160.2(9) 2_676 .
K2 K6 O5 W3 -120.3(10) 2_666 .
K8 K6 O5 W3 -110.4(9) . .
K7 K6 O5 W3 104.0(10) 2_676 .
K10 K6 O5 W3 -4.2(9) 2_666 .
O8W K6 O5 K2 90.4(11) . 2_666
O46 K6 O5 K2 -130.3(5) 1_556 2_666
K15 K6 O5 K2 52.6(3) 2_666 2_666
O25 K6 O5 K2 -51.9(2) 2_676 2_666
O24 K6 O5 K2 -17.7(3) 2_676 2_666
O25W K6 O5 K2 176.8(4) 2_666 2_666
W7 K6 O5 K2 -39.9(2) 2_676 2_666
K8 K6 O5 K2 9.9(5) . 2_666
K7 K6 O5 K2 -135.7(3) 2_676 2_666
K10 K6 O5 K2 116.1(3) 2_666 2_666
O8W K6 O5 K15 37.8(11) . 2_666
O46 K6 O5 K15 177.1(6) 1_556 2_666
O25 K6 O5 K15 -104.5(4) 2_676 2_666
O24 K6 O5 K15 -70.3(4) 2_676 2_666
O25W K6 O5 K15 124.1(5) 2_666 2_666
W7 K6 O5 K15 -92.6(3) 2_676 2_666
K2 K6 O5 K15 -52.6(3) 2_666 2_666
K8 K6 O5 K15 -42.7(5) . 2_666
K7 K6 O5 K15 171.7(4) 2_676 2_666
K10 K6 O5 K15 63.5(3) 2_666 2_666
O8W K6 O5 K7 -133.9(10) . 2_676
O46 K6 O5 K7 5.4(6) 1_556 2_676
K15 K6 O5 K7 -171.7(4) 2_666 2_676
O25 K6 O5 K7 83.8(3) 2_676 2_676
O24 K6 O5 K7 117.9(3) 2_676 2_676
O25W K6 O5 K7 -47.6(4) 2_666 2_676
W7 K6 O5 K7 95.7(2) 2_676 2_676
K2 K6 O5 K7 135.7(3) 2_666 2_676
K8 K6 O5 K7 145.6(3) . 2_676
K10 K6 O5 K7 -108.2(3) 2_666 2_676
O11W K4 O17 W9 172.1(7) . .
O41 K4 O17 W9 85.9(4) . .
O42 K4 O17 W9 51.3(6) 2_666 .
O70 K4 O17 W9 -73.5(4) 2_666 .
O61 K4 O17 W9 -26.4(5) 2_666 .
O28 K4 O17 W9 -12.3(3) . .
W14 K4 O17 W9 -59.6(4) 2_666 .
W11 K4 O17 W9 11.7(6) 2_666 .
W11 K4 O17 W9 56.5(3) . .
K10 K4 O17 W9 -95.7(4) 2_666 .
O11W K4 O17 W4 13.1(9) . .
O41 K4 O17 W4 -73.2(5) . .
O42 K4 O17 W4 -107.8(6) 2_666 .
O70 K4 O17 W4 127.5(6) 2_666 .
O61 K4 O17 W4 174.5(4) 2_666 .
O28 K4 O17 W4 -171.4(7) . .
W14 K4 O17 W4 141.3(5) 2_666 .
W11 K4 O17 W4 -147.3(3) 2_666 .
W9 K4 O17 W4 -159.1(8) . .
W11 K4 O17 W4 -102.6(5) . .
K10 K4 O17 W4 105.2(6) 2_666 .
O11W K4 O17 K10 -92.1(7) . 2_666
O41 K4 O17 K10 -178.4(3) . 2_666
O42 K4 O17 K10 147.0(4) 2_666 2_666
O70 K4 O17 K10 22.3(4) 2_666 2_666
O61 K4 O17 K10 69.3(4) 2_666 2_666
O28 K4 O17 K10 83.4(3) . 2_666
W14 K4 O17 K10 36.1(3) 2_666 2_666
W11 K4 O17 K10 107.5(4) 2_666 2_666
W9 K4 O17 K10 95.7(4) . 2_666
W11 K4 O17 K10 152.2(3) . 2_666
K14 K7 O26 W8 -177.2(7) 1_565 .
O4 K7 O26 W8 -153.7(7) 2_676 .
K13 K7 O26 W8 125.4(7) 2_666 .
O35 K7 O26 W8 -1.2(6) . .
O25W K7 O26 W8 -70.3(7) 1_565 .
O36 K7 O26 W8 56.7(6) . .
O7W K7 O26 W8 3.3(11) 2_676 .
O5 K7 O26 W8 -94.7(6) 2_676 .
W3 K7 O26 W8 -122.9(6) 2_676 .
K9 K7 O26 W8 124.8(6) 2_666 .
K14 K7 O26 K2 -4.5(10) 1_565 2_666
O4 K7 O26 K2 19.0(3) 2_676 2_666
K13 K7 O26 K2 -61.9(5) 2_666 2_666
O35 K7 O26 K2 171.5(4) . 2_666
O25W K7 O26 K2 102.4(5) 1_565 2_666
O36 K7 O26 K2 -130.6(4) . 2_666
O7W K7 O26 K2 176.0(7) 2_676 2_666
O5 K7 O26 K2 78.0(4) 2_676 2_666
W3 K7 O26 K2 49.8(3) 2_676 2_666
K9 K7 O26 K2 -62.5(3) 2_666 2_666
W8 K7 O26 K2 172.7(9) . 2_666
O60 K3 O28 W9 -178.7(7) 2_666 .
O42 K3 O28 W9 64.3(8) . .
O9W K3 O28 W9 -11.8(9) 2_666 .
O41 K3 O28 W9 111.6(8) 2_666 .
O10W K3 O28 W9 -83.4(9) 2_666 .
O69 K3 O28 W9 -161.0(8) 2_666 .
O61 K3 O28 W9 146.8(8) 2_666 .
W13 K3 O28 W9 -155.8(7) 2_666 .
W10 K3 O28 W9 136.5(7) 2_666 .
K15 K3 O28 W9 -120.9(9) 2_666 .
W11 K3 O28 W9 123.8(8) 2_666 .
O60 K3 O28 K15 -57.7(5) 2_666 2_666
O42 K3 O28 K15 -174.8(4) . 2_666
O9W K3 O28 K15 109.1(6) 2_666 2_666
O41 K3 O28 K15 -127.4(4) 2_666 2_666
O10W K3 O28 K15 37.6(5) 2_666 2_666
O69 K3 O28 K15 -40.1(3) 2_666 2_666
O61 K3 O28 K15 -92.3(3) 2_666 2_666
W13 K3 O28 K15 -34.9(3) 2_666 2_666
W10 K3 O28 K15 -102.6(4) 2_666 2_666
W11 K3 O28 K15 -115.3(3) 2_666 2_666
O60 K3 O28 K4 59.8(5) 2_666 .
O42 K3 O28 K4 -57.2(3) . .
O9W K3 O28 K4 -133.4(5) 2_666 .
O41 K3 O28 K4 -9.9(4) 2_666 .
O10W K3 O28 K4 155.1(5) 2_666 .
O69 K3 O28 K4 77.5(3) 2_666 .
O61 K3 O28 K4 25.2(2) 2_666 .
W13 K3 O28 K4 82.7(2) 2_666 .
W10 K3 O28 K4 14.9(5) 2_666 .
K15 K3 O28 K4 117.5(4) 2_666 .
W11 K3 O28 K4 2.3(2) 2_666 .
O17 K4 O28 W9 13.1(3) . .
O11W K4 O28 W9 141(7) . .
O41 K4 O28 W9 -57.6(4) . .
O42 K4 O28 W9 -128.5(4) 2_666 .
O70 K4 O28 W9 120.1(4) 2_666 .
O61 K4 O28 W9 -178.5(4) 2_666 .
W14 K4 O28 W9 148.7(4) 2_666 .
W11 K4 O28 W9 -153.9(3) 2_666 .
W11 K4 O28 W9 -71.4(3) . .
K10 K4 O28 W9 70.6(3) 2_666 .
O17 K4 O28 K3 164.6(4) . .
O11W K4 O28 K3 -67(7) . .
O41 K4 O28 K3 93.9(3) . .
O42 K4 O28 K3 23.0(3) 2_666 .
O70 K4 O28 K3 -88.4(3) 2_666 .
O61 K4 O28 K3 -27.0(3) 2_666 .
W14 K4 O28 K3 -59.8(2) 2_666 .
W11 K4 O28 K3 -2.4(3) 2_666 .
W9 K4 O28 K3 151.5(5) . .
W11 K4 O28 K3 80.0(2) . .
K10 K4 O28 K3 -137.9(3) 2_666 .
O17 K4 O28 K15 -102.9(5) . 2_666
O11W K4 O28 K15 25(7) . 2_666
O41 K4 O28 K15 -173.7(4) . 2_666
O42 K4 O28 K15 115.4(4) 2_666 2_666
O70 K4 O28 K15 4.0(4) 2_666 2_666
O61 K4 O28 K15 65.4(4) 2_666 2_666
W14 K4 O28 K15 32.6(4) 2_666 2_666
W11 K4 O28 K15 90.0(4) 2_666 2_666
W9 K4 O28 K15 -116.1(6) . 2_666
W11 K4 O28 K15 172.5(4) . 2_666
K10 K4 O28 K15 -45.5(4) 2_666 2_666
O39 Co1 O32 W8 -139.7(12) . .
O37 Co1 O32 W8 127.1(12) . .
O38 Co1 O32 W8 98(3) . .
O36 Co1 O32 W8 -47.5(12) . .
O35 Co1 O32 W8 36.8(12) . .
K1 Co1 O32 W8 -161.5(14) 2_666 .
O39 Co1 O32 K1 21.8(4) . 2_666
O37 Co1 O32 K1 -71.4(4) . 2_666
O38 Co1 O32 K1 -100(3) . 2_666
O36 Co1 O32 K1 113.9(4) . 2_666
O35 Co1 O32 K1 -161.7(4) . 2_666
O39 Co1 O35 K7 26(7) . .
O32 Co1 O35 K7 -69.5(4) . .
O37 Co1 O35 K7 -155.2(5) . .
O38 Co1 O35 K7 118.8(5) . .
O36 Co1 O35 K7 23.7(4) . .
K1 Co1 O35 K7 -87.8(4) 2_666 .
K14 K7 O35 Co1 -120.2(5) 1_565 .
O26 K7 O35 Co1 62.1(4) . .
O4 K7 O35 Co1 107.6(6) 2_676 .
K13 K7 O35 Co1 -26.5(8) 2_666 .
O25W K7 O35 Co1 -176.0(5) 1_565 .
O36 K7 O35 Co1 -19.0(4) . .
O7W K7 O35 Co1 -114.2(7) 2_676 .
O5 K7 O35 Co1 123.8(4) 2_676 .
W3 K7 O35 Co1 128.1(4) 2_676 .
K9 K7 O35 Co1 -25.3(6) 2_666 .
W8 K7 O35 Co1 61.6(3) . .
O39 Co1 O36 K7 159.3(4) . .
O32 Co1 O36 K7 64.6(4) . .
O37 Co1 O36 K7 -9(5) . .
O38 Co1 O36 K7 -110.1(4) . .
O35 Co1 O36 K7 -20.9(4) . .
K1 Co1 O36 K7 111.3(3) 2_666 .
O39 Co1 O36 K13 139.7(12) . 2_666
O32 Co1 O36 K13 45.0(12) . 2_666
O37 Co1 O36 K13 -29(5) . 2_666
O38 Co1 O36 K13 -129.7(12) . 2_666
O35 Co1 O36 K13 -40.5(12) . 2_666
K1 Co1 O36 K13 91.7(11) 2_666 2_666
K14 K7 O36 Co1 132.4(4) 1_565 .
O26 K7 O36 Co1 -71.9(4) . .
O4 K7 O36 Co1 -116.1(5) 2_676 .
K13 K7 O36 Co1 -168.0(6) 2_666 .
O35 K7 O36 Co1 18.4(3) . .
O25W K7 O36 Co1 46.6(6) 1_565 .
O7W K7 O36 Co1 74.3(6) 2_676 .
O5 K7 O36 Co1 -36.8(6) 2_676 .
W3 K7 O36 Co1 -71.1(7) 2_676 .
K9 K7 O36 Co1 -167.0(4) 2_666 .
W8 K7 O36 Co1 -54.9(3) . .
K14 K7 O36 K13 -59.6(6) 1_565 2_666
O26 K7 O36 K13 96.1(5) . 2_666
O4 K7 O36 K13 51.9(6) 2_676 2_666
O35 K7 O36 K13 -173.6(6) . 2_666
O25W K7 O36 K13 -145.4(7) 1_565 2_666
O7W K7 O36 K13 -117.7(7) 2_676 2_666
O5 K7 O36 K13 131.2(6) 2_676 2_666
W3 K7 O36 K13 96.9(7) 2_676 2_666
K9 K7 O36 K13 1.0(5) 2_666 2_666
W8 K7 O36 K13 113.1(5) . 2_666
O32 Co1 O39 W15 118.8(10) . .
O37 Co1 O39 W15 -155.3(10) . .
O38 Co1 O39 W15 -69.3(11) . .
O36 Co1 O39 W15 25.8(10) . .
O35 Co1 O39 W15 23(7) . .
K1 Co1 O39 W15 140.1(11) 2_666 .
O32 Co1 O39 K1 -21.3(4) . 2_666
O37 Co1 O39 K1 64.6(4) . 2_666
O38 Co1 O39 K1 150.6(5) . 2_666
O36 Co1 O39 K1 -114.3(4) . 2_666
O35 Co1 O39 K1 -117(6) . 2_666
O17 K4 O41 W11 -81.3(4) . .
O11W K4 O41 W11 151.7(6) . .
O42 K4 O41 W11 74.6(4) 2_666 .
O70 K4 O41 W11 -31.4(9) 2_666 .
O61 K4 O41 W11 42.3(5) 2_666 .
O28 K4 O41 W11 -26.8(4) . .
W14 K4 O41 W11 25.1(7) 2_666 .
W11 K4 O41 W11 66.6(4) 2_666 .
W9 K4 O41 W11 -50.7(3) . .
K10 K4 O41 W11 -82.7(4) 2_666 .
O17 K4 O41 W10 63.5(5) . .
O11W K4 O41 W10 -63.5(7) . .
O42 K4 O41 W10 -140.6(5) 2_666 .
O70 K4 O41 W10 113.3(7) 2_666 .
O61 K4 O41 W10 -172.9(4) 2_666 .
O28 K4 O41 W10 117.9(5) . .
W14 K4 O41 W10 169.9(2) 2_666 .
W11 K4 O41 W10 -148.6(4) 2_666 .
W9 K4 O41 W10 94.1(5) . .
W11 K4 O41 W10 144.8(8) . .
K10 K4 O41 W10 62.1(5) 2_666 .
O17 K4 O41 K3 166.2(3) . 2_666
O11W K4 O41 K3 39.2(6) . 2_666
O42 K4 O41 K3 -37.9(3) 2_666 2_666
O70 K4 O41 K3 -143.9(6) 2_666 2_666
O61 K4 O41 K3 -70.1(3) 2_666 2_666
O28 K4 O41 K3 -139.3(3) . 2_666
W14 K4 O41 K3 -87.4(4) 2_666 2_666
W11 K4 O41 K3 -45.8(2) 2_666 2_666
W9 K4 O41 K3 -163.2(3) . 2_666
W11 K4 O41 K3 -112.5(5) . 2_666
K10 K4 O41 K3 164.8(2) 2_666 2_666
O28 K3 O42 W11 -46.3(8) . .
O60 K3 O42 W11 -173.5(8) 2_666 .
O9W K3 O42 W11 36.3(10) 2_666 .
O41 K3 O42 W11 176.6(10) 2_666 .
O10W K3 O42 W11 10.8(13) 2_666 .
O69 K3 O42 W11 -104.6(9) 2_666 .
O61 K3 O42 W11 -128.4(9) 2_666 .
W13 K3 O42 W11 -140.0(7) 2_666 .
W10 K3 O42 W11 168.3(8) 2_666 .
K15 K3 O42 W11 -50.8(10) 2_666 .
W11 K3 O42 W11 -155.0(10) 2_666 .
O28 K3 O42 K4 175.7(4) . 2_666
O60 K3 O42 K4 48.5(5) 2_666 2_666
O9W K3 O42 K4 -101.6(6) 2_666 2_666
O41 K3 O42 K4 38.7(3) 2_666 2_666
O10W K3 O42 K4 -127.2(7) 2_666 2_666
O69 K3 O42 K4 117.4(3) 2_666 2_666
O61 K3 O42 K4 93.6(3) 2_666 2_666
W13 K3 O42 K4 82.0(4) 2_666 2_666
W10 K3 O42 K4 30.3(3) 2_666 2_666
K15 K3 O42 K4 171.2(3) 2_666 2_666
W11 K3 O42 K4 67.0(2) 2_666 2_666
O52 Co2 O49 W17 -99.3(7) . .
O53 Co2 O49 W17 -14(12) . .
O50 Co2 O49 W17 75.7(7) . .
O51 Co2 O49 W17 169.0(7) . .
O54 Co2 O49 W17 -2.2(6) . .
K1 Co2 O49 W17 -72.6(8) 2_666 .
O49 Co2 O50 W12 -78.2(6) . .
O52 Co2 O50 W12 54(4) . .
O53 Co2 O50 W12 99.2(6) . .
O51 Co2 O50 W12 -172.6(6) . .
O54 Co2 O50 W12 -0.5(5) . .
K1 Co2 O50 W12 71.6(7) 2_666 .
O49 Co2 O50 K11 118.5(5) . 2_766
O52 Co2 O50 K11 -110(4) . 2_766
O53 Co2 O50 K11 -64.2(5) . 2_766
O51 Co2 O50 K11 24.1(5) . 2_766
O54 Co2 O50 K11 -163.9(5) . 2_766
K1 Co2 O50 K11 -91.8(5) 2_666 2_766
O49 Co2 O52 K1 151.6(4) . 2_666
O53 Co2 O52 K1 -25.8(4) . 2_666
O50 Co2 O52 K1 20(4) . 2_666
O51 Co2 O52 K1 -113.9(4) . 2_666
O54 Co2 O52 K1 73.2(4) . 2_666
O49 Co2 O53 K1 -61(12) . 2_666
O52 Co2 O53 K1 24.7(4) . 2_666
O50 Co2 O53 K1 -150.4(4) . 2_666
O51 Co2 O53 K1 116.3(4) . 2_666
O54 Co2 O53 K1 -72.5(4) . 2_666
O49 Co2 O54 Si2 -133.2(8) . .
O52 Co2 O54 Si2 -40.1(8) . .
O53 Co2 O54 Si2 46.3(8) . .
O50 Co2 O54 Si2 134.4(8) . .
O51 Co2 O54 Si2 177.6(18) . .
K1 Co2 O54 Si2 2.2(6) 2_666 .
O49 Co2 O54 W17 1.8(5) . .
O52 Co2 O54 W17 94.8(4) . .
O53 Co2 O54 W17 -178.8(4) . .
O50 Co2 O54 W17 -90.7(4) . .
O51 Co2 O54 W17 -47(2) . .
K1 Co2 O54 W17 137.1(3) 2_666 .
O49 Co2 O54 W12 92.9(5) . .
O52 Co2 O54 W12 -174.1(3) . .
O53 Co2 O54 W12 -87.7(4) . .
O50 Co2 O54 W12 0.4(4) . .
O51 Co2 O54 W12 44(2) . .
K1 Co2 O54 W12 -131.8(2) 2_666 .
K6 K15 O69 W13 -76.0(9) 2_666 .
K2 K15 O69 W13 41.7(10) . .
O28 K15 O69 W13 130.1(7) 2_666 .
O5 K15 O69 W13 -137(3) 2_666 .
O10W K15 O69 W13 47.3(8) . .
O12 K15 O69 W13 149.6(6) 2_666 .
O70 K15 O69 W13 -166.7(8) . .
K10 K15 O69 W13 -164.5(6) . .
K3 K15 O69 W13 92.9(7) 2_666 .
W9 K15 O69 W13 135.3(6) 2_666 .
W14 K15 O69 W13 -159.6(10) . .
K6 K15 O69 W14 83.6(7) 2_666 .
K2 K15 O69 W14 -158.6(5) . .
O28 K15 O69 W14 -70.3(5) 2_666 .
O5 K15 O69 W14 22(4) 2_666 .
O10W K15 O69 W14 -153.0(6) . .
O12 K15 O69 W14 -50.8(8) 2_666 .
O70 K15 O69 W14 -7.1(4) . .
K10 K15 O69 W14 -4.9(6) . .
K3 K15 O69 W14 -107.5(5) 2_666 .
W9 K15 O69 W14 -65.1(5) 2_666 .
K6 K15 O69 K3 -168.9(5) 2_666 2_666
K2 K15 O69 K3 -51.1(6) . 2_666
O28 K15 O69 K3 37.2(3) 2_666 2_666
O5 K15 O69 K3 130(4) 2_666 2_666
O10W K15 O69 K3 -45.5(4) . 2_666
O12 K15 O69 K3 56.7(6) 2_666 2_666
O70 K15 O69 K3 100.4(3) . 2_666
K10 K15 O69 K3 102.6(3) . 2_666
W9 K15 O69 K3 42.4(3) 2_666 2_666
W14 K15 O69 K3 107.5(5) . 2_666
O12 K10 O70 W14 91(3) 2_666 .
O6 K10 O70 W14 66(3) 2_666 .
O7 K10 O70 W14 150(2) 2_666 .
O17 K10 O70 W14 144(3) 2_666 .
K15 K10 O70 W14 49(3) . .
W9 K10 O70 W14 113(3) 2_666 .
W3 K10 O70 W14 70(3) 2_666 .
W4 K10 O70 W14 155(3) 2_666 .
W1 K10 O70 W14 121(2) 2_666 .
K4 K10 O70 W14 165(3) 2_666 .
K6 K10 O70 W14 18(3) 2_666 .
O12 K10 O70 K4 -73.3(4) 2_666 2_666
O6 K10 O70 K4 -98.2(7) 2_666 2_666
O7 K10 O70 K4 -14.7(7) 2_666 2_666
O17 K10 O70 K4 -21.1(3) 2_666 2_666
K15 K10 O70 K4 -115.9(4) . 2_666
W9 K10 O70 K4 -51.4(3) 2_666 2_666
W3 K10 O70 K4 -94.3(4) 2_666 2_666
W4 K10 O70 K4 -9.3(4) 2_666 2_666
W1 K10 O70 K4 -43.5(11) 2_666 2_666
K6 K10 O70 K4 -146.9(3) 2_666 2_666
O12 K10 O70 K15 42.6(3) 2_666 .
O6 K10 O70 K15 17.7(7) 2_666 .
O7 K10 O70 K15 101.2(6) 2_666 .
O17 K10 O70 K15 94.8(3) 2_666 .
W9 K10 O70 K15 64.4(3) 2_666 .
W3 K10 O70 K15 21.5(4) 2_666 .
W4 K10 O70 K15 106.6(3) 2_666 .
W1 K10 O70 K15 72.4(10) 2_666 .
K4 K10 O70 K15 115.9(4) 2_666 .
K6 K10 O70 K15 -31.0(2) 2_666 .
K6 K15 O70 W14 -108.7(5) 2_666 .
O69 K15 O70 W14 7.7(4) . .
K2 K15 O70 W14 116.5(12) . .
O28 K15 O70 W14 103.0(5) 2_666 .
O5 K15 O70 W14 -167.8(5) 2_666 .
O10W K15 O70 W14 46.4(7) . .
O12 K15 O70 W14 152.6(4) 2_666 .
K10 K15 O70 W14 -169.4(5) . .
K3 K15 O70 W14 58.6(4) 2_666 .
W9 K15 O70 W14 126.5(4) 2_666 .
K6 K15 O70 K4 144.5(4) 2_666 2_666
O69 K15 O70 K4 -99.1(5) . 2_666
K2 K15 O70 K4 9.7(15) . 2_666
O28 K15 O70 K4 -3.8(4) 2_666 2_666
O5 K15 O70 K4 85.4(6) 2_666 2_666
O10W K15 O70 K4 -60.4(7) . 2_666
O12 K15 O70 K4 45.8(4) 2_666 2_666
K10 K15 O70 K4 83.8(4) . 2_666
K3 K15 O70 K4 -48.2(4) 2_666 2_666
W9 K15 O70 K4 19.7(4) 2_666 2_666
W14 K15 O70 K4 -106.8(6) . 2_666
K6 K15 O70 K10 60.7(4) 2_666 .
O69 K15 O70 K10 177.1(5) . .
K2 K15 O70 K10 -74.1(13) . .
O28 K15 O70 K10 -87.6(3) 2_666 .
O5 K15 O70 K10 1.6(5) 2_666 .
O10W K15 O70 K10 -144.2(6) . .
O12 K15 O70 K10 -38.0(3) 2_666 .
K3 K15 O70 K10 -132.0(3) 2_666 .
W9 K15 O70 K10 -64.1(3) 2_666 .
W14 K15 O70 K10 169.4(5) . .
O46 K6 O8W K8 85.0(7) 1_556 .
O5 K6 O8W K8 -123.8(8) . .
K15 K6 O8W K8 -88.5(7) 2_666 .
O25 K6 O8W K8 1.3(12) 2_676 .
O24 K6 O8W K8 -7.8(6) 2_676 .
O25W K6 O8W K8 162.6(5) 2_666 .
W7 K6 O8W K8 3.9(8) 2_676 .
K2 K6 O8W K8 -60.8(8) 2_666 .
K7 K6 O8W K8 140.9(6) 2_676 .
K10 K6 O8W K8 -147.2(7) 2_666 .
Na4 K8 O8W K6 -125.8(8) 2_667 .
O24 K8 O8W K6 8.6(6) 2_676 .
O72 K8 O8W K6 121.5(8) 2_666 .
O26W K8 O8W K6 -65.5(8) 2_666 .
O24W K8 O8W K6 -29(3) . .
O13W K8 O8W K6 149.4(8) . .
W18 K8 O8W K6 147.0(8) 2_666 .
K11 K8 O8W K6 -92.0(7) 2_667 .
K15 K8 O8W K6 49.9(5) 2_666 .
K9 K13 O9W K3 34.4(13) . 2_666
O3 K13 O9W K3 -48.8(10) 1_545 2_666
K7 K13 O9W K3 -145.1(7) 2_666 2_666
O20 K13 O9W K3 117.4(7) 2_766 2_666
O8 K13 O9W K3 101.2(10) 2_766 2_666
K14 K13 O9W K3 -158.5(9) 2_656 2_666
O1 K13 O9W K3 18.9(15) 2_766 2_666
O10W K13 O9W K3 -37.9(6) . 2_666
O36 K13 O9W K3 164.8(9) 2_666 2_666
W5 K13 O9W K3 117.4(6) 2_766 2_666
W1 K13 O9W K3 62.0(16) 2_766 2_666
O10 K2 O10W K3 165.4(9) 1_545 2_666
O26 K2 O10W K3 -73.7(8) 2_666 2_666
O5 K2 O10W K3 43.2(11) 2_666 2_666
O25 K2 O10W K3 126.8(7) 1_545 2_666
K15 K2 O10W K3 50.6(7) . 2_666
O4 K2 O10W K3 -138.8(8) 1_545 2_666
O11 K2 O10W K3 -162.0(4) 1_545 2_666
O11 K2 O10W K3 -27.8(10) 2_666 2_666
W3 K2 O10W K3 8.6(11) 2_666 2_666
W2 K2 O10W K3 -167.8(9) 1_545 2_666
W3 K2 O10W K3 -139.4(6) 1_545 2_666
O10 K2 O10W K15 114.8(4) 1_545 .
O26 K2 O10W K15 -124.3(4) 2_666 .
O5 K2 O10W K15 -7.4(6) 2_666 .
O25 K2 O10W K15 76.2(5) 1_545 .
O4 K2 O10W K15 170.5(4) 1_545 .
O11 K2 O10W K15 147.4(5) 1_545 .
O11 K2 O10W K15 -78.4(5) 2_666 .
W3 K2 O10W K15 -42.0(5) 2_666 .
W2 K2 O10W K15 141.6(4) 1_545 .
W3 K2 O10W K15 169.9(3) 1_545 .
O10 K2 O10W K9 -83.3(7) 1_545 .
O26 K2 O10W K9 37.6(7) 2_666 .
O5 K2 O10W K9 154.5(5) 2_666 .
O25 K2 O10W K9 -121.9(6) 1_545 .
K15 K2 O10W K9 161.9(9) . .
O4 K2 O10W K9 -27.5(7) 1_545 .
O11 K2 O10W K9 -50.7(11) 1_545 .
O11 K2 O10W K9 83.5(8) 2_666 .
W3 K2 O10W K9 119.9(6) 2_666 .
W2 K2 O10W K9 -56.5(6) 1_545 .
W3 K2 O10W K9 -28.1(9) 1_545 .
O10 K2 O10W K13 -85.3(6) 1_545 .
O26 K2 O10W K13 35.6(6) 2_666 .
O5 K2 O10W K13 152.5(5) 2_666 .
O25 K2 O10W K13 -123.9(5) 1_545 .
K15 K2 O10W K13 159.9(7) . .
O4 K2 O10W K13 -29.5(6) 1_545 .
O11 K2 O10W K13 -52.7(9) 1_545 .
O11 K2 O10W K13 81.5(7) 2_666 .
W3 K2 O10W K13 117.9(5) 2_666 .
W2 K2 O10W K13 -58.5(5) 1_545 .
W3 K2 O10W K13 -30.1(7) 1_545 .
K6 K15 O10W K2 -54.9(6) 2_666 .
O69 K15 O10W K2 -174.9(5) . .
O28 K15 O10W K2 106.5(4) 2_666 .
O5 K15 O10W K2 5.8(5) 2_666 .
O12 K15 O10W K2 62.8(4) 2_666 .
O70 K15 O10W K2 154.2(5) . .
K10 K15 O10W K2 98.8(10) . .
K3 K15 O10W K2 138.4(6) 2_666 .
W9 K15 O10W K2 84.5(3) 2_666 .
W14 K15 O10W K2 172.7(4) . .
K6 K15 O10W K3 166.8(5) 2_666 2_666
O69 K15 O10W K3 46.8(4) . 2_666
K2 K15 O10W K3 -138.4(6) . 2_666
O28 K15 O10W K3 -31.8(4) 2_666 2_666
O5 K15 O10W K3 -132.5(5) 2_666 2_666
O12 K15 O10W K3 -75.5(5) 2_666 2_666
O70 K15 O10W K3 15.9(7) . 2_666
K10 K15 O10W K3 -39.6(11) . 2_666
W9 K15 O10W K3 -53.9(4) 2_666 2_666
W14 K15 O10W K3 34.4(4) . 2_666
K6 K15 O10W K9 -144(3) 2_666 .
O69 K15 O10W K9 96(3) . .
K2 K15 O10W K9 -89(3) . .
O28 K15 O10W K9 18(3) 2_666 .
O5 K15 O10W K9 -83(3) 2_666 .
O12 K15 O10W K9 -26(3) 2_666 .
O70 K15 O10W K9 65(3) . .
K10 K15 O10W K9 10(4) . .
K3 K15 O10W K9 49(3) 2_666 .
W9 K15 O10W K9 -4(3) 2_666 .
W14 K15 O10W K9 84(3) . .
K6 K15 O10W K13 -102.7(17) 2_666 .
O69 K15 O10W K13 137.3(18) . .
K2 K15 O10W K13 -47.9(16) . .
O28 K15 O10W K13 58.6(17) 2_666 .
O5 K15 O10W K13 -42.0(19) 2_666 .
O12 K15 O10W K13 15.0(19) 2_666 .
O70 K15 O10W K13 106.4(17) . .
K10 K15 O10W K13 51(2) . .
K3 K15 O10W K13 90.5(18) 2_666 .
W9 K15 O10W K13 36.6(18) 2_666 .
W14 K15 O10W K13 124.9(17) . .
K13 K9 O10W K2 -6.3(13) . .
O1 K9 O10W K2 102.9(8) 2_766 .
O3 K9 O10W K2 66.0(7) 1_545 .
O20 K9 O10W K2 -72.2(12) 2_766 .
O8 K9 O10W K2 65.2(17) 2_766 .
W1 K9 O10W K2 93.7(8) 2_766 .
K7 K9 O10W K2 -9.1(7) 2_666 .
W5 K9 O10W K2 -51(2) 2_766 .
K14 K9 O10W K2 21.2(9) 2_656 .
K3 K9 O10W K2 -128.0(10) 2_666 .
K5 K9 O10W K2 100.6(7) 2_766 .
K13 K9 O10W K3 121.7(12) . 2_666
O1 K9 O10W K3 -129.1(5) 2_766 2_666
O3 K9 O10W K3 -165.9(7) 1_545 2_666
O20 K9 O10W K3 55.8(10) 2_766 2_666
O8 K9 O10W K3 -166.8(12) 2_766 2_666
W1 K9 O10W K3 -138.3(5) 2_766 2_666
K7 K9 O10W K3 118.9(4) 2_666 2_666
W5 K9 O10W K3 77.4(19) 2_766 2_666
K14 K9 O10W K3 149.2(4) 2_656 2_666
K5 K9 O10W K3 -131.4(5) 2_766 2_666
K13 K9 O10W K15 73(3) . .
O1 K9 O10W K15 -177(3) 2_766 .
O3 K9 O10W K15 146(3) 1_545 .
O20 K9 O10W K15 7(4) 2_766 .
O8 K9 O10W K15 145(2) 2_766 .
W1 K9 O10W K15 173(3) 2_766 .
K7 K9 O10W K15 71(3) 2_666 .
W5 K9 O10W K15 29(4) 2_766 .
K14 K9 O10W K15 101(3) 2_656 .
K3 K9 O10W K15 -48(3) 2_666 .
K5 K9 O10W K15 -180(3) 2_766 .
O1 K9 O10W K13 109.2(12) 2_766 .
O3 K9 O10W K13 72.4(12) 1_545 .
O20 K9 O10W K13 -65.9(13) 2_766 .
O8 K9 O10W K13 71.5(17) 2_766 .
W1 K9 O10W K13 100.0(12) 2_766 .
K7 K9 O10W K13 -2.8(11) 2_666 .
W5 K9 O10W K13 -44.3(19) 2_766 .
K14 K9 O10W K13 27.5(11) 2_656 .
K3 K9 O10W K13 -121.7(12) 2_666 .
K5 K9 O10W K13 106.9(11) 2_766 .
K9 K13 O10W K2 174.4(12) . .
O3 K13 O10W K2 79.4(6) 1_545 .
K7 K13 O10W K2 -9.5(8) 2_666 .
O20 K13 O10W K2 -127.0(10) 2_766 .
O8 K13 O10W K2 140.1(11) 2_766 .
K14 K13 O10W K2 39.3(11) 2_656 .
O1 K13 O10W K2 123.6(6) 2_766 .
O36 K13 O10W K2 -70.8(7) 2_666 .
O9W K13 O10W K2 -88.5(7) . .
W5 K13 O10W K2 -160.0(13) 2_766 .
W1 K13 O10W K2 124.1(6) 2_766 .
K9 K13 O10W K3 -59.6(12) . 2_666
O3 K13 O10W K3 -154.5(8) 1_545 2_666
K7 K13 O10W K3 116.5(6) 2_666 2_666
O20 K13 O10W K3 -1.0(13) 2_766 2_666
O8 K13 O10W K3 -93.9(12) 2_766 2_666
K14 K13 O10W K3 165.4(7) 2_656 2_666
O1 K13 O10W K3 -110.4(6) 2_766 2_666
O36 K13 O10W K3 55.2(7) 2_666 2_666
O9W K13 O10W K3 37.6(6) . 2_666
W5 K13 O10W K3 -34.0(18) 2_766 2_666
W1 K13 O10W K3 -109.9(7) 2_766 2_666
K9 K13 O10W K15 -145.3(18) . .
O3 K13 O10W K15 119.8(18) 1_545 .
K7 K13 O10W K15 31(2) 2_666 .
O20 K13 O10W K15 -87(2) 2_766 .
O8 K13 O10W K15 -179.6(12) 2_766 .
K14 K13 O10W K15 80(2) 2_656 .
O1 K13 O10W K15 163.9(16) 2_766 .
O36 K13 O10W K15 -30(2) 2_666 .
O9W K13 O10W K15 -48.2(17) . .
W5 K13 O10W K15 -119.7(18) 2_766 .
W1 K13 O10W K15 164.4(14) 2_766 .
O3 K13 O10W K9 -94.9(12) 1_545 .
K7 K13 O10W K9 176.1(15) 2_666 .
O20 K13 O10W K9 58.6(12) 2_766 .
O8 K13 O10W K9 -34.3(10) 2_766 .
K14 K13 O10W K9 -135.0(16) 2_656 .
O1 K13 O10W K9 -50.8(9) 2_766 .
O36 K13 O10W K9 114.9(13) 2_666 .
O9W K13 O10W K9 97.2(12) . .
W5 K13 O10W K9 25.6(12) 2_766 .
W1 K13 O10W K9 -50.3(9) 2_766 .
O2 K14 O25W K7 91.6(4) 2_666 1_545
K5 K14 O25W K7 -168.6(5) 2_666 1_545
O9 K14 O25W K7 -141.0(5) 1_445 1_545
O2 K14 O25W K7 154.6(12) 1_445 1_545
O21 K14 O25W K7 -86.3(4) 1_445 1_545
K13 K14 O25W K7 0.6(5) 2_656 1_545
O7W K14 O25W K7 -76.0(6) 2_666 1_545
O8 K14 O25W K7 -62.8(10) 1_445 1_545
W1 K14 O25W K7 110.3(3) 2_666 1_545
W2 K14 O25W K7 -171.0(6) 1_445 1_545
K7 K14 O25W K6 -14.0(7) 1_545 2_666
O2 K14 O25W K6 77.6(9) 2_666 2_666
K5 K14 O25W K6 177.4(9) 2_666 2_666
O9 K14 O25W K6 -154.9(7) 1_445 2_666
O2 K14 O25W K6 140.6(10) 1_445 2_666
O21 K14 O25W K6 -100.3(8) 1_445 2_666
K13 K14 O25W K6 -13.4(11) 2_656 2_666
O7W K14 O25W K6 -90.0(10) 2_666 2_666
O8 K14 O25W K6 -76.7(14) 1_445 2_666
W1 K14 O25W K6 96.3(8) 2_666 2_666
W2 K14 O25W K6 175.0(6) 1_445 2_666
K7 K14 O25W K5 168.6(5) 1_545 2_666
O2 K14 O25W K5 -99.8(4) 2_666 2_666
O9 K14 O25W K5 27.6(4) 1_445 2_666
O2 K14 O25W K5 -36.8(11) 1_445 2_666
O21 K14 O25W K5 82.3(4) 1_445 2_666
K13 K14 O25W K5 169.2(6) 2_656 2_666
O7W K14 O25W K5 92.6(6) 2_666 2_666
O8 K14 O25W K5 105.9(11) 1_445 2_666
W1 K14 O25W K5 -81.1(2) 2_666 2_666
W2 K14 O25W K5 -2.4(4) 1_445 2_666
W6 O15 Si1 O16 50.3(8) . .
W5 O15 Si1 O16 -173.2(5) . .
W6 O15 Si1 O14 174.6(5) . .
W5 O15 Si1 O14 -48.9(7) . .
W6 O15 Si1 O13 -68.2(7) . .
W5 O15 Si1 O13 68.3(7) . .
W6 O15 Si1 K1 111.7(5) . 2_666
W5 O15 Si1 K1 -111.8(5) . 2_666
W7 O16 Si1 O15 -51.1(7) . .
W8 O16 Si1 O15 176.8(5) . .
K1 O16 Si1 O15 89.6(4) 2_666 .
W7 O16 Si1 O14 -176.7(5) . .
W8 O16 Si1 O14 51.2(7) . .
K1 O16 Si1 O14 -36.1(4) 2_666 .
W7 O16 Si1 O13 66.7(6) . .
W8 O16 Si1 O13 -65.3(7) . .
K1 O16 Si1 O13 -152.6(3) 2_666 .
W7 O16 Si1 K1 -140.7(6) . 2_666
W8 O16 Si1 K1 87.3(5) . 2_666
W9 O14 Si1 O15 178.5(5) . .
W4 O14 Si1 O15 52.3(7) . .
K1 O14 Si1 O15 -89.8(4) 2_666 .
W9 O14 Si1 O16 -56.2(7) . .
W4 O14 Si1 O16 177.5(5) . .
K1 O14 Si1 O16 35.5(4) 2_666 .
W9 O14 Si1 O13 61.2(6) . .
W4 O14 Si1 O13 -65.1(6) . .
K1 O14 Si1 O13 152.9(3) 2_666 .
W9 O14 Si1 K1 -91.8(5) . 2_666
W4 O14 Si1 K1 142.0(6) . 2_666
W1 O13 Si1 O15 -59.5(6) . .
W2 O13 Si1 O15 59.2(6) . .
W3 O13 Si1 O15 177.9(5) . .
W1 O13 Si1 O16 179.7(4) . .
W2 O13 Si1 O16 -61.6(6) . .
W3 O13 Si1 O16 57.1(6) . .
W1 O13 Si1 O14 61.2(6) . .
W2 O13 Si1 O14 179.9(4) . .
W3 O13 Si1 O14 -61.4(6) . .
W1 O13 Si1 K1 120.6(6) . 2_666
W2 O13 Si1 K1 -120.7(6) . 2_666
W3 O13 Si1 K1 -2.0(11) . 2_666
W11 O57 Si2 O58 55.6(7) . .
W10 O57 Si2 O58 -176.6(5) . .
K1 O57 Si2 O58 -33.7(5) 2_666 .
W11 O57 Si2 O59 -63.7(7) . .
W10 O57 Si2 O59 64.1(7) . .
K1 O57 Si2 O59 -153.0(4) 2_666 .
W11 O57 Si2 O54 178.0(5) . .
W10 O57 Si2 O54 -54.1(7) . .
K1 O57 Si2 O54 88.7(5) 2_666 .
W11 O57 Si2 K1 89.3(6) . 2_666
W10 O57 Si2 K1 -142.8(7) . 2_666
W16 O58 Si2 O57 174.5(5) . .
W15 O58 Si2 O57 -51.9(7) . .
K1 O58 Si2 O57 32.4(5) 2_666 .
W16 O58 Si2 O59 -66.6(7) . .
W15 O58 Si2 O59 67.0(7) . .
K1 O58 Si2 O59 151.2(4) 2_666 .
W16 O58 Si2 O54 51.9(7) . .
W15 O58 Si2 O54 -174.5(5) . .
K1 O58 Si2 O54 -90.3(4) 2_666 .
W16 O58 Si2 K1 142.2(7) . 2_666
W15 O58 Si2 K1 -84.3(5) . 2_666
W13 O59 Si2 O57 -59.2(7) . .
W18 O59 Si2 O57 176.9(6) . .
W14 O59 Si2 O57 60.8(8) . .
W13 O59 Si2 O58 -180.0(5) . .
W18 O59 Si2 O58 56.2(7) . .
W14 O59 Si2 O58 -59.9(7) . .
W13 O59 Si2 O54 60.4(7) . .
W18 O59 Si2 O54 -63.4(8) . .
W14 O59 Si2 O54 -179.6(6) . .
W13 O59 Si2 K1 -114.8(8) . 2_666
W18 O59 Si2 K1 121.4(6) . 2_666
W14 O59 Si2 K1 5.3(14) . 2_666
Co2 O54 Si2 O57 -61.8(8) . .
W17 O54 Si2 O57 175.4(5) . .
W12 O54 Si2 O57 55.4(7) . .
Co2 O54 Si2 O58 61.2(8) . .
W17 O54 Si2 O58 -61.6(7) . .
W12 O54 Si2 O58 178.5(5) . .
Co2 O54 Si2 O59 180.0(6) . .
W17 O54 Si2 O59 57.2(8) . .
W12 O54 Si2 O59 -62.7(7) . .
Co2 O54 Si2 K1 -2.3(7) . 2_666
W17 O54 Si2 K1 -125.1(5) . 2_666
W12 O54 Si2 K1 115.0(5) . 2_666
K5 O1 W1 O8 154.4(6) . .
K9 O1 W1 O8 -0.8(5) 2_766 .
K13 O1 W1 O8 15.6(5) 2_766 .
K5 O1 W1 O2 56.7(7) . .
K9 O1 W1 O2 -98.5(4) 2_766 .
K13 O1 W1 O2 -82.1(5) 2_766 .
K5 O1 W1 O6 -34.5(7) . .
K9 O1 W1 O6 170.4(4) 2_766 .
K13 O1 W1 O6 -173.2(5) 2_766 .
K5 O1 W1 O7 -119.5(6) . .
K9 O1 W1 O7 85.4(4) 2_766 .
K13 O1 W1 O7 101.8(5) 2_766 .
K5 O1 W1 O13 -11(3) . .
K9 O1 W1 O13 -166(2) 2_766 .
K13 O1 W1 O13 -150(2) 2_766 .
K5 O1 W1 K9 155.1(9) . 2_766
K13 O1 W1 K9 16.4(4) 2_766 2_766
K5 O1 W1 K14 26.2(5) . 2_666
K9 O1 W1 K14 -128.9(5) 2_766 2_666
K13 O1 W1 K14 -112.5(5) 2_766 2_666
K5 O1 W1 K13 138.7(8) . 2_766
K9 O1 W1 K13 -16.4(4) 2_766 2_766
K5 O1 W1 K10 -75.8(6) . 2_666
K9 O1 W1 K10 129.1(4) 2_766 2_666
K13 O1 W1 K10 145.5(4) 2_766 2_666
K5 O1 W1 K14 100.8(6) . 1_665
K9 O1 W1 K14 -54.4(4) 2_766 1_665
K13 O1 W1 K14 -38.0(4) 2_766 1_665
W5 O8 W1 O1 133.8(13) . .
K9 O8 W1 O1 0.7(5) 2_766 .
K13 O8 W1 O1 -17.2(6) 2_766 .
K14 O8 W1 O1 -78.8(4) 1_665 .
W5 O8 W1 O2 -123.3(13) . .
K9 O8 W1 O2 103.6(4) 2_766 .
K13 O8 W1 O2 85.6(5) 2_766 .
K14 O8 W1 O2 24.1(4) 1_665 .
W5 O8 W1 O6 -23(2) . .
K9 O8 W1 O6 -155.9(9) 2_766 .
K13 O8 W1 O6 -173.9(9) 2_766 .
K14 O8 W1 O6 124.6(9) 1_665 .
W5 O8 W1 O7 37.0(13) . .
K9 O8 W1 O7 -96.1(4) 2_766 .
K13 O8 W1 O7 -114.1(5) 2_766 .
K14 O8 W1 O7 -175.6(4) 1_665 .
W5 O8 W1 O13 -48.5(13) . .
K9 O8 W1 O13 178.4(3) 2_766 .
K13 O8 W1 O13 160.4(5) 2_766 .
K14 O8 W1 O13 98.9(3) 1_665 .
W5 O8 W1 K9 133.1(14) . 2_766
K13 O8 W1 K9 -18.0(4) 2_766 2_766
K14 O8 W1 K9 -79.5(4) 1_665 2_766
W5 O8 W1 K14 -156.8(11) . 2_666
K9 O8 W1 K14 70.1(5) 2_766 2_666
K13 O8 W1 K14 52.1(6) 2_766 2_666
K14 O8 W1 K14 -9.4(6) 1_665 2_666
W5 O8 W1 K13 151.1(15) . 2_766
K9 O8 W1 K13 18.0(4) 2_766 2_766
K14 O8 W1 K13 -61.5(5) 1_665 2_766
W5 O8 W1 K10 43.7(15) . 2_666
K9 O8 W1 K10 -89.4(4) 2_766 2_666
K13 O8 W1 K10 -107.4(5) 2_766 2_666
K14 O8 W1 K10 -168.9(3) 1_665 2_666
W5 O8 W1 K14 -147.4(15) . 1_665
K9 O8 W1 K14 79.5(4) 2_766 1_665
K13 O8 W1 K14 61.5(5) 2_766 1_665
W2 O2 W1 O1 -176.4(5) . .
K14 O2 W1 O1 -39.8(5) 2_666 .
K14 O2 W1 O1 76.4(5) 1_665 .
W2 O2 W1 O8 79.3(5) . .
K14 O2 W1 O8 -144.1(4) 2_666 .
K14 O2 W1 O8 -27.9(4) 1_665 .
W2 O2 W1 O6 -78.5(5) . .
K14 O2 W1 O6 58.1(4) 2_666 .
K14 O2 W1 O6 174.3(4) 1_665 .
W2 O2 W1 O7 -7.8(13) . .
K14 O2 W1 O7 128.8(10) 2_666 .
K14 O2 W1 O7 -115.0(10) 1_665 .
W2 O2 W1 O13 -5.2(4) . .
K14 O2 W1 O13 131.3(4) 2_666 .
K14 O2 W1 O13 -112.5(4) 1_665 .
W2 O2 W1 K9 133.7(4) . 2_766
K14 O2 W1 K9 -89.7(4) 2_666 2_766
K14 O2 W1 K9 26.5(4) 1_665 2_766
W2 O2 W1 K14 -136.6(6) . 2_666
K14 O2 W1 K14 116.2(5) 1_665 2_666
W2 O2 W1 K13 128.2(5) . 2_766
K14 O2 W1 K13 -95.2(4) 2_666 2_766
K14 O2 W1 K13 21.0(4) 1_665 2_766
W2 O2 W1 K10 -87.2(5) . 2_666
K14 O2 W1 K10 49.4(5) 2_666 2_666
K14 O2 W1 K10 165.6(3) 1_665 2_666
W2 O2 W1 K14 107.2(6) . 1_665
K14 O2 W1 K14 -116.2(5) 2_666 1_665
W3 O6 W1 O1 169.1(5) . .
K10 O6 W1 O1 -69.4(5) 2_666 .
W3 O6 W1 O8 -33.8(13) . .
K10 O6 W1 O8 87.7(10) 2_666 .
W3 O6 W1 O2 67.6(5) . .
K10 O6 W1 O2 -170.9(4) 2_666 .
W3 O6 W1 O7 -93.7(5) . .
K10 O6 W1 O7 27.8(4) 2_666 .
W3 O6 W1 O13 -7.1(4) . .
K10 O6 W1 O13 114.4(4) 2_666 .
W3 O6 W1 K9 -178.1(3) . 2_766
K10 O6 W1 K9 -56.6(6) 2_666 2_766
W3 O6 W1 K14 109.4(5) . 2_666
K10 O6 W1 K14 -129.1(4) 2_666 2_666
W3 O6 W1 K13 156.5(7) . 2_766
K10 O6 W1 K13 -82.0(9) 2_666 2_766
W3 O6 W1 K10 -121.5(6) . 2_666
W3 O6 W1 K14 73.4(6) . 1_665
K10 O6 W1 K14 -165.1(3) 2_666 1_665
W4 O7 W1 O1 -128.6(9) . .
K10 O7 W1 O1 70.5(4) 2_666 .
W4 O7 W1 O8 -26.2(9) . .
K10 O7 W1 O8 173.0(4) 2_666 .
W4 O7 W1 O2 62.7(15) . .
K10 O7 W1 O2 -98.2(10) 2_666 .
W4 O7 W1 O6 134.3(9) . .
K10 O7 W1 O6 -26.6(4) 2_666 .
W4 O7 W1 O13 60.2(8) . .
K10 O7 W1 O13 -100.7(4) 2_666 .
W4 O7 W1 K9 -80.2(8) . 2_766
K10 O7 W1 K9 119.0(3) 2_666 2_766
W4 O7 W1 K14 171.7(6) . 2_666
K10 O7 W1 K14 10.8(6) 2_666 2_666
W4 O7 W1 K13 -71.6(9) . 2_766
K10 O7 W1 K13 127.6(4) 2_666 2_766
W4 O7 W1 K10 160.9(11) . 2_666
W4 O7 W1 K14 -31.7(11) . 1_665
K10 O7 W1 K14 167.4(3) 2_666 1_665
Si1 O13 W1 O1 -155(2) . .
W2 O13 W1 O1 74(2) . .
W3 O13 W1 O1 -19(2) . .
Si1 O13 W1 O8 39.3(5) . .
W2 O13 W1 O8 -91.9(4) . .
W3 O13 W1 O8 175.3(4) . .
Si1 O13 W1 O2 135.3(6) . .
W2 O13 W1 O2 4.1(3) . .
W3 O13 W1 O2 -88.7(3) . .
Si1 O13 W1 O6 -130.7(6) . .
W2 O13 W1 O6 98.1(3) . .
W3 O13 W1 O6 5.3(3) . .
Si1 O13 W1 O7 -45.5(5) . .
W2 O13 W1 O7 -176.8(3) . .
W3 O13 W1 O7 90.4(3) . .
Si1 O13 W1 K9 41.3(7) . 2_766
W2 O13 W1 K9 -89.9(4) . 2_766
W3 O13 W1 K9 177.3(2) . 2_766
Si1 O13 W1 K14 169.8(4) . 2_666
W2 O13 W1 K14 38.6(3) . 2_666
W3 O13 W1 K14 -54.2(3) . 2_666
Si1 O13 W1 K13 59.1(7) . 2_766
W2 O13 W1 K13 -72.2(5) . 2_766
W3 O13 W1 K13 -164.9(4) . 2_766
Si1 O13 W1 K10 -91.2(5) . 2_666
W2 O13 W1 K10 137.6(2) . 2_666
W3 O13 W1 K10 44.8(3) . 2_666
Si1 O13 W1 K14 93.8(5) . 1_665
W2 O13 W1 K14 -37.5(3) . 1_665
W3 O13 W1 K14 -130.3(2) . 1_665
K13 O3 W2 O9 -148.7(7) 1_565 .
K9 O3 W2 O9 -147.3(9) 1_565 .
K5 O3 W2 O9 -1.1(4) 2_776 .
K13 O3 W2 O10 113.6(7) 1_565 .
K9 O3 W2 O10 115.1(9) 1_565 .
K5 O3 W2 O10 -98.8(4) 2_776 .
K13 O3 W2 O2 -58.2(8) 1_565 .
K9 O3 W2 O2 -56.8(9) 1_565 .
K5 O3 W2 O2 89.4(3) 2_776 .
K13 O3 W2 O4 23.9(8) 1_565 .
K9 O3 W2 O4 25.3(9) 1_565 .
K5 O3 W2 O4 171.5(3) 2_776 .
K13 O3 W2 O13 -12(2) 1_565 .
K9 O3 W2 O13 -11(2) 1_565 .
K5 O3 W2 O13 135.5(15) 2_776 .
K13 O3 W2 K5 -147.6(9) 1_565 2_776
K9 O3 W2 K5 -146.2(11) 1_565 2_776
K13 O3 W2 K2 73.7(7) 1_565 1_565
K9 O3 W2 K2 75.1(9) 1_565 1_565
K5 O3 W2 K2 -138.7(3) 2_776 1_565
K13 O3 W2 K14 -107.7(7) 1_565 1_665
K9 O3 W2 K14 -106.3(9) 1_565 1_665
K5 O3 W2 K14 39.9(3) 2_776 1_665
K9 O3 W2 K13 1.4(7) 1_565 1_565
K5 O3 W2 K13 147.6(9) 2_776 1_565
W6 O9 W2 O3 -126.7(9) . .
K5 O9 W2 O3 1.2(5) 2_776 .
K14 O9 W2 O3 61.9(5) 1_665 .
W6 O9 W2 O10 -22.6(9) . .
K5 O9 W2 O10 105.3(4) 2_776 .
K14 O9 W2 O10 166.0(4) 1_665 .
W6 O9 W2 O2 134.6(9) . .
K5 O9 W2 O2 -97.5(3) 2_776 .
K14 O9 W2 O2 -36.8(4) 1_665 .
W6 O9 W2 O4 74.2(15) . .
K5 O9 W2 O4 -157.9(9) 2_776 .
K14 O9 W2 O4 -97.2(10) 1_665 .
W6 O9 W2 O13 62.2(9) . .
K5 O9 W2 O13 -170.0(3) 2_776 .
K14 O9 W2 O13 -109.2(4) 1_665 .
W6 O9 W2 K5 -127.9(10) . 2_776
K14 O9 W2 K5 60.7(3) 1_665 2_776
W6 O9 W2 K2 -31.6(11) . 1_565
K5 O9 W2 K2 96.3(4) 2_776 1_565
K14 O9 W2 K2 157.0(3) 1_665 1_565
W6 O9 W2 K14 171.4(11) . 1_665
K5 O9 W2 K14 -60.7(3) 2_776 1_665
W6 O9 W2 K13 -149.5(7) . 1_565
K5 O9 W2 K13 -21.7(6) 2_776 1_565
K14 O9 W2 K13 39.1(7) 1_665 1_565
W7 O10 W2 O3 125.8(8) . .
K2 O10 W2 O3 -66.5(4) 1_565 .
W7 O10 W2 O9 21.0(9) . .
K2 O10 W2 O9 -171.3(4) 1_565 .
W7 O10 W2 O2 -75.3(13) . .
K2 O10 W2 O2 92.4(9) 1_565 .
W7 O10 W2 O4 -138.1(8) . .
K2 O10 W2 O4 29.6(4) 1_565 .
W7 O10 W2 O13 -64.7(8) . .
K2 O10 W2 O13 102.9(3) 1_565 .
W7 O10 W2 K5 71.5(8) . 2_776
K2 O10 W2 K5 -120.8(3) 1_565 2_776
W7 O10 W2 K2 -167.7(11) . 1_565
W7 O10 W2 K14 36.8(11) . 1_665
K2 O10 W2 K14 -155.5(3) 1_565 1_665
W7 O10 W2 K13 160.0(7) . 1_565
K2 O10 W2 K13 -32.3(5) 1_565 1_565
W1 O2 W2 O3 175.6(5) . .
K14 O2 W2 O3 45.1(5) 2_666 .
K14 O2 W2 O3 -69.9(4) 1_665 .
W1 O2 W2 O9 -81.1(5) . .
K14 O2 W2 O9 148.4(5) 2_666 .
K14 O2 W2 O9 33.4(4) 1_665 .
W1 O2 W2 O10 16.3(12) . .
K14 O2 W2 O10 -114.1(9) 2_666 .
K14 O2 W2 O10 130.9(8) 1_665 .
W1 O2 W2 O4 80.5(5) . .
K14 O2 W2 O4 -50.0(5) 2_666 .
K14 O2 W2 O4 -165.0(4) 1_665 .
W1 O2 W2 O13 5.3(4) . .
K14 O2 W2 O13 -125.1(5) 2_666 .
K14 O2 W2 O13 119.9(4) 1_665 .
W1 O2 W2 K5 -131.5(4) . 2_776
K14 O2 W2 K5 98.1(4) 2_666 2_776
K14 O2 W2 K5 -17.0(3) 1_665 2_776
W1 O2 W2 K2 86.4(5) . 1_565
K14 O2 W2 K2 -44.1(6) 2_666 1_565
K14 O2 W2 K2 -159.1(2) 1_665 1_565
W1 O2 W2 K14 -114.5(5) . 1_665
K14 O2 W2 K14 115.0(5) 2_666 1_665
W1 O2 W2 K13 146.6(5) . 1_565
K14 O2 W2 K13 16.1(5) 2_666 1_565
K14 O2 W2 K13 -98.9(4) 1_665 1_565
W3 O4 W2 O3 -177.7(5) . .
K7 O4 W2 O3 -39.1(6) 2_676 .
K2 O4 W2 O3 76.5(4) 1_565 .
W3 O4 W2 O9 -18.2(13) . .
K7 O4 W2 O9 120.4(10) 2_676 .
K2 O4 W2 O9 -124.0(10) 1_565 .
W3 O4 W2 O10 79.7(5) . .
K7 O4 W2 O10 -141.7(5) 2_676 .
K2 O4 W2 O10 -26.1(3) 1_565 .
W3 O4 W2 O2 -79.8(5) . .
K7 O4 W2 O2 58.8(5) 2_676 .
K2 O4 W2 O2 174.4(3) 1_565 .
W3 O4 W2 O13 -5.6(4) . .
K7 O4 W2 O13 133.0(6) 2_676 .
K2 O4 W2 O13 -111.4(3) 1_565 .
W3 O4 W2 K5 -164.85(16) . 2_776
K7 O4 W2 K5 -26.2(8) 2_676 2_776
K2 O4 W2 K5 89.4(5) 1_565 2_776
W3 O4 W2 K2 105.8(5) . 1_565
K7 O4 W2 K2 -115.6(6) 2_676 1_565
W3 O4 W2 K14 -95.9(5) . 1_665
K7 O4 W2 K14 42.7(7) 2_676 1_665
K2 O4 W2 K14 158.3(2) 1_565 1_665
W3 O4 W2 K13 -163.2(6) . 1_565
K7 O4 W2 K13 -24.6(5) 2_676 1_565
K2 O4 W2 K13 91.0(4) 1_565 1_565
Si1 O13 W2 O3 175.2(15) . .
W1 O13 W2 O3 -52.2(18) . .
W3 O13 W2 O3 41.6(18) . .
Si1 O13 W2 O9 -46.8(5) . .
W1 O13 W2 O9 85.8(4) . .
W3 O13 W2 O9 179.5(4) . .
Si1 O13 W2 O10 47.9(5) . .
W1 O13 W2 O10 -179.5(3) . .
W3 O13 W2 O10 -85.8(3) . .
Si1 O13 W2 O2 -136.4(6) . .
W1 O13 W2 O2 -3.8(3) . .
W3 O13 W2 O2 89.9(3) . .
Si1 O13 W2 O4 137.7(6) . .
W1 O13 W2 O4 -89.7(3) . .
W3 O13 W2 O4 4.0(3) . .
Si1 O13 W2 K5 -58.0(6) . 2_776
W1 O13 W2 K5 74.7(3) . 2_776
W3 O13 W2 K5 168.38(10) . 2_776
Si1 O13 W2 K2 90.8(5) . 1_565
W1 O13 W2 K2 -136.6(2) . 1_565
W3 O13 W2 K2 -42.8(2) . 1_565
Si1 O13 W2 K14 -91.6(5) . 1_665
W1 O13 W2 K14 41.0(3) . 1_665
W3 O13 W2 K14 134.7(3) . 1_665
Si1 O13 W2 K13 165.9(5) . 1_565
W1 O13 W2 K13 -61.4(5) . 1_565
W3 O13 W2 K13 32.3(6) . 1_565
K6 O5 W3 O11 132.0(9) . .
K2 O5 W3 O11 14.7(4) 2_666 .
K15 O5 W3 O11 77.0(5) 2_666 .
K7 O5 W3 O11 -123.3(3) 2_676 .
K6 O5 W3 O4 -129.9(9) . .
K2 O5 W3 O4 112.8(4) 2_666 .
K15 O5 W3 O4 175.1(4) 2_666 .
K7 O5 W3 O4 -25.3(4) 2_676 .
K6 O5 W3 O6 -37.8(10) . .
K2 O5 W3 O6 -155.1(3) 2_666 .
K15 O5 W3 O6 -92.8(5) 2_666 .
K7 O5 W3 O6 66.9(3) 2_676 .
K6 O5 W3 O12 45.3(10) . .
K2 O5 W3 O12 -72.0(4) 2_666 .
K15 O5 W3 O12 -9.7(5) 2_666 .
K7 O5 W3 O12 150.0(3) 2_676 .
K6 O5 W3 O13 -64(3) . .
K2 O5 W3 O13 179(41) 2_666 .
K15 O5 W3 O13 -119(2) 2_666 .
K7 O5 W3 O13 40(3) 2_676 .
K6 O5 W3 K2 117.3(10) . 2_666
K15 O5 W3 K2 62.3(4) 2_666 2_666
K7 O5 W3 K2 -138.1(4) 2_676 2_666
K6 O5 W3 K7 -104.6(10) . 2_676
K2 O5 W3 K7 138.1(4) 2_666 2_676
K15 O5 W3 K7 -159.7(5) 2_666 2_676
K6 O5 W3 K2 -179.0(9) . 1_565
K2 O5 W3 K2 63.7(3) 2_666 1_565
K15 O5 W3 K2 125.9(4) 2_666 1_565
K7 O5 W3 K2 -74.4(2) 2_676 1_565
K6 O5 W3 K10 4.2(9) . 2_666
K2 O5 W3 K10 -113.1(3) 2_666 2_666
K15 O5 W3 K10 -50.8(4) 2_666 2_666
K7 O5 W3 K10 108.9(3) 2_676 2_666
K6 O5 W3 K15 55.0(8) . 2_666
K2 O5 W3 K15 -62.3(4) 2_666 2_666
K7 O5 W3 K15 159.7(5) 2_676 2_666
W8 O11 W3 O5 -132.5(10) . .
K2 O11 W3 O5 77.6(4) 1_565 .
K2 O11 W3 O5 -13.8(4) 2_666 .
W8 O11 W3 O4 125.5(10) . .
K2 O11 W3 O4 -24.4(3) 1_565 .
K2 O11 W3 O4 -115.7(3) 2_666 .
W8 O11 W3 O6 21.3(17) . .
K2 O11 W3 O6 -128.7(8) 1_565 .
K2 O11 W3 O6 140.0(8) 2_666 .
W8 O11 W3 O12 -35.0(10) . .
K2 O11 W3 O12 175.1(3) 1_565 .
K2 O11 W3 O12 83.8(3) 2_666 .
W8 O11 W3 O13 49.7(10) . .
K2 O11 W3 O13 -100.2(3) 1_565 .
K2 O11 W3 O13 168.5(3) 2_666 .
W8 O11 W3 K2 -118.7(11) . 2_666
K2 O11 W3 K2 91.3(3) 1_565 2_666
W8 O11 W3 K7 165.9(8) . 2_676
K2 O11 W3 K7 16.0(4) 1_565 2_676
K2 O11 W3 K7 -75.3(3) 2_666 2_676
W8 O11 W3 K2 149.9(12) . 1_565
K2 O11 W3 K2 -91.3(3) 2_666 1_565
W8 O11 W3 K10 -44.0(11) . 2_666
K2 O11 W3 K10 166.08(18) 1_565 2_666
K2 O11 W3 K10 74.8(3) 2_666 2_666
W8 O11 W3 K15 -87.6(10) . 2_666
K2 O11 W3 K15 122.5(3) 1_565 2_666
K2 O11 W3 K15 31.1(2) 2_666 2_666
W2 O4 W3 O5 178.0(5) . .
K7 O4 W3 O5 30.3(4) 2_676 .
K2 O4 W3 O5 -78.7(4) 1_565 .
W2 O4 W3 O11 -78.9(5) . .
K7 O4 W3 O11 133.4(4) 2_676 .
K2 O4 W3 O11 24.4(3) 1_565 .
W2 O4 W3 O6 78.6(5) . .
K7 O4 W3 O6 -69.2(4) 2_676 .
K2 O4 W3 O6 -178.1(3) 1_565 .
W2 O4 W3 O12 12.3(14) . .
K7 O4 W3 O12 -135.4(10) 2_676 .
K2 O4 W3 O12 115.6(10) 1_565 .
W2 O4 W3 O13 5.5(4) . .
K7 O4 W3 O13 -142.2(4) 2_676 .
K2 O4 W3 O13 108.8(3) 1_565 .
W2 O4 W3 K2 -132.0(4) . 2_666
K7 O4 W3 K2 80.3(3) 2_676 2_666
K2 O4 W3 K2 -28.7(3) 1_565 2_666
W2 O4 W3 K7 147.7(7) . 2_676
K2 O4 W3 K7 -109.0(4) 1_565 2_676
W2 O4 W3 K2 -103.3(5) . 1_565
K7 O4 W3 K2 109.0(4) 2_676 1_565
W2 O4 W3 K10 89.6(5) . 2_666
K7 O4 W3 K10 -58.2(5) 2_676 2_666
K2 O4 W3 K10 -167.1(2) 1_565 2_666
W2 O4 W3 K15 -175.5(4) . 2_666
K7 O4 W3 K15 36.8(7) 2_676 2_666
K2 O4 W3 K15 -72.2(6) 1_565 2_666
W1 O6 W3 O5 -169.2(5) . .
K10 O6 W3 O5 68.3(4) 2_666 .
W1 O6 W3 O11 36.8(12) . .
K10 O6 W3 O11 -85.7(9) 2_666 .
W1 O6 W3 O4 -68.5(5) . .
K10 O6 W3 O4 169.0(4) 2_666 .
W1 O6 W3 O12 93.6(5) . .
K10 O6 W3 O12 -28.9(4) 2_666 .
W1 O6 W3 O13 7.1(4) . .
K10 O6 W3 O13 -115.4(4) 2_666 .
W1 O6 W3 K2 159.81(18) . 2_666
K10 O6 W3 K2 37.3(6) 2_666 2_666
W1 O6 W3 K7 -113.7(5) . 2_676
K10 O6 W3 K7 123.8(3) 2_666 2_676
W1 O6 W3 K2 -70.8(6) . 1_565
K10 O6 W3 K2 166.8(2) 2_666 1_565
W1 O6 W3 K10 122.5(6) . 2_666
W1 O6 W3 K15 143.8(4) . 2_666
K10 O6 W3 K15 21.3(4) 2_666 2_666
W9 O12 W3 O5 129.5(9) . .
K10 O12 W3 O5 -68.7(4) 2_666 .
K15 O12 W3 O5 8.8(4) 2_666 .
W9 O12 W3 O11 28.3(9) . .
K10 O12 W3 O11 -169.9(4) 2_666 .
K15 O12 W3 O11 -92.4(4) 2_666 .
W9 O12 W3 O4 -64.7(15) . .
K10 O12 W3 O4 97.1(11) 2_666 .
K15 O12 W3 O4 174.6(10) 2_666 .
W9 O12 W3 O6 -132.3(9) . .
K10 O12 W3 O6 29.5(4) 2_666 .
K15 O12 W3 O6 107.0(4) 2_666 .
W9 O12 W3 O13 -58.1(9) . .
K10 O12 W3 O13 103.7(4) 2_666 .
K15 O12 W3 O13 -178.8(4) 2_666 .
W9 O12 W3 K2 82.7(8) . 2_666
K10 O12 W3 K2 -115.4(3) 2_666 2_666
K15 O12 W3 K2 -37.9(3) 2_666 2_666
W9 O12 W3 K7 177.9(5) . 2_676
K10 O12 W3 K7 -20.3(6) 2_666 2_676
K15 O12 W3 K7 57.2(5) 2_666 2_676
W9 O12 W3 K2 33.6(11) . 1_565
K10 O12 W3 K2 -164.5(2) 2_666 1_565
K15 O12 W3 K2 -87.0(4) 2_666 1_565
W9 O12 W3 K10 -161.8(11) . 2_666
K15 O12 W3 K10 77.5(4) 2_666 2_666
W9 O12 W3 K15 120.7(10) . 2_666
K10 O12 W3 K15 -77.5(4) 2_666 2_666
Si1 O13 W3 O5 157(2) . .
W1 O13 W3 O5 22(3) . .
W2 O13 W3 O5 -72(3) . .
Si1 O13 W3 O11 -38.9(6) . .
W1 O13 W3 O11 -173.9(3) . .
W2 O13 W3 O11 92.4(3) . .
Si1 O13 W3 O4 -135.7(6) . .
W1 O13 W3 O4 89.3(4) . .
W2 O13 W3 O4 -4.3(3) . .
Si1 O13 W3 O6 129.8(6) . .
W1 O13 W3 O6 -5.3(3) . .
W2 O13 W3 O6 -98.9(4) . .
Si1 O13 W3 O12 46.6(5) . .
W1 O13 W3 O12 -88.5(3) . .
W2 O13 W3 O12 177.9(3) . .
Si1 O13 W3 K2 -24.7(7) . 2_666
W1 O13 W3 K2 -159.74(11) . 2_666
W2 O13 W3 K2 106.6(3) . 2_666
Si1 O13 W3 K7 -165.1(4) . 2_676
W1 O13 W3 K7 59.8(3) . 2_676
W2 O13 W3 K7 -33.8(3) . 2_676
Si1 O13 W3 K2 -88.6(5) . 1_565
W1 O13 W3 K2 136.4(2) . 1_565
W2 O13 W3 K2 42.8(2) . 1_565
Si1 O13 W3 K10 89.5(5) . 2_666
W1 O13 W3 K10 -45.5(3) . 2_666
W2 O13 W3 K10 -139.2(2) . 2_666
Si1 O13 W3 K15 45.2(7) . 2_666
W1 O13 W3 K15 -89.9(4) . 2_666
W2 O13 W3 K15 176.5(3) . 2_666
W1 O7 W4 O18 126.3(9) . .
K10 O7 W4 O18 -73.1(5) 2_666 .
W1 O7 W4 O19 24.8(9) . .
K10 O7 W4 O19 -174.7(4) 2_666 .
W1 O7 W4 O17 -135.0(8) . .
K10 O7 W4 O17 25.6(4) 2_666 .
W1 O7 W4 O34 -65(2) . .
K10 O7 W4 O34 95.6(16) 2_666 .
W1 O7 W4 O14 -60.5(8) . .
K10 O7 W4 O14 100.0(4) 2_666 .
W1 O7 W4 K10 -160.5(11) . 2_666
W5 O19 W4 O18 -125.5(12) . .
W5 O19 W4 O7 -26.1(12) . .
W5 O19 W4 O17 70.8(18) . .
W5 O19 W4 O34 140.4(12) . .
W5 O19 W4 O14 58.0(12) . .
W5 O19 W4 K10 -31.8(15) . 2_666
W9 O17 W4 O18 177.7(5) . .
K4 O17 W4 O18 -24.9(6) . .
K10 O17 W4 O18 74.9(5) 2_666 .
W9 O17 W4 O7 78.7(5) . .
K4 O17 W4 O7 -123.8(6) . .
K10 O17 W4 O7 -24.1(4) 2_666 .
W9 O17 W4 O19 -18.5(13) . .
K4 O17 W4 O19 139.0(9) . .
K10 O17 W4 O19 -121.2(10) 2_666 .
W9 O17 W4 O34 -88.7(5) . .
K4 O17 W4 O34 68.8(5) . .
K10 O17 W4 O34 168.6(4) 2_666 .
W9 O17 W4 O14 -5.3(4) . .
K4 O17 W4 O14 152.2(6) . .
K10 O17 W4 O14 -108.0(4) 2_666 .
W9 O17 W4 K10 102.7(5) . 2_666
K4 O17 W4 K10 -99.8(6) . 2_666
W10 O34 W4 O18 30.7(9) . .
W10 O34 W4 O7 -138.1(14) . .
W10 O34 W4 O19 131.7(9) . .
W10 O34 W4 O17 -67.4(8) . .
W10 O34 W4 O14 -142.5(8) . .
W10 O34 W4 K10 -55.4(10) . 2_666
Si1 O14 W4 O18 166(3) . .
W9 O14 W4 O18 27(3) . .
K1 O14 W4 O18 -66(3) 2_666 .
Si1 O14 W4 O7 50.9(6) . .
W9 O14 W4 O7 -88.2(4) . .
K1 O14 W4 O7 178.9(5) 2_666 .
Si1 O14 W4 O19 -41.5(6) . .
W9 O14 W4 O19 179.4(4) . .
K1 O14 W4 O19 86.5(5) 2_666 .
Si1 O14 W4 O17 143.1(6) . .
W9 O14 W4 O17 4.0(3) . .
K1 O14 W4 O17 -88.9(4) 2_666 .
Si1 O14 W4 O34 -130.1(6) . .
W9 O14 W4 O34 90.7(3) . .
K1 O14 W4 O34 -2.1(4) 2_666 .
Si1 O14 W4 K10 96.3(5) . 2_666
W9 O14 W4 K10 -42.8(3) . 2_666
K1 O14 W4 K10 -135.7(4) 2_666 2_666
K13 O20 W5 O29 169.0(6) 2_766 .
K9 O20 W5 O29 -169.5(5) 2_766 .
K13 O20 W5 O21 71.0(6) 2_766 .
K9 O20 W5 O21 92.6(5) 2_766 .
K13 O20 W5 O19 -97.8(6) 2_766 .
K9 O20 W5 O19 -76.2(5) 2_766 .
K13 O20 W5 O8 -16.5(6) 2_766 .
K9 O20 W5 O8 5.0(5) 2_766 .
K13 O20 W5 O15 25(3) 2_766 .
K9 O20 W5 O15 47(3) 2_766 .
K9 O20 W5 K13 21.5(4) 2_766 2_766
K13 O20 W5 K9 -21.5(4) 2_766 2_766
K13 O20 W5 K11 -179.4(7) 2_766 2_766
K9 O20 W5 K11 -157.8(6) 2_766 2_766
K11 O29 W5 O20 16.0(6) 2_766 .
K11 O29 W5 O21 116.4(5) 2_766 .
K11 O29 W5 O19 -85.8(5) 2_766 .
K11 O29 W5 O8 -143.9(13) 2_766 .
K11 O29 W5 O15 -169.9(5) 2_766 .
K11 O29 W5 K13 29.4(10) 2_766 2_766
K11 O29 W5 K9 2.6(9) 2_766 2_766
W6 O21 W5 O20 173.7(5) . .
K14 O21 W5 O20 -66.6(5) 1_665 .
W6 O21 W5 O29 70.3(5) . .
K14 O21 W5 O29 -170.1(5) 1_665 .
W6 O21 W5 O19 -35.3(13) . .
K14 O21 W5 O19 84.3(11) 1_665 .
W6 O21 W5 O8 -93.8(5) . .
K14 O21 W5 O8 25.8(4) 1_665 .
W6 O21 W5 O15 -13.8(4) . .
K14 O21 W5 O15 105.9(4) 1_665 .
W6 O21 W5 K13 -144.9(5) . 2_766
K14 O21 W5 K13 -25.3(4) 1_665 2_766
W6 O21 W5 K9 -140.7(4) . 2_766
K14 O21 W5 K9 -21.1(4) 1_665 2_766
W6 O21 W5 K11 109.4(4) . 2_766
K14 O21 W5 K11 -131.0(3) 1_665 2_766
W4 O19 W5 O20 116.4(12) . .
W4 O19 W5 O29 -140.9(12) . .
W4 O19 W5 O21 -34(2) . .
W4 O19 W5 O8 25.3(12) . .
W4 O19 W5 O15 -55.1(12) . .
W4 O19 W5 K13 71.4(13) . 2_766
W4 O19 W5 K9 72.9(12) . 2_766
W4 O19 W5 K11 178.3(12) . 2_766
W1 O8 W5 O20 -137.0(13) . .
K9 O8 W5 O20 -4.8(5) 2_766 .
K13 O8 W5 O20 14.7(5) 2_766 .
K14 O8 W5 O20 76.0(5) 1_665 .
W1 O8 W5 O29 23(2) . .
K9 O8 W5 O29 155.5(14) 2_766 .
K13 O8 W5 O29 175.0(14) 2_766 .
K14 O8 W5 O29 -123.7(14) 1_665 .
W1 O8 W5 O21 124.2(13) . .
K9 O8 W5 O21 -103.5(4) 2_766 .
K13 O8 W5 O21 -84.0(5) 2_766 .
K14 O8 W5 O21 -22.7(4) 1_665 .
W1 O8 W5 O19 -36.0(13) . .
K9 O8 W5 O19 96.3(4) 2_766 .
K13 O8 W5 O19 115.8(5) 2_766 .
K14 O8 W5 O19 177.1(4) 1_665 .
W1 O8 W5 O15 49.7(13) . .
K9 O8 W5 O15 -178.0(4) 2_766 .
K13 O8 W5 O15 -158.5(5) 2_766 .
K14 O8 W5 O15 -97.2(4) 1_665 .
W1 O8 W5 K13 -151.8(15) . 2_766
K9 O8 W5 K13 -19.5(4) 2_766 2_766
K14 O8 W5 K13 61.3(5) 1_665 2_766
W1 O8 W5 K9 -132.3(15) . 2_766
K13 O8 W5 K9 19.5(4) 2_766 2_766
K14 O8 W5 K9 80.8(4) 1_665 2_766
W1 O8 W5 K11 -104.4(13) . 2_766
K9 O8 W5 K11 27.8(7) 2_766 2_766
K13 O8 W5 K11 47.3(7) 2_766 2_766
K14 O8 W5 K11 108.6(6) 1_665 2_766
Si1 O15 W5 O20 -89(2) . .
W6 O15 W5 O20 58(2) . .
Si1 O15 W5 O29 125.9(7) . .
W6 O15 W5 O29 -86.2(4) . .
Si1 O15 W5 O21 -136.9(7) . .
W6 O15 W5 O21 10.9(3) . .
Si1 O15 W5 O19 34.7(6) . .
W6 O15 W5 O19 -177.4(4) . .
Si1 O15 W5 O8 -47.0(6) . .
W6 O15 W5 O8 100.9(4) . .
Si1 O15 W5 K13 -67.8(7) . 2_766
W6 O15 W5 K13 80.0(5) . 2_766
Si1 O15 W5 K9 -48.9(7) . 2_766
W6 O15 W5 K9 99.0(3) . 2_766
Si1 O15 W5 K11 117.7(6) . 2_766
W6 O15 W5 K11 -94.4(3) . 2_766
K5 O22 W6 O30 -176.5(5) 2_776 .
K5 O22 W6 O23 84.9(5) 2_776 .
K5 O22 W6 O21 -78.9(5) 2_776 .
K5 O22 W6 O9 3.5(5) 2_776 .
K5 O22 W6 O15 -26(2) 2_776 .
K5 O22 W6 K14 -36.5(4) 2_776 1_665
W7 O23 W6 O30 122.4(16) . .
W7 O23 W6 O22 -134.9(15) . .
W7 O23 W6 O21 -1(2) . .
W7 O23 W6 O9 -49.0(15) . .
W7 O23 W6 O15 31.8(15) . .
W7 O23 W6 K5 -94.5(15) . 2_776
W7 O23 W6 K14 -61.4(17) . 1_665
W5 O21 W6 O30 -75.4(5) . .
K14 O21 W6 O30 160.1(4) 1_665 .
W5 O21 W6 O22 -177.5(5) . .
K14 O21 W6 O22 58.1(4) 1_665 .
W5 O21 W6 O23 48.3(12) . .
K14 O21 W6 O23 -76.2(10) 1_665 .
W5 O21 W6 O9 95.9(5) . .
K14 O21 W6 O9 -28.6(4) 1_665 .
W5 O21 W6 O15 14.2(4) . .
K14 O21 W6 O15 -110.3(4) 1_665 .
W5 O21 W6 K5 142.9(4) . 2_776
K14 O21 W6 K5 18.4(3) 1_665 2_776
W5 O21 W6 K14 124.5(6) . 1_665
W2 O9 W6 O30 -55(3) . .
K5 O9 W6 O30 177(3) 2_776 .
K14 O9 W6 O30 116(3) 1_665 .
W2 O9 W6 O22 124.7(9) . .
K5 O9 W6 O22 -3.1(4) 2_776 .
K14 O9 W6 O22 -64.0(5) 1_665 .
W2 O9 W6 O23 24.2(9) . .
K5 O9 W6 O23 -103.7(4) 2_776 .
K14 O9 W6 O23 -164.5(5) 1_665 .
W2 O9 W6 O21 -139.2(9) . .
K5 O9 W6 O21 92.9(4) 2_776 .
K14 O9 W6 O21 32.1(4) 1_665 .
W2 O9 W6 O15 -62.3(9) . .
K5 O9 W6 O15 169.9(4) 2_776 .
K14 O9 W6 O15 109.1(4) 1_665 .
W2 O9 W6 K5 127.9(10) . 2_776
K14 O9 W6 K5 -60.8(3) 1_665 2_776
W2 O9 W6 K14 -171.3(11) . 1_665
K5 O9 W6 K14 60.8(3) 2_776 1_665
Si1 O15 W6 O30 -127.2(7) . .
W5 O15 W6 O30 85.4(4) . .
Si1 O15 W6 O22 81.6(18) . .
W5 O15 W6 O22 -65.8(17) . .
Si1 O15 W6 O23 -30.9(6) . .
W5 O15 W6 O23 -178.3(4) . .
Si1 O15 W6 O21 136.6(7) . .
W5 O15 W6 O21 -10.8(3) . .
Si1 O15 W6 O9 51.7(6) . .
W5 O15 W6 O9 -95.6(3) . .
Si1 O15 W6 K5 61.0(7) . 2_776
W5 O15 W6 K5 -86.4(3) . 2_776
Si1 O15 W6 K14 91.7(6) . 1_665
W5 O15 W6 K14 -55.7(3) . 1_665
K8 O24 W7 O31 -36.9(9) 2_676 .
K6 O24 W7 O31 75.3(4) 2_676 .
K8 O24 W7 O23 59.2(9) 2_676 .
K6 O24 W7 O23 171.4(3) 2_676 .
K8 O24 W7 O25 -135.6(8) 2_676 .
K6 O24 W7 O25 -23.4(4) 2_676 .
K8 O24 W7 O10 140.9(9) 2_676 .
K6 O24 W7 O10 -106.9(3) 2_676 .
K8 O24 W7 O16 178.3(13) 2_676 .
K6 O24 W7 O16 -69.5(19) 2_676 .
K8 O24 W7 K6 -112.2(10) 2_676 2_676
K8 O24 W7 K2 -177.0(9) 2_676 1_565
K6 O24 W7 K2 -64.8(2) 2_676 1_565
W6 O23 W7 O24 136.2(15) . .
W6 O23 W7 O31 -122.1(16) . .
W6 O23 W7 O25 -4(2) . .
W6 O23 W7 O10 48.3(15) . .
W6 O23 W7 O16 -33.0(15) . .
W6 O23 W7 K6 150.7(11) . 2_676
W6 O23 W7 K2 56.6(17) . 1_565
W8 O25 W7 O24 176.9(5) . .
K2 O25 W7 O24 -62.0(4) 1_565 .
K6 O25 W7 O24 24.0(4) 2_676 .
W8 O25 W7 O31 75.2(5) . .
K2 O25 W7 O31 -163.7(4) 1_565 .
K6 O25 W7 O31 -77.7(4) 2_676 .
W8 O25 W7 O23 -42.5(12) . .
K2 O25 W7 O23 78.7(10) 1_565 .
K6 O25 W7 O23 164.7(8) 2_676 .
W8 O25 W7 O10 -94.4(5) . .
K2 O25 W7 O10 26.8(3) 1_565 .
K6 O25 W7 O10 112.8(3) 2_676 .
W8 O25 W7 O16 -12.3(4) . .
K2 O25 W7 O16 108.8(4) 1_565 .
K6 O25 W7 O16 -165.1(4) 2_676 .
W8 O25 W7 K6 152.8(6) . 2_676
K2 O25 W7 K6 -86.0(3) 1_565 2_676
W8 O25 W7 K2 -121.1(6) . 1_565
K6 O25 W7 K2 86.0(3) 2_676 1_565
W2 O10 W7 O24 -123.2(9) . .
K2 O10 W7 O24 68.8(4) 1_565 .
W2 O10 W7 O31 45(3) . .
K2 O10 W7 O31 -123(2) 1_565 .
W2 O10 W7 O23 -21.8(8) . .
K2 O10 W7 O23 170.3(4) 1_565 .
W2 O10 W7 O25 140.0(9) . .
K2 O10 W7 O25 -28.0(3) 1_565 .
W2 O10 W7 O16 64.3(8) . .
K2 O10 W7 O16 -103.7(3) 1_565 .
W2 O10 W7 K6 -173.7(8) . 2_676
K2 O10 W7 K6 18.4(3) 1_565 2_676
W2 O10 W7 K2 168.0(10) . 1_565
Si1 O16 W7 O24 -87.4(19) . .
W8 O16 W7 O24 57(2) . .
K1 O16 W7 O24 143.9(18) 2_666 .
Si1 O16 W7 O31 127.0(6) . .
W8 O16 W7 O31 -88.4(4) . .
K1 O16 W7 O31 -1.6(5) 2_666 .
Si1 O16 W7 O23 33.2(6) . .
W8 O16 W7 O23 177.8(4) . .
K1 O16 W7 O23 -95.4(4) 2_666 .
Si1 O16 W7 O25 -135.3(6) . .
W8 O16 W7 O25 9.3(3) . .
K1 O16 W7 O25 96.0(4) 2_666 .
Si1 O16 W7 O10 -49.5(6) . .
W8 O16 W7 O10 95.1(3) . .
K1 O16 W7 O10 -178.2(4) 2_666 .
Si1 O16 W7 K6 -148.9(4) . 2_676
W8 O16 W7 K6 -4.3(4) . 2_676
K1 O16 W7 K6 82.5(4) 2_666 2_676
Si1 O16 W7 K2 -92.1(5) . 1_565
W8 O16 W7 K2 52.5(2) . 1_565
K1 O16 W7 K2 139.3(3) 2_666 1_565
K7 O26 W8 O32 -31.3(7) . .
K2 O26 W8 O32 156.0(4) 2_666 .
K7 O26 W8 O25 69.2(6) . .
K2 O26 W8 O25 -103.5(4) 2_666 .
K7 O26 W8 O27 -125.4(6) . .
K2 O26 W8 O27 61.8(4) 2_666 .
K7 O26 W8 O11 154.5(6) . .
K2 O26 W8 O11 -18.2(4) 2_666 .
K7 O26 W8 O16 124.9(17) . .
K2 O26 W8 O16 -48(2) 2_666 .
K7 O26 W8 K1 -70.3(7) . 2_666
K2 O26 W8 K1 117.0(3) 2_666 2_666
K7 O26 W8 K2 172.7(9) . 2_666
K7 O26 W8 K2 108.2(6) . 1_565
K2 O26 W8 K2 -64.6(3) 2_666 1_565
K2 O26 W8 K7 -172.7(9) 2_666 .
Co1 O32 W8 O26 18.7(12) . .
K1 O32 W8 O26 -142.3(4) 2_666 .
Co1 O32 W8 O25 -82.6(12) . .
K1 O32 W8 O25 116.5(4) 2_666 .
Co1 O32 W8 O27 118.8(12) . .
K1 O32 W8 O27 -42.1(4) 2_666 .
Co1 O32 W8 O11 172.8(10) . .
K1 O32 W8 O11 11.8(17) 2_666 .
Co1 O32 W8 O16 -156.8(12) . .
K1 O32 W8 O16 42.3(3) 2_666 .
Co1 O32 W8 K1 160.9(14) . 2_666
Co1 O32 W8 K2 42.9(14) . 2_666
K1 O32 W8 K2 -118.0(3) 2_666 2_666
Co1 O32 W8 K2 -69.8(13) . 1_565
K1 O32 W8 K2 129.3(3) 2_666 1_565
Co1 O32 W8 K7 3.2(11) . .
K1 O32 W8 K7 -157.7(3) 2_666 .
W7 O25 W8 O26 -177.4(5) . .
K2 O25 W8 O26 64.0(4) 1_565 .
K6 O25 W8 O26 -36.9(6) 2_676 .
W7 O25 W8 O32 -73.4(5) . .
K2 O25 W8 O32 168.0(4) 1_565 .
K6 O25 W8 O32 67.1(6) 2_676 .
W7 O25 W8 O27 41.1(11) . .
K2 O25 W8 O27 -77.5(9) 1_565 .
K6 O25 W8 O27 -178.4(6) 2_676 .
W7 O25 W8 O11 93.6(5) . .
K2 O25 W8 O11 -24.9(3) 1_565 .
K6 O25 W8 O11 -125.9(5) 2_676 .
W7 O25 W8 O16 12.2(4) . .
K2 O25 W8 O16 -106.4(4) 1_565 .
K6 O25 W8 O16 152.7(6) 2_676 .
W7 O25 W8 K1 -27.8(5) . 2_666
K2 O25 W8 K1 -146.3(2) 1_565 2_666
K6 O25 W8 K1 112.7(5) 2_676 2_666
W7 O25 W8 K2 140.4(4) . 2_666
K2 O25 W8 K2 21.9(4) 1_565 2_666
K6 O25 W8 K2 -79.1(5) 2_676 2_666
W7 O25 W8 K2 118.5(6) . 1_565
K6 O25 W8 K2 -101.0(6) 2_676 1_565
W7 O25 W8 K7 -149.5(4) . .
K2 O25 W8 K7 91.9(3) 1_565 .
K6 O25 W8 K7 -9.0(5) 2_676 .
W9 O27 W8 O26 -119.5(11) . .
K1 O27 W8 O26 137.5(3) 2_666 .
W9 O27 W8 O32 137.6(11) . .
K1 O27 W8 O32 34.6(3) 2_666 .
W9 O27 W8 O25 22.0(17) . .
K1 O27 W8 O25 -81.1(9) 2_666 .
W9 O27 W8 O11 -31.4(10) . .
K1 O27 W8 O11 -134.5(3) 2_666 .
W9 O27 W8 O16 49.9(11) . .
K1 O27 W8 O16 -53.1(3) 2_666 .
W9 O27 W8 K1 103.0(11) . 2_666
W9 O27 W8 K2 -82.9(10) . 2_666
K1 O27 W8 K2 174.1(2) 2_666 2_666
W9 O27 W8 K2 -35.5(12) . 1_565
K1 O27 W8 K2 -138.55(14) 2_666 1_565
W9 O27 W8 K7 -146.3(10) . .
K1 O27 W8 K7 110.66(18) 2_666 .
W3 O11 W8 O26 134.2(10) . .
K2 O11 W8 O26 -75.9(4) 1_565 .
K2 O11 W8 O26 15.6(4) 2_666 .
W3 O11 W8 O32 -21(2) . .
K2 O11 W8 O32 129.3(15) 1_565 .
K2 O11 W8 O32 -139.1(14) 2_666 .
W3 O11 W8 O25 -126.6(10) . .
K2 O11 W8 O25 23.3(3) 1_565 .
K2 O11 W8 O25 114.8(3) 2_666 .
W3 O11 W8 O27 34.6(10) . .
K2 O11 W8 O27 -175.6(3) 1_565 .
K2 O11 W8 O27 -84.0(3) 2_666 .
W3 O11 W8 O16 -51.4(10) . .
K2 O11 W8 O16 98.5(3) 1_565 .
K2 O11 W8 O16 -170.0(3) 2_666 .
W3 O11 W8 K1 -10.6(11) . 2_666
K2 O11 W8 K1 139.26(16) 1_565 2_666
K2 O11 W8 K1 -129.19(16) 2_666 2_666
W3 O11 W8 K2 118.6(11) . 2_666
K2 O11 W8 K2 -91.5(3) 1_565 2_666
W3 O11 W8 K2 -149.8(12) . 1_565
K2 O11 W8 K2 91.5(3) 2_666 1_565
W3 O11 W8 K7 148.1(9) . .
K2 O11 W8 K7 -62.0(3) 1_565 .
K2 O11 W8 K7 29.5(3) 2_666 .
Si1 O16 W8 O26 77(2) . .
W7 O16 W8 O26 -67.0(19) . .
K1 O16 W8 O26 167.1(18) 2_666 .
Si1 O16 W8 O32 -126.7(6) . .
W7 O16 W8 O32 89.7(3) . .
K1 O16 W8 O32 -36.2(3) 2_666 .
Si1 O16 W8 O25 134.3(7) . .
W7 O16 W8 O25 -9.4(3) . .
K1 O16 W8 O25 -135.2(3) 2_666 .
Si1 O16 W8 O27 -34.5(6) . .
W7 O16 W8 O27 -178.1(3) . .
K1 O16 W8 O27 56.0(3) 2_666 .
Si1 O16 W8 O11 46.5(6) . .
W7 O16 W8 O11 -97.1(3) . .
K1 O16 W8 O11 137.0(3) 2_666 .
Si1 O16 W8 K1 -90.6(6) . 2_666
W7 O16 W8 K1 125.8(3) . 2_666
Si1 O16 W8 K2 36.3(7) . 2_666
W7 O16 W8 K2 -107.3(3) . 2_666
K1 O16 W8 K2 126.90(17) 2_666 2_666
Si1 O16 W8 K2 93.0(6) . 1_565
W7 O16 W8 K2 -50.6(2) . 1_565
K1 O16 W8 K2 -176.44(17) 2_666 1_565
Si1 O16 W8 K7 -178.2(3) . .
W7 O16 W8 K7 38.2(7) . .
K1 O16 W8 K7 -87.6(5) 2_666 .
K14 K7 W8 O26 9(2) 1_565 .
O4 K7 W8 O26 24.5(6) 2_676 .
K13 K7 W8 O26 -56.6(7) 2_666 .
O35 K7 W8 O26 178.7(7) . .
O25W K7 W8 O26 117.9(7) 1_565 .
O36 K7 W8 O26 -118.8(7) . .
O7W K7 W8 O26 -177.5(9) 2_676 .
O5 K7 W8 O26 75.8(6) 2_676 .
W3 K7 W8 O26 53.5(6) 2_676 .
K9 K7 W8 O26 -57.0(6) 2_666 .
K14 K7 W8 O32 158(2) 1_565 .
O26 K7 W8 O32 148.6(7) . .
O4 K7 W8 O32 173.1(4) 2_676 .
K13 K7 W8 O32 91.9(5) 2_666 .
O35 K7 W8 O32 -32.8(4) . .
O25W K7 W8 O32 -93.5(5) 1_565 .
O36 K7 W8 O32 29.8(4) . .
O7W K7 W8 O32 -28.9(6) 2_676 .
O5 K7 W8 O32 -135.6(3) 2_676 .
W3 K7 W8 O32 -158.0(3) 2_676 .
K9 K7 W8 O32 91.6(3) 2_666 .
K14 K7 W8 O25 -104(2) 1_565 .
O26 K7 W8 O25 -112.5(7) . .
O4 K7 W8 O25 -88.0(3) 2_676 .
K13 K7 W8 O25 -169.2(5) 2_666 .
O35 K7 W8 O25 66.1(3) . .
O25W K7 W8 O25 5.4(4) 1_565 .
O36 K7 W8 O25 128.7(3) . .
O7W K7 W8 O25 70.0(6) 2_676 .
O5 K7 W8 O25 -36.7(3) 2_676 .
W3 K7 W8 O25 -59.0(3) 2_676 .
K9 K7 W8 O25 -169.5(3) 2_666 .
K14 K7 W8 O27 72(2) 1_565 .
O26 K7 W8 O27 62.8(7) . .
O4 K7 W8 O27 87.3(3) 2_676 .
K13 K7 W8 O27 6.1(5) 2_666 .
O35 K7 W8 O27 -118.5(3) . .
O25W K7 W8 O27 -179.3(4) 1_565 .
O36 K7 W8 O27 -56.0(4) . .
O7W K7 W8 O27 -114.7(6) 2_676 .
O5 K7 W8 O27 138.6(3) 2_676 .
W3 K7 W8 O27 116.3(3) 2_676 .
K9 K7 W8 O27 5.8(3) 2_666 .
K14 K7 W8 O11 -20(2) 1_565 .
O26 K7 W8 O11 -28.8(7) . .
O4 K7 W8 O11 -4.2(3) 2_676 .
K13 K7 W8 O11 -85.4(5) 2_666 .
O35 K7 W8 O11 149.9(3) . .
O25W K7 W8 O11 89.2(4) 1_565 .
O36 K7 W8 O11 -147.5(3) . .
O7W K7 W8 O11 153.8(6) 2_676 .
O5 K7 W8 O11 47.1(3) 2_676 .
W3 K7 W8 O11 24.7(3) 2_676 .
K9 K7 W8 O11 -85.7(3) 2_666 .
K14 K7 W8 O16 -149(2) 1_565 .
O26 K7 W8 O16 -157.9(8) . .
O4 K7 W8 O16 -133.4(5) 2_676 .
K13 K7 W8 O16 145.4(6) 2_666 .
O35 K7 W8 O16 20.7(6) . .
O25W K7 W8 O16 -40.0(7) 1_565 .
O36 K7 W8 O16 83.3(6) . .
O7W K7 W8 O16 24.6(8) 2_676 .
O5 K7 W8 O16 -82.1(6) 2_676 .
W3 K7 W8 O16 -104.5(5) 2_676 .
K9 K7 W8 O16 145.1(5) 2_666 .
K14 K7 W8 K1 139(2) 1_565 2_666
O26 K7 W8 K1 130.1(6) . 2_666
O4 K7 W8 K1 154.7(2) 2_676 2_666
K13 K7 W8 K1 73.5(4) 2_666 2_666
O35 K7 W8 K1 -51.2(3) . 2_666
O25W K7 W8 K1 -111.9(4) 1_565 2_666
O36 K7 W8 K1 11.4(3) . 2_666
O7W K7 W8 K1 -47.3(6) 2_676 2_666
O5 K7 W8 K1 -154.04(18) 2_676 2_666
W3 K7 W8 K1 -176.39(6) 2_676 2_666
K9 K7 W8 K1 73.18(17) 2_666 2_666
K14 K7 W8 K2 4(2) 1_565 2_666
O26 K7 W8 K2 -5.1(6) . 2_666
O4 K7 W8 K2 19.5(2) 2_676 2_666
K13 K7 W8 K2 -61.7(4) 2_666 2_666
O35 K7 W8 K2 173.6(2) . 2_666
O25W K7 W8 K2 112.9(4) 1_565 2_666
O36 K7 W8 K2 -123.8(2) . 2_666
O7W K7 W8 K2 177.5(6) 2_676 2_666
O5 K7 W8 K2 70.75(19) 2_676 2_666
W3 K7 W8 K2 48.40(8) 2_676 2_666
K9 K7 W8 K2 -62.04(15) 2_666 2_666
K14 K7 W8 K2 -60(2) 1_565 1_565
O26 K7 W8 K2 -69.1(6) . 1_565
O4 K7 W8 K2 -44.6(2) 2_676 1_565
K13 K7 W8 K2 -125.8(4) 2_666 1_565
O35 K7 W8 K2 109.5(2) . 1_565
O25W K7 W8 K2 48.8(4) 1_565 1_565
O36 K7 W8 K2 172.1(2) . 1_565
O7W K7 W8 K2 113.4(6) 2_676 1_565
O5 K7 W8 K2 6.69(19) 2_676 1_565
W3 K7 W8 K2 -15.66(9) 2_676 1_565
K9 K7 W8 K2 -126.10(15) 2_666 1_565
K3 O28 W9 O12 126.3(8) . .
K15 O28 W9 O12 11.3(5) 2_666 .
K4 O28 W9 O12 -111.3(3) . .
K3 O28 W9 O27 34.5(9) . .
K15 O28 W9 O27 -80.5(5) 2_666 .
K4 O28 W9 O27 156.9(3) . .
K3 O28 W9 O17 -137.8(8) . .
K15 O28 W9 O17 107.2(5) 2_666 .
K4 O28 W9 O17 -15.4(4) . .
K3 O28 W9 O33 -50.0(8) . .
K15 O28 W9 O33 -165.0(5) 2_666 .
K4 O28 W9 O33 72.4(3) . .
K3 O28 W9 O14 -113(2) . .
K15 O28 W9 O14 132(2) 2_666 .
K4 O28 W9 O14 10(2) . .
K3 O28 W9 K4 -122.5(9) . .
K15 O28 W9 K4 122.6(5) 2_666 .
K3 O28 W9 K10 170.2(8) . 2_666
K15 O28 W9 K10 55.2(4) 2_666 2_666
K4 O28 W9 K10 -67.3(3) . 2_666
K3 O28 W9 K1 -20.6(10) . 2_666
K15 O28 W9 K1 -135.6(3) 2_666 2_666
K4 O28 W9 K1 101.8(3) . 2_666
K3 O28 W9 K15 115.0(10) . 2_666
K4 O28 W9 K15 -122.6(5) . 2_666
W3 O12 W9 O28 -130.4(9) . .
K10 O12 W9 O28 67.5(4) 2_666 .
K15 O12 W9 O28 -10.3(5) 2_666 .
W3 O12 W9 O27 -27.5(9) . .
K10 O12 W9 O27 170.4(4) 2_666 .
K15 O12 W9 O27 92.6(4) 2_666 .
W3 O12 W9 O17 132.3(9) . .
K10 O12 W9 O17 -29.7(4) 2_666 .
K15 O12 W9 O17 -107.5(4) 2_666 .
W3 O12 W9 O33 34(2) . .
K10 O12 W9 O33 -128.0(14) 2_666 .
K15 O12 W9 O33 154.2(14) 2_666 .
W3 O12 W9 O14 57.5(9) . .
K10 O12 W9 O14 -104.6(4) 2_666 .
K15 O12 W9 O14 177.6(4) 2_666 .
W3 O12 W9 K4 173.5(7) . .
K10 O12 W9 K4 11.4(4) 2_666 .
K15 O12 W9 K4 -66.4(4) 2_666 .
W3 O12 W9 K10 162.1(11) . 2_666
K15 O12 W9 K10 -77.8(4) 2_666 2_666
W3 O12 W9 K1 17.8(10) . 2_666
K10 O12 W9 K1 -144.2(2) 2_666 2_666
K15 O12 W9 K1 138.0(3) 2_666 2_666
W3 O12 W9 K15 -120.1(10) . 2_666
K10 O12 W9 K15 77.8(4) 2_666 2_666
W8 O27 W9 O28 131.4(11) . .
K1 O27 W9 O28 -127.1(3) 2_666 .
W8 O27 W9 O12 32.7(11) . .
K1 O27 W9 O12 134.2(3) 2_666 .
W8 O27 W9 O17 -70.7(16) . .
K1 O27 W9 O17 30.8(11) 2_666 .
W8 O27 W9 O33 -135.2(11) . .
K1 O27 W9 O33 -33.7(3) 2_666 .
W8 O27 W9 O14 -53.5(11) . .
K1 O27 W9 O14 48.0(3) 2_666 .
W8 O27 W9 K4 171.4(6) . .
K1 O27 W9 K4 -87.1(5) 2_666 .
W8 O27 W9 K10 43.0(13) . 2_666
K1 O27 W9 K10 144.5(3) 2_666 2_666
W8 O27 W9 K1 -101.5(11) . 2_666
W8 O27 W9 K15 85.7(11) . 2_666
K1 O27 W9 K15 -172.8(2) 2_666 2_666
W4 O17 W9 O28 -178.7(5) . .
K4 O17 W9 O28 18.5(4) . .
K10 O17 W9 O28 -72.4(4) 2_666 .
W4 O17 W9 O12 -79.5(5) . .
K4 O17 W9 O12 117.7(4) . .
K10 O17 W9 O12 26.8(4) 2_666 .
W4 O17 W9 O27 23.0(13) . .
K4 O17 W9 O27 -139.7(9) . .
K10 O17 W9 O27 129.3(9) 2_666 .
W4 O17 W9 O33 86.9(5) . .
K4 O17 W9 O33 -75.9(4) . .
K10 O17 W9 O33 -166.8(3) 2_666 .
W4 O17 W9 O14 5.3(4) . .
K4 O17 W9 O14 -157.5(4) . .
K10 O17 W9 O14 111.5(3) 2_666 .
W4 O17 W9 K4 162.8(7) . .
K10 O17 W9 K4 -90.9(4) 2_666 .
W4 O17 W9 K10 -106.3(5) . 2_666
K4 O17 W9 K10 90.9(4) . 2_666
W4 O17 W9 K1 48.9(5) . 2_666
K4 O17 W9 K1 -113.8(3) . 2_666
K10 O17 W9 K1 155.2(2) 2_666 2_666
W4 O17 W9 K15 -132.3(4) . 2_666
K4 O17 W9 K15 65.0(4) . 2_666
K10 O17 W9 K15 -26.0(3) 2_666 2_666
W11 O33 W9 O28 -18.2(8) . .
K1 O33 W9 O28 144.6(4) 2_666 .
W11 O33 W9 O12 177.2(11) . .
K1 O33 W9 O12 -20.0(17) 2_666 .
W11 O33 W9 O27 -120.5(8) . .
K1 O33 W9 O27 42.3(4) 2_666 .
W11 O33 W9 O17 78.0(8) . .
K1 O33 W9 O17 -119.1(4) 2_666 .
W11 O33 W9 O14 153.5(8) . .
K1 O33 W9 O14 -43.6(3) 2_666 .
W11 O33 W9 K4 35.1(7) . .
K1 O33 W9 K4 -162.1(3) 2_666 .
W11 O33 W9 K10 61.4(9) . 2_666
K1 O33 W9 K10 -135.8(3) 2_666 2_666
W11 O33 W9 K1 -162.8(10) . 2_666
W11 O33 W9 K15 -34.8(11) . 2_666
K1 O33 W9 K15 128.0(4) 2_666 2_666
Si1 O14 W9 O28 -169(2) . .
W4 O14 W9 O28 -30(2) . .
K1 O14 W9 O28 99(2) 2_666 .
Si1 O14 W9 O12 -46.9(6) . .
W4 O14 W9 O12 92.0(3) . .
K1 O14 W9 O12 -139.2(3) 2_666 .
Si1 O14 W9 O27 43.3(6) . .
W4 O14 W9 O27 -177.8(3) . .
K1 O14 W9 O27 -49.0(3) 2_666 .
Si1 O14 W9 O17 -142.9(6) . .
W4 O14 W9 O17 -4.0(3) . .
K1 O14 W9 O17 124.8(3) 2_666 .
Si1 O14 W9 O33 127.6(6) . .
W4 O14 W9 O33 -93.5(3) . .
K1 O14 W9 O33 35.3(3) 2_666 .
Si1 O14 W9 K4 -159.9(4) . .
W4 O14 W9 K4 -21.0(3) . .
K1 O14 W9 K4 107.85(17) 2_666 .
Si1 O14 W9 K10 -93.1(6) . 2_666
W4 O14 W9 K10 45.8(3) . 2_666
K1 O14 W9 K10 174.60(19) 2_666 2_666
Si1 O14 W9 K1 92.3(6) . 2_666
W4 O14 W9 K1 -128.8(3) . 2_666
Si1 O14 W9 K15 -44.0(8) . 2_666
W4 O14 W9 K15 94.9(4) . 2_666
K1 O14 W9 K15 -136.3(3) 2_666 2_666
O17 K4 W9 O28 -157.5(5) . .
O11W K4 W9 O28 -173.0(13) . .
O41 K4 W9 O28 117.9(4) . .
O42 K4 W9 O28 58.7(4) 2_666 .
O70 K4 W9 O28 -53.2(4) 2_666 .
O61 K4 W9 O28 1.5(4) 2_666 .
W14 K4 W9 O28 -30.2(4) 2_666 .
W11 K4 W9 O28 29.8(4) 2_666 .
W11 K4 W9 O28 92.3(4) . .
K10 K4 W9 O28 -94.3(4) 2_666 .
O17 K4 W9 O12 -72.5(5) . .
O11W K4 W9 O12 -88.0(13) . .
O41 K4 W9 O12 -157.1(3) . .
O42 K4 W9 O12 143.7(4) 2_666 .
O70 K4 W9 O12 31.8(4) 2_666 .
O61 K4 W9 O12 86.5(3) 2_666 .
O28 K4 W9 O12 85.0(5) . .
W14 K4 W9 O12 54.8(3) 2_666 .
W11 K4 W9 O12 114.8(3) 2_666 .
W11 K4 W9 O12 177.3(3) . .
K10 K4 W9 O12 -9.2(3) 2_666 .
O17 K4 W9 O27 153.0(6) . .
O11W K4 W9 O27 137.5(13) . .
O41 K4 W9 O27 68.4(5) . .
O42 K4 W9 O27 9.2(6) 2_666 .
O70 K4 W9 O27 -102.7(5) 2_666 .
O61 K4 W9 O27 -48.0(5) 2_666 .
O28 K4 W9 O27 -49.5(6) . .
W14 K4 W9 O27 -79.7(5) 2_666 .
W11 K4 W9 O27 -19.7(5) 2_666 .
W11 K4 W9 O27 42.8(5) . .
K10 K4 W9 O27 -143.7(5) 2_666 .
O11W K4 W9 O17 -15.6(13) . .
O41 K4 W9 O17 -84.6(4) . .
O42 K4 W9 O17 -143.8(4) 2_666 .
O70 K4 W9 O17 104.2(4) 2_666 .
O61 K4 W9 O17 158.9(4) 2_666 .
O28 K4 W9 O17 157.5(5) . .
W14 K4 W9 O17 127.3(4) 2_666 .
W11 K4 W9 O17 -172.7(4) 2_666 .
W11 K4 W9 O17 -110.2(4) . .
K10 K4 W9 O17 63.2(4) 2_666 .
O17 K4 W9 O33 98.5(4) . .
O11W K4 W9 O33 82.9(13) . .
O41 K4 W9 O33 13.9(3) . .
O42 K4 W9 O33 -45.3(3) 2_666 .
O70 K4 W9 O33 -157.3(3) 2_666 .
O61 K4 W9 O33 -102.6(3) 2_666 .
O28 K4 W9 O33 -104.0(4) . .
W14 K4 W9 O33 -134.2(3) 2_666 .
W11 K4 W9 O33 -74.3(3) 2_666 .
W11 K4 W9 O33 -11.8(2) . .
K10 K4 W9 O33 161.7(3) 2_666 .
O17 K4 W9 O14 24.2(4) . .
O11W K4 W9 O14 8.6(13) . .
O41 K4 W9 O14 -60.4(3) . .
O42 K4 W9 O14 -119.6(3) 2_666 .
O70 K4 W9 O14 128.4(3) 2_666 .
O61 K4 W9 O14 -176.9(3) 2_666 .
O28 K4 W9 O14 -178.3(4) . .
W14 K4 W9 O14 151.5(2) 2_666 .
W11 K4 W9 O14 -148.5(2) 2_666 .
W11 K4 W9 O14 -86.0(2) . .
K10 K4 W9 O14 87.4(3) 2_666 .
O17 K4 W9 K10 -63.2(4) . 2_666
O11W K4 W9 K10 -78.8(13) . 2_666
O41 K4 W9 K10 -147.8(3) . 2_666
O42 K4 W9 K10 153.0(3) 2_666 2_666
O70 K4 W9 K10 41.0(3) 2_666 2_666
O61 K4 W9 K10 95.7(3) 2_666 2_666
O28 K4 W9 K10 94.3(4) . 2_666
W14 K4 W9 K10 64.07(17) 2_666 2_666
W11 K4 W9 K10 124.05(18) 2_666 2_666
W11 K4 W9 K10 -173.45(16) . 2_666
O17 K4 W9 K1 84.8(4) . 2_666
O11W K4 W9 K1 69.3(13) . 2_666
O41 K4 W9 K1 0.2(2) . 2_666
O42 K4 W9 K1 -59.0(2) 2_666 2_666
O70 K4 W9 K1 -170.9(2) 2_666 2_666
O61 K4 W9 K1 -116.2(2) 2_666 2_666
O28 K4 W9 K1 -117.7(4) . 2_666
W14 K4 W9 K1 -147.89(7) 2_666 2_666
W11 K4 W9 K1 -87.92(10) 2_666 2_666
W11 K4 W9 K1 -25.42(8) . 2_666
K10 K4 W9 K1 148.03(16) 2_666 2_666
O17 K4 W9 K15 -119.7(4) . 2_666
O11W K4 W9 K15 -135.2(13) . 2_666
O41 K4 W9 K15 155.7(3) . 2_666
O42 K4 W9 K15 96.5(3) 2_666 2_666
O70 K4 W9 K15 -15.4(3) 2_666 2_666
O61 K4 W9 K15 39.3(3) 2_666 2_666
O28 K4 W9 K15 37.8(4) . 2_666
W14 K4 W9 K15 7.6(2) 2_666 2_666
W11 K4 W9 K15 67.6(2) 2_666 2_666
W11 K4 W9 K15 130.1(2) . 2_666
K10 K4 W9 K15 -56.4(3) 2_666 2_666
W4 O34 W10 O40 -25.6(9) . .
W4 O34 W10 O56 -127.7(9) . .
W4 O34 W10 O41 71.8(8) . .
W4 O34 W10 O60 159.6(12) . .
W4 O34 W10 O57 146.2(8) . .
W4 O34 W10 K3 52.5(11) . 2_666
W12 O56 W10 O40 125.1(15) . .
W12 O56 W10 O34 -135.8(15) . .
W12 O56 W10 O41 -36(2) . .
W12 O56 W10 O60 30.4(15) . .
W12 O56 W10 O57 -51.9(14) . .
W12 O56 W10 K3 44.0(17) . 2_666
W11 O41 W10 O40 177.2(6) . .
K4 O41 W10 O40 34.8(6) . .
K3 O41 W10 O40 -65.1(5) 2_666 .
W11 O41 W10 O34 77.7(5) . .
K4 O41 W10 O34 -64.7(5) . .
K3 O41 W10 O34 -164.5(4) 2_666 .
W11 O41 W10 O56 -21.3(15) . .
K4 O41 W10 O56 -163.7(10) . .
K3 O41 W10 O56 96.5(12) 2_666 .
W11 O41 W10 O60 -87.7(6) . .
K4 O41 W10 O60 129.9(5) . .
K3 O41 W10 O60 30.0(4) 2_666 .
W11 O41 W10 O57 -5.0(4) . .
K4 O41 W10 O57 -147.4(5) . .
K3 O41 W10 O57 112.7(4) 2_666 .
W11 O41 W10 K3 -117.8(6) . 2_666
K4 O41 W10 K3 99.9(5) . 2_666
W13 O60 W10 O40 -128.4(12) . .
K3 O60 W10 O40 63.2(5) 2_666 .
W13 O60 W10 O34 46(2) . .
K3 O60 W10 O34 -122.0(14) 2_666 .
W13 O60 W10 O56 -26.7(12) . .
K3 O60 W10 O56 164.8(5) 2_666 .
W13 O60 W10 O41 135.2(12) . .
K3 O60 W10 O41 -33.3(4) 2_666 .
W13 O60 W10 O57 59.9(12) . .
K3 O60 W10 O57 -108.5(4) 2_666 .
W13 O60 W10 K3 168.5(15) . 2_666
Si2 O57 W10 O40 -122(3) . .
W11 O57 W10 O40 19(3) . .
K1 O57 W10 O40 106(3) 2_666 .
Si2 O57 W10 O34 128.4(6) . .
W11 O57 W10 O34 -91.3(3) . .
K1 O57 W10 O34 -4.3(4) 2_666 .
Si2 O57 W10 O56 38.0(6) . .
W11 O57 W10 O56 178.3(4) . .
K1 O57 W10 O56 -94.6(5) 2_666 .
Si2 O57 W10 O41 -136.5(7) . .
W11 O57 W10 O41 3.8(3) . .
K1 O57 W10 O41 90.8(4) 2_666 .
Si2 O57 W10 O60 -48.2(6) . .
W11 O57 W10 O60 92.1(4) . .
K1 O57 W10 O60 179.1(5) 2_666 .
Si2 O57 W10 K3 -90.5(6) . 2_666
W11 O57 W10 K3 49.7(3) . 2_666
K1 O57 W10 K3 136.8(3) 2_666 2_666
K3 O42 W11 O33 25.4(9) . .
K4 O42 W11 O33 160.9(4) 2_666 .
K3 O42 W11 O43 -67.8(9) . .
K4 O42 W11 O43 67.7(4) 2_666 .
K3 O42 W11 O41 116.3(9) . .
K4 O42 W11 O41 -108.2(4) 2_666 .
K3 O42 W11 O61 -155.7(9) . .
K4 O42 W11 O61 -20.1(5) 2_666 .
K3 O42 W11 O57 127(3) . .
K4 O42 W11 O57 -98(4) 2_666 .
K3 O42 W11 K4 -135.5(11) . 2_666
K3 O42 W11 K1 -10.1(11) . 2_666
K4 O42 W11 K1 125.5(3) 2_666 2_666
K3 O42 W11 K4 94.7(9) . .
K4 O42 W11 K4 -129.7(4) 2_666 .
K3 O42 W11 K3 157.4(9) . 2_666
K4 O42 W11 K3 -67.1(3) 2_666 2_666
W9 O33 W11 O42 24.6(9) . .
K1 O33 W11 O42 -138.2(4) 2_666 .
W9 O33 W11 O43 126.2(8) . .
K1 O33 W11 O43 -36.6(4) 2_666 .
W9 O33 W11 O41 -74.7(8) . .
K1 O33 W11 O41 122.5(4) 2_666 .
W9 O33 W11 O61 -150.3(16) . .
K1 O33 W11 O61 47(2) 2_666 .
W9 O33 W11 O57 -149.7(8) . .
K1 O33 W11 O57 47.5(4) 2_666 .
W9 O33 W11 K4 46.2(10) . 2_666
K1 O33 W11 K4 -116.6(3) 2_666 2_666
W9 O33 W11 K1 162.8(10) . 2_666
W9 O33 W11 K4 -34.1(7) . .
K1 O33 W11 K4 163.1(3) 2_666 .
W9 O33 W11 K3 -65.9(9) . 2_666
K1 O33 W11 K3 131.3(2) 2_666 2_666
W15 O43 W11 O42 -131.5(13) . .
K1 O43 W11 O42 127.7(3) 2_666 .
W15 O43 W11 O33 129.8(14) . .
K1 O43 W11 O33 29.1(3) 2_666 .
W15 O43 W11 O41 37(2) . .
K1 O43 W11 O41 -63.7(11) 2_666 .
W15 O43 W11 O61 -38.1(14) . .
K1 O43 W11 O61 -138.9(3) 2_666 .
W15 O43 W11 O57 47.0(13) . .
K1 O43 W11 O57 -53.8(3) 2_666 .
W15 O43 W11 K4 -89.4(13) . 2_666
K1 O43 W11 K4 169.8(2) 2_666 2_666
W15 O43 W11 K1 100.8(14) . 2_666
W15 O43 W11 K4 -174.0(7) . .
K1 O43 W11 K4 85.2(7) 2_666 .
W15 O43 W11 K3 -37.5(16) . 2_666
K1 O43 W11 K3 -138.2(2) 2_666 2_666
W10 O41 W11 O42 -176.1(5) . .
K4 O41 W11 O42 -28.9(5) . .
K3 O41 W11 O42 72.3(4) 2_666 .
W10 O41 W11 O33 -77.9(5) . .
K4 O41 W11 O33 69.3(4) . .
K3 O41 W11 O33 170.5(4) 2_666 .
W10 O41 W11 O43 15.3(14) . .
K4 O41 W11 O43 162.5(8) . .
K3 O41 W11 O43 -96.3(10) 2_666 .
W10 O41 W11 O61 90.4(5) . .
K4 O41 W11 O61 -122.4(4) . .
K3 O41 W11 O61 -21.2(4) 2_666 .
W10 O41 W11 O57 5.0(4) . .
K4 O41 W11 O57 152.2(4) . .
K3 O41 W11 O57 -106.5(4) 2_666 .
W10 O41 W11 K4 137.6(4) . 2_666
K4 O41 W11 K4 -75.2(4) . 2_666
K3 O41 W11 K4 26.0(4) 2_666 2_666
W10 O41 W11 K1 -39.2(5) . 2_666
K4 O41 W11 K1 108.0(3) . 2_666
K3 O41 W11 K1 -150.8(2) 2_666 2_666
W10 O41 W11 K4 -147.2(7) . .
K3 O41 W11 K4 101.2(4) 2_666 .
W10 O41 W11 K3 111.6(6) . 2_666
K4 O41 W11 K3 -101.2(4) . 2_666
W14 O61 W11 O42 126.5(10) . .
K4 O61 W11 O42 18.5(4) 2_666 .
K3 O61 W11 O42 -79.5(4) 2_666 .
W14 O61 W11 O33 -59(2) . .
K4 O61 W11 O33 -166.6(18) 2_666 .
K3 O61 W11 O33 95.4(19) 2_666 .
W14 O61 W11 O43 25.4(9) . .
K4 O61 W11 O43 -82.7(4) 2_666 .
K3 O61 W11 O43 179.4(4) 2_666 .
W14 O61 W11 O41 -134.4(10) . .
K4 O61 W11 O41 117.6(4) 2_666 .
K3 O61 W11 O41 19.6(3) 2_666 .
W14 O61 W11 O57 -59.1(9) . .
K4 O61 W11 O57 -167.2(4) 2_666 .
K3 O61 W11 O57 94.8(3) 2_666 .
W14 O61 W11 K4 108.0(10) . 2_666
K3 O61 W11 K4 -98.0(3) 2_666 2_666
W14 O61 W11 K1 -19.2(11) . 2_666
K4 O61 W11 K1 -127.2(2) 2_666 2_666
K3 O61 W11 K1 134.8(2) 2_666 2_666
W14 O61 W11 K4 -171.5(8) . .
K4 O61 W11 K4 80.5(3) 2_666 .
K3 O61 W11 K4 -17.5(3) 2_666 .
W14 O61 W11 K3 -154.0(11) . 2_666
K4 O61 W11 K3 98.0(3) 2_666 2_666
Si2 O57 W11 O42 126(4) . .
W10 O57 W11 O42 -15(4) . .
K1 O57 W11 O42 -140(4) 2_666 .
Si2 O57 W11 O33 -131.7(7) . .
W10 O57 W11 O33 87.6(4) . .
K1 O57 W11 O33 -37.5(3) 2_666 .
Si2 O57 W11 O43 -39.4(6) . .
W10 O57 W11 O43 179.9(3) . .
K1 O57 W11 O43 54.8(3) 2_666 .
Si2 O57 W11 O41 136.9(7) . .
W10 O57 W11 O41 -3.8(3) . .
K1 O57 W11 O41 -128.9(4) 2_666 .
Si2 O57 W11 O61 48.2(6) . .
W10 O57 W11 O61 -92.5(4) . .
K1 O57 W11 O61 142.4(3) 2_666 .
Si2 O57 W11 K4 34.2(8) . 2_666
W10 O57 W11 K4 -106.6(3) . 2_666
K1 O57 W11 K4 128.4(2) 2_666 2_666
Si2 O57 W11 K1 -94.2(6) . 2_666
W10 O57 W11 K1 125.1(3) . 2_666
Si2 O57 W11 K4 156.8(5) . .
W10 O57 W11 K4 16.1(3) . .
K1 O57 W11 K4 -108.96(17) 2_666 .
Si2 O57 W11 K3 95.7(6) . 2_666
W10 O57 W11 K3 -45.0(2) . 2_666
K1 O57 W11 K3 -170.06(17) 2_666 2_666
O17 K4 W11 O42 -123.5(4) . .
O11W K4 W11 O42 113.8(7) . .
O41 K4 W11 O42 147.4(5) . .
O42 K4 W11 O42 52.6(5) 2_666 .
O70 K4 W11 O42 -50.1(4) 2_666 .
O61 K4 W11 O42 4.1(4) 2_666 .
O28 K4 W11 O42 -63.3(4) . .
W14 K4 W11 O42 -17.0(4) 2_666 .
W11 K4 W11 O42 33.7(3) 2_666 .
W9 K4 W11 O42 -94.5(3) . .
K10 K4 W11 O42 -100.6(4) 2_666 .
O17 K4 W11 O33 -16.2(3) . .
O11W K4 W11 O33 -138.9(7) . .
O41 K4 W11 O33 -105.3(5) . .
O42 K4 W11 O33 159.9(3) 2_666 .
O70 K4 W11 O33 57.2(4) 2_666 .
O61 K4 W11 O33 111.4(3) 2_666 .
O28 K4 W11 O33 44.0(3) . .
W14 K4 W11 O33 90.2(3) 2_666 .
W11 K4 W11 O33 141.0(3) 2_666 .
W9 K4 W11 O33 12.8(3) . .
K10 K4 W11 O33 6.7(3) 2_666 .
O17 K4 W11 O43 -75.1(7) . .
O11W K4 W11 O43 162.2(9) . .
O41 K4 W11 O43 -164.1(8) . .
O42 K4 W11 O43 101.0(7) 2_666 .
O70 K4 W11 O43 -1.7(8) 2_666 .
O61 K4 W11 O43 52.5(7) 2_666 .
O28 K4 W11 O43 -14.9(7) . .
W14 K4 W11 O43 31.4(7) 2_666 .
W11 K4 W11 O43 82.1(7) 2_666 .
W9 K4 W11 O43 -46.1(7) . .
K10 K4 W11 O43 -52.2(7) 2_666 .
O17 K4 W11 O41 89.0(5) . .
O11W K4 W11 O41 -33.6(7) . .
O42 K4 W11 O41 -94.8(5) 2_666 .
O70 K4 W11 O41 162.5(5) 2_666 .
O61 K4 W11 O41 -143.3(5) 2_666 .
O28 K4 W11 O41 149.3(5) . .
W14 K4 W11 O41 -164.5(4) 2_666 .
W11 K4 W11 O41 -113.8(4) 2_666 .
W9 K4 W11 O41 118.1(4) . .
K10 K4 W11 O41 112.0(4) 2_666 .
O17 K4 W11 O61 152.3(3) . .
O11W K4 W11 O61 29.6(7) . .
O41 K4 W11 O61 63.3(5) . .
O42 K4 W11 O61 -31.6(4) 2_666 .
O70 K4 W11 O61 -134.3(4) 2_666 .
O61 K4 W11 O61 -80.1(4) 2_666 .
O28 K4 W11 O61 -147.5(3) . .
W14 K4 W11 O61 -101.2(3) 2_666 .
W11 K4 W11 O61 -50.5(3) 2_666 .
W9 K4 W11 O61 -178.7(3) . .
K10 K4 W11 O61 175.2(3) 2_666 .
O17 K4 W11 O57 59.8(3) . .
O11W K4 W11 O57 -62.8(6) . .
O41 K4 W11 O57 -29.2(5) . .
O42 K4 W11 O57 -124.0(3) 2_666 .
O70 K4 W11 O57 133.3(4) 2_666 .
O61 K4 W11 O57 -172.6(3) 2_666 .
O28 K4 W11 O57 120.0(3) . .
W14 K4 W11 O57 166.3(2) 2_666 .
W11 K4 W11 O57 -143.0(2) 2_666 .
W9 K4 W11 O57 88.9(2) . .
K10 K4 W11 O57 82.8(3) 2_666 .
O17 K4 W11 K4 -157.2(2) . 2_666
O11W K4 W11 K4 80.2(6) . 2_666
O41 K4 W11 K4 113.8(4) . 2_666
O42 K4 W11 K4 18.9(2) 2_666 2_666
O70 K4 W11 K4 -83.8(3) 2_666 2_666
O61 K4 W11 K4 -29.57(17) 2_666 2_666
O28 K4 W11 K4 -96.98(19) . 2_666
W14 K4 W11 K4 -50.72(7) 2_666 2_666
W11 K4 W11 K4 0.0 2_666 2_666
W9 K4 W11 K4 -128.17(8) . 2_666
K10 K4 W11 K4 -134.27(19) 2_666 2_666
O17 K4 W11 K1 -3.2(2) . 2_666
O11W K4 W11 K1 -125.8(6) . 2_666
O41 K4 W11 K1 -92.2(4) . 2_666
O42 K4 W11 K1 173.0(2) 2_666 2_666
O70 K4 W11 K1 70.3(3) 2_666 2_666
O61 K4 W11 K1 124.45(19) 2_666 2_666
O28 K4 W11 K1 57.0(2) . 2_666
W14 K4 W11 K1 103.30(10) 2_666 2_666
W11 K4 W11 K1 154.02(6) 2_666 2_666
W9 K4 W11 K1 25.85(8) . 2_666
K10 K4 W11 K1 19.75(19) 2_666 2_666
O17 K4 W11 K3 137.9(2) . 2_666
O11W K4 W11 K3 15.2(6) . 2_666
O41 K4 W11 K3 48.8(4) . 2_666
O42 K4 W11 K3 -46.0(2) 2_666 2_666
O70 K4 W11 K3 -148.7(3) 2_666 2_666
O61 K4 W11 K3 -94.49(19) 2_666 2_666
O28 K4 W11 K3 -161.9(2) . 2_666
W14 K4 W11 K3 -115.64(11) 2_666 2_666
W11 K4 W11 K3 -64.92(7) 2_666 2_666
W9 K4 W11 K3 166.91(7) . 2_666
K10 K4 W11 K3 160.81(19) 2_666 2_666
Co2 O50 W12 O55 175.2(7) . .
K11 O50 W12 O55 -22.4(8) 2_766 .
Co2 O50 W12 O56 -83.1(6) . .
K11 O50 W12 O56 79.4(6) 2_766 .
Co2 O50 W12 O67 73.5(6) . .
K11 O50 W12 O67 -124.1(6) 2_766 .
Co2 O50 W12 O65 -7(2) . .
K11 O50 W12 O65 155.2(14) 2_766 .
Co2 O50 W12 O54 0.5(5) . .
K11 O50 W12 O54 162.9(6) 2_766 .
W10 O56 W12 O55 -124.8(15) . .
W10 O56 W12 O50 133.0(15) . .
W10 O56 W12 O67 34(2) . .
W10 O56 W12 O65 -28.9(15) . .
W10 O56 W12 O54 52.5(14) . .
W17 O67 W12 O55 179.7(7) . .
W17 O67 W12 O50 -77.8(7) . .
W17 O67 W12 O56 21.3(16) . .
W17 O67 W12 O65 83.7(7) . .
W17 O67 W12 O54 1.6(6) . .
W13 O65 W12 O55 123.8(18) . .
W13 O65 W12 O50 -54(3) . .
W13 O65 W12 O56 23.1(17) . .
W13 O65 W12 O67 -135.8(18) . .
W13 O65 W12 O54 -61.6(17) . .
Si2 O54 W12 O55 113(5) . .
Co2 O54 W12 O55 -115(5) . .
W17 O54 W12 O55 -20(5) . .
Si2 O54 W12 O50 -132.2(7) . .
Co2 O54 W12 O50 -0.4(4) . .
W17 O54 W12 O50 94.4(4) . .
Si2 O54 W12 O56 -39.9(6) . .
Co2 O54 W12 O56 91.9(4) . .
W17 O54 W12 O56 -173.3(4) . .
Si2 O54 W12 O67 132.2(7) . .
Co2 O54 W12 O67 -96.0(4) . .
W17 O54 W12 O67 -1.2(4) . .
Si2 O54 W12 O65 45.3(6) . .
Co2 O54 W12 O65 177.1(4) . .
W17 O54 W12 O65 -88.1(4) . .
W12 O65 W13 O68 -125.5(18) . .
W12 O65 W13 O60 -23.7(17) . .
W12 O65 W13 O72 136.7(18) . .
W12 O65 W13 O69 55(3) . .
W12 O65 W13 O59 62.1(17) . .
W12 O65 W13 K3 -37(2) . 2_666
W10 O60 W13 O68 128.7(12) . .
K3 O60 W13 O68 -62.9(6) 2_666 .
W10 O60 W13 O65 25.7(12) . .
K3 O60 W13 O65 -165.9(5) 2_666 .
W10 O60 W13 O72 -59(2) . .
K3 O60 W13 O72 109.5(12) 2_666 .
W10 O60 W13 O69 -133.7(12) . .
K3 O60 W13 O69 34.6(5) 2_666 .
W10 O60 W13 O59 -59.5(12) . .
K3 O60 W13 O59 108.9(4) 2_666 .
W10 O60 W13 K3 -168.4(15) . 2_666
W18 O72 W13 O68 170.8(7) . .
K8 O72 W13 O68 6.0(8) 2_666 .
W18 O72 W13 O65 -85.9(6) . .
K8 O72 W13 O65 109.4(7) 2_666 .
W18 O72 W13 O60 -1.7(17) . .
K8 O72 W13 O60 -166.4(10) 2_666 .
W18 O72 W13 O69 73.4(6) . .
K8 O72 W13 O69 -91.4(6) 2_666 .
W18 O72 W13 O59 -1.1(5) . .
K8 O72 W13 O59 -165.9(7) 2_666 .
W18 O72 W13 K3 86.7(6) . 2_666
K8 O72 W13 K3 -78.1(8) 2_666 2_666
W14 O69 W13 O68 -172.9(8) . .
K15 O69 W13 O68 -15.3(9) . .
K3 O69 W13 O68 71.8(6) 2_666 .
W14 O69 W13 O65 6.8(18) . .
K15 O69 W13 O65 164.5(12) . .
K3 O69 W13 O65 -108.5(14) 2_666 .
W14 O69 W13 O60 85.3(7) . .
K15 O69 W13 O60 -117.1(7) . .
K3 O69 W13 O60 -30.0(4) 2_666 .
W14 O69 W13 O72 -75.8(6) . .
K15 O69 W13 O72 81.9(7) . .
K3 O69 W13 O72 168.9(4) 2_666 .
W14 O69 W13 O59 -0.7(5) . .
K15 O69 W13 O59 156.9(8) . .
K3 O69 W13 O59 -116.0(4) 2_666 .
W14 O69 W13 K3 115.3(7) . 2_666
K15 O69 W13 K3 -87.0(7) . 2_666
Si2 O59 W13 O68 177(3) . .
W18 O59 W13 O68 -46(3) . .
W14 O59 W13 O68 45(3) . .
Si2 O59 W13 O65 -44.2(6) . .
W18 O59 W13 O65 92.5(5) . .
W14 O59 W13 O65 -176.8(5) . .
Si2 O59 W13 O60 43.9(6) . .
W18 O59 W13 O60 -179.4(4) . .
W14 O59 W13 O60 -88.7(4) . .
Si2 O59 W13 O72 -135.9(6) . .
W18 O59 W13 O72 0.8(4) . .
W14 O59 W13 O72 91.5(4) . .
Si2 O59 W13 O69 133.1(7) . .
W18 O59 W13 O69 -90.2(4) . .
W14 O59 W13 O69 0.5(4) . .
Si2 O59 W13 K3 86.3(5) . 2_666
W18 O59 W13 K3 -136.9(2) . 2_666
W14 O59 W13 K3 -46.2(3) . 2_666
K4 O70 W14 O62 -72.4(5) 2_666 .
K10 O70 W14 O62 123(3) . .
K15 O70 W14 O62 169.9(4) . .
K4 O70 W14 O61 20.8(5) 2_666 .
K10 O70 W14 O61 -144(3) . .
K15 O70 W14 O61 -97.0(4) . .
K4 O70 W14 O71 -165.1(5) 2_666 .
K10 O70 W14 O71 31(3) . .
K15 O70 W14 O71 77.2(5) . .
K4 O70 W14 O69 108.6(5) 2_666 .
K10 O70 W14 O69 -56(3) . .
K15 O70 W14 O69 -9.1(5) . .
K4 O70 W14 O59 152(2) 2_666 .
K10 O70 W14 O59 -12(5) . .
K15 O70 W14 O59 35(3) . .
K10 O70 W14 K4 -164(3) . 2_666
K15 O70 W14 K4 -117.7(5) . 2_666
K4 O70 W14 K15 117.7(5) 2_666 .
K10 O70 W14 K15 -47(3) . .
K4 O70 W14 K3 65.3(3) 2_666 2_666
K10 O70 W14 K3 -99(3) . 2_666
K15 O70 W14 K3 -52.4(3) . 2_666
W15 O62 W14 O70 127.3(10) . .
W15 O62 W14 O61 26.0(11) . .
W15 O62 W14 O71 -134.8(11) . .
W15 O62 W14 O69 -55.1(17) . .
W15 O62 W14 O59 -60.4(10) . .
W15 O62 W14 K4 80.1(10) . 2_666
W15 O62 W14 K15 151.3(7) . .
W15 O62 W14 K3 24.1(13) . 2_666
W11 O61 W14 O70 -128.5(10) . .
K4 O61 W14 O70 -19.6(5) 2_666 .
K3 O61 W14 O70 78.1(5) 2_666 .
W11 O61 W14 O62 -24.8(10) . .
K4 O61 W14 O62 84.1(4) 2_666 .
K3 O61 W14 O62 -178.2(4) 2_666 .
W11 O61 W14 O71 69.4(18) . .
K4 O61 W14 O71 178.3(12) 2_666 .
K3 O61 W14 O71 -84.0(14) 2_666 .
W11 O61 W14 O69 132.3(10) . .
K4 O61 W14 O69 -118.9(4) 2_666 .
K3 O61 W14 O69 -21.1(4) 2_666 .
W11 O61 W14 O59 59.7(9) . .
K4 O61 W14 O59 168.5(3) 2_666 .
K3 O61 W14 O59 -93.7(4) 2_666 .
W11 O61 W14 K4 -108.9(10) . 2_666
K3 O61 W14 K4 97.7(4) 2_666 2_666
W11 O61 W14 K15 172.9(9) . .
K4 O61 W14 K15 -78.2(3) 2_666 .
K3 O61 W14 K15 19.5(4) 2_666 .
W11 O61 W14 K3 153.4(12) . 2_666
K4 O61 W14 K3 -97.7(4) 2_666 2_666
W18 O71 W14 O70 -177.5(7) . .
W18 O71 W14 O62 78.9(7) . .
W18 O71 W14 O61 -15.2(19) . .
W18 O71 W14 O69 -78.2(7) . .
W18 O71 W14 O59 -5.1(6) . .
W18 O71 W14 K4 162.3(3) . 2_666
W18 O71 W14 K15 -121.7(7) . .
W18 O71 W14 K3 -82.4(7) . 2_666
W13 O69 W14 O70 172.8(6) . .
K15 O69 W14 O70 11.3(6) . .
K3 O69 W14 O70 -78.6(5) 2_666 .
W13 O69 W14 O62 -4.8(15) . .
K15 O69 W14 O62 -166.4(9) . .
K3 O69 W14 O62 103.7(10) 2_666 .
W13 O69 W14 O61 -86.8(6) . .
K15 O69 W14 O61 111.6(5) . .
K3 O69 W14 O61 21.7(4) 2_666 .
W13 O69 W14 O71 76.1(6) . .
K15 O69 W14 O71 -85.5(5) . .
K3 O69 W14 O71 -175.4(4) 2_666 .
W13 O69 W14 O59 0.7(5) . .
K15 O69 W14 O59 -160.9(6) . .
K3 O69 W14 O59 109.3(4) 2_666 .
W13 O69 W14 K4 -136.2(5) . 2_666
K15 O69 W14 K4 62.3(5) . 2_666
K3 O69 W14 K4 -27.6(4) 2_666 2_666
W13 O69 W14 K15 161.6(9) . .
K3 O69 W14 K15 -89.9(5) 2_666 .
W13 O69 W14 K3 -108.5(7) . 2_666
K15 O69 W14 K3 89.9(5) . 2_666
Si2 O59 W14 O70 -180(2) . .
W13 O59 W14 O70 -46(3) . .
W18 O59 W14 O70 48(3) . .
Si2 O59 W14 O62 43.6(7) . .
W13 O59 W14 O62 177.3(4) . .
W18 O59 W14 O62 -88.8(4) . .
Si2 O59 W14 O61 -47.3(7) . .
W13 O59 W14 O61 86.4(4) . .
W18 O59 W14 O61 -179.7(4) . .
Si2 O59 W14 O71 136.0(8) . .
W13 O59 W14 O71 -90.3(5) . .
W18 O59 W14 O71 3.7(4) . .
Si2 O59 W14 O69 -134.3(8) . .
W13 O59 W14 O69 -0.5(4) . .
W18 O59 W14 O69 93.4(4) . .
Si2 O59 W14 K4 -33.0(9) . 2_666
W13 O59 W14 K4 100.7(3) . 2_666
W18 O59 W14 K4 -165.36(13) . 2_666
Si2 O59 W14 K15 -148.4(6) . .
W13 O59 W14 K15 -14.7(4) . .
W18 O59 W14 K15 79.2(4) . .
Si2 O59 W14 K3 -93.0(6) . 2_666
W13 O59 W14 K3 40.7(3) . 2_666
W18 O59 W14 K3 134.6(3) . 2_666
K6 K15 W14 O70 81.6(6) 2_666 .
O69 K15 W14 O70 -166.8(7) . .
K2 K15 W14 O70 -125.8(10) . .
O28 K15 W14 O70 -65.5(5) 2_666 .
O5 K15 W14 O70 18.5(7) 2_666 .
O10W K15 W14 O70 -140.2(6) . .
O12 K15 W14 O70 -28.2(5) 2_666 .
K10 K15 W14 O70 8.1(4) . .
K3 K15 W14 O70 -111.8(4) 2_666 .
W9 K15 W14 O70 -50.0(4) 2_666 .
K6 K15 W14 O62 53.6(10) 2_666 .
O69 K15 W14 O62 165.2(9) . .
K2 K15 W14 O62 -153.8(10) . .
O28 K15 W14 O62 -93.5(9) 2_666 .
O5 K15 W14 O62 -9.5(13) 2_666 .
O10W K15 W14 O62 -168.1(9) . .
O12 K15 W14 O62 -56.2(10) 2_666 .
O70 K15 W14 O62 -28.0(10) . .
K10 K15 W14 O62 -19.9(9) . .
K3 K15 W14 O62 -139.8(8) 2_666 .
W9 K15 W14 O62 -78.0(9) 2_666 .
K6 K15 W14 O61 177.2(5) 2_666 .
O69 K15 W14 O61 -71.3(6) . .
K2 K15 W14 O61 -30.2(10) . .
O28 K15 W14 O61 30.1(4) 2_666 .
O5 K15 W14 O61 114.0(7) 2_666 .
O10W K15 W14 O61 -44.6(6) . .
O12 K15 W14 O61 67.4(5) 2_666 .
O70 K15 W14 O61 95.5(5) . .
K10 K15 W14 O61 103.7(4) . .
K3 K15 W14 O61 -16.3(3) 2_666 .
W9 K15 W14 O61 45.6(4) 2_666 .
K6 K15 W14 O71 -21.7(5) 2_666 .
O69 K15 W14 O71 89.9(6) . .
K2 K15 W14 O71 130.9(10) . .
O28 K15 W14 O71 -168.8(5) 2_666 .
O5 K15 W14 O71 -84.8(8) 2_666 .
O10W K15 W14 O71 116.5(6) . .
O12 K15 W14 O71 -131.5(5) 2_666 .
O70 K15 W14 O71 -103.3(6) . .
K10 K15 W14 O71 -95.2(4) . .
K3 K15 W14 O71 144.9(4) 2_666 .
W9 K15 W14 O71 -153.3(4) 2_666 .
K6 K15 W14 O69 -111.6(6) 2_666 .
K2 K15 W14 O69 41.0(9) . .
O28 K15 W14 O69 101.3(6) 2_666 .
O5 K15 W14 O69 -174.7(9) 2_666 .
O10W K15 W14 O69 26.6(6) . .
O12 K15 W14 O69 138.6(7) 2_666 .
O70 K15 W14 O69 166.8(7) . .
K10 K15 W14 O69 174.9(6) . .
K3 K15 W14 O69 55.0(5) 2_666 .
W9 K15 W14 O69 116.8(6) 2_666 .
K6 K15 W14 O59 -91.6(5) 2_666 .
O69 K15 W14 O59 19.9(6) . .
K2 K15 W14 O59 61.0(10) . .
O28 K15 W14 O59 121.2(4) 2_666 .
O5 K15 W14 O59 -154.8(6) 2_666 .
O10W K15 W14 O59 46.6(5) . .
O12 K15 W14 O59 158.5(4) 2_666 .
O70 K15 W14 O59 -173.3(5) . .
K10 K15 W14 O59 -165.2(3) . .
K3 K15 W14 O59 74.9(3) 2_666 .
W9 K15 W14 O59 136.7(3) 2_666 .
K6 K15 W14 K4 124.5(4) 2_666 2_666
O69 K15 W14 K4 -123.9(5) . 2_666
K2 K15 W14 K4 -82.9(9) . 2_666
O28 K15 W14 K4 -22.6(3) 2_666 2_666
O5 K15 W14 K4 61.4(7) 2_666 2_666
O10W K15 W14 K4 -97.3(5) . 2_666
O12 K15 W14 K4 14.7(3) 2_666 2_666
O70 K15 W14 K4 42.9(4) . 2_666
K10 K15 W14 K4 51.00(19) . 2_666
K3 K15 W14 K4 -68.95(13) 2_666 2_666
W9 K15 W14 K4 -7.11(19) 2_666 2_666
K6 K15 W14 K3 -166.5(5) 2_666 2_666
O69 K15 W14 K3 -55.0(5) . 2_666
K2 K15 W14 K3 -13.9(8) . 2_666
O28 K15 W14 K3 46.4(2) 2_666 2_666
O5 K15 W14 K3 130.3(7) 2_666 2_666
O10W K15 W14 K3 -28.3(4) . 2_666
O12 K15 W14 K3 83.7(3) 2_666 2_666
O70 K15 W14 K3 111.8(4) . 2_666
K10 K15 W14 K3 119.9(2) . 2_666
W9 K15 W14 K3 61.84(17) 2_666 2_666
K11 O44 W15 O39 94.3(9) 2_666 .
K11 O44 W15 O45 -5.7(9) 2_666 .
K11 O44 W15 O43 -170.7(8) 2_666 .
K11 O44 W15 O62 -90.8(8) 2_666 .
K11 O44 W15 O58 -54(3) 2_666 .
K11 O44 W15 K1 134.2(6) 2_666 2_666
Co1 O39 W15 O44 1.0(11) . .
K1 O39 W15 O44 139.1(4) 2_666 .
Co1 O39 W15 O45 101.1(10) . .
K1 O39 W15 O45 -120.8(5) 2_666 .
Co1 O39 W15 O43 -100.7(10) . .
K1 O39 W15 O43 37.4(4) 2_666 .
Co1 O39 W15 O62 -157.4(11) . .
K1 O39 W15 O62 -19.3(17) 2_666 .
Co1 O39 W15 O58 174.8(10) . .
K1 O39 W15 O58 -47.1(4) 2_666 .
Co1 O39 W15 K1 -138.1(12) . 2_666
W16 O45 W15 O44 176.4(6) . .
Na4 O45 W15 O44 -61.5(6) 2_666 .
W16 O45 W15 O39 72.7(6) . .
Na4 O45 W15 O39 -165.3(5) 2_666 .
W16 O45 W15 O43 -42.2(12) . .
Na4 O45 W15 O43 79.9(11) 2_666 .
W16 O45 W15 O62 -93.6(6) . .
Na4 O45 W15 O62 28.5(5) 2_666 .
W16 O45 W15 O58 -12.7(5) . .
Na4 O45 W15 O58 109.3(5) 2_666 .
W16 O45 W15 K1 28.6(6) . 2_666
Na4 O45 W15 K1 150.6(3) 2_666 2_666
W11 O43 W15 O44 124.9(14) . .
K1 O43 W15 O44 -134.4(4) 2_666 .
W11 O43 W15 O39 -132.0(14) . .
K1 O43 W15 O39 -31.3(4) 2_666 .
W11 O43 W15 O45 -16(2) . .
K1 O43 W15 O45 84.6(9) 2_666 .
W11 O43 W15 O62 36.2(13) . .
K1 O43 W15 O62 136.9(3) 2_666 .
W11 O43 W15 O58 -44.5(13) . .
K1 O43 W15 O58 56.2(3) 2_666 .
W11 O43 W15 K1 -100.7(14) . 2_666
W14 O62 W15 O44 -126.4(11) . .
W14 O62 W15 O39 33(2) . .
W14 O62 W15 O45 135.7(11) . .
W14 O62 W15 O43 -25.4(10) . .
W14 O62 W15 O58 60.8(10) . .
W14 O62 W15 K1 16.6(12) . 2_666
Si2 O58 W15 O44 -85(2) . .
W16 O58 W15 O44 60(2) . .
K1 O58 W15 O44 -173(2) 2_666 .
Si2 O58 W15 O39 125.8(6) . .
W16 O58 W15 O39 -89.2(4) . .
K1 O58 W15 O39 37.9(3) 2_666 .
Si2 O58 W15 O45 -135.2(7) . .
W16 O58 W15 O45 9.8(3) . .
K1 O58 W15 O45 136.9(4) 2_666 .
Si2 O58 W15 O43 33.1(6) . .
W16 O58 W15 O43 178.2(4) . .
K1 O58 W15 O43 -54.7(3) 2_666 .
Si2 O58 W15 O62 -47.6(6) . .
W16 O58 W15 O62 97.4(3) . .
K1 O58 W15 O62 -135.5(3) 2_666 .
Si2 O58 W15 K1 87.9(6) . 2_666
W16 O58 W15 K1 -127.1(3) . 2_666
K6 O46 W16 O66 129.4(13) 1_554 .
K6 O46 W16 O47 33.9(14) 1_554 .
K6 O46 W16 O45 -129.5(13) 1_554 .
K6 O46 W16 O63 -44.8(13) 1_554 .
K6 O46 W16 O58 -100(3) 1_554 .
W17 O47 W16 O46 -129.5(15) . .
W17 O47 W16 O66 127.8(15) . .
W17 O47 W16 O45 5(2) . .
W17 O47 W16 O63 -39.2(14) . .
W17 O47 W16 O58 42.2(15) . .
W15 O45 W16 O46 -173.0(6) . .
Na4 O45 W16 O46 62.3(6) 2_666 .
W15 O45 W16 O66 -70.0(6) . .
Na4 O45 W16 O66 165.4(5) 2_666 .
W15 O45 W16 O47 51.8(12) . .
Na4 O45 W16 O47 -72.8(11) 2_666 .
W15 O45 W16 O63 95.0(6) . .
Na4 O45 W16 O63 -29.6(4) 2_666 .
W15 O45 W16 O58 12.8(5) . .
Na4 O45 W16 O58 -111.8(5) 2_666 .
W18 O63 W16 O46 133.9(11) . .
Na4 O63 W16 O46 -66.1(5) 2_666 .
W18 O63 W16 O66 -25(2) . .
Na4 O63 W16 O66 135.5(17) 2_666 .
W18 O63 W16 O47 33.4(11) . .
Na4 O63 W16 O47 -166.6(5) 2_666 .
W18 O63 W16 O45 -130.5(11) . .
Na4 O63 W16 O45 29.5(4) 2_666 .
W18 O63 W16 O58 -55.5(11) . .
Na4 O63 W16 O58 104.5(4) 2_666 .
Si2 O58 W16 O46 105(3) . .
W15 O58 W16 O46 -41(3) . .
K1 O58 W16 O46 -126(2) 2_666 .
Si2 O58 W16 O66 -123.3(7) . .
W15 O58 W16 O66 91.5(5) . .
K1 O58 W16 O66 6.4(6) 2_666 .
Si2 O58 W16 O47 -30.0(6) . .
W15 O58 W16 O47 -175.2(4) . .
K1 O58 W16 O47 99.7(5) 2_666 .
Si2 O58 W16 O45 135.5(7) . .
W15 O58 W16 O45 -9.7(3) . .
K1 O58 W16 O45 -94.8(5) 2_666 .
Si2 O58 W16 O63 48.8(6) . .
W15 O58 W16 O63 -96.4(4) . .
K1 O58 W16 O63 178.5(5) 2_666 .
K5 O48 W17 O64 -173.3(18) 1_554 .
K5 O48 W17 O47 95.3(19) 1_554 .
K5 O48 W17 O67 -80.8(19) 1_554 .
K5 O48 W17 O49 9(2) 1_554 .
K5 O48 W17 O54 -23(5) 1_554 .
W18 O64 W17 O48 -125.5(14) . .
W18 O64 W17 O47 -23.8(13) . .
W18 O64 W17 O67 134.9(13) . .
W18 O64 W17 O49 47(3) . .
W18 O64 W17 O54 59.7(13) . .
W16 O47 W17 O48 141.1(15) . .
W16 O47 W17 O64 39.6(15) . .
W16 O47 W17 O67 -50(2) . .
W16 O47 W17 O49 -124.1(15) . .
W16 O47 W17 O54 -48.5(14) . .
W12 O67 W17 O48 169.0(7) . .
W12 O67 W17 O64 -89.4(7) . .
W12 O67 W17 O47 -0.4(17) . .
W12 O67 W17 O49 73.5(7) . .
W12 O67 W17 O54 -1.6(6) . .
Co2 O49 W17 O48 -172.1(9) . .
Co2 O49 W17 O64 15(3) . .
Co2 O49 W17 O47 86.6(7) . .
Co2 O49 W17 O67 -72.9(7) . .
Co2 O49 W17 O54 2.1(6) . .
Si2 O54 W17 O48 166(3) . .
Co2 O54 W17 O48 31(4) . .
W12 O54 W17 O48 -59(4) . .
Si2 O54 W17 O64 -43.1(7) . .
Co2 O54 W17 O64 -178.0(6) . .
W12 O54 W17 O64 92.4(5) . .
Si2 O54 W17 O47 46.2(7) . .
Co2 O54 W17 O47 -88.7(4) . .
W12 O54 W17 O47 -178.4(4) . .
Si2 O54 W17 O67 -134.3(7) . .
Co2 O54 W17 O67 90.8(5) . .
W12 O54 W17 O67 1.2(4) . .
Si2 O54 W17 O49 133.1(8) . .
Co2 O54 W17 O49 -1.8(5) . .
W12 O54 W17 O49 -91.4(5) . .
Na4 O73 W18 O63 -170.7(9) 1_554 .
Na4 O73 W18 O71 -73.6(11) 1_554 .
Na4 O73 W18 O64 99.1(10) 1_554 .
Na4 O73 W18 O72 14.3(11) 1_554 .
Na4 O73 W18 O59 -8(4) 1_554 .
Na4 O73 W18 K8 8.0(8) 1_554 2_666
W16 O63 W18 O73 -130.7(11) . .
Na4 O63 W18 O73 69.3(5) 2_666 .
W16 O63 W18 O71 127.1(11) . .
Na4 O63 W18 O71 -32.9(5) 2_666 .
W16 O63 W18 O64 -32.1(11) . .
Na4 O63 W18 O64 168.0(4) 2_666 .
W16 O63 W18 O72 36.5(18) . .
Na4 O63 W18 O72 -123.5(10) 2_666 .
W16 O63 W18 O59 52.1(11) . .
Na4 O63 W18 O59 -107.9(4) 2_666 .
W16 O63 W18 K8 -134.6(10) . 2_666
Na4 O63 W18 K8 65.4(13) 2_666 2_666
W14 O71 W18 O73 176.3(8) . .
W14 O71 W18 O63 -78.6(7) . .
W14 O71 W18 O64 16.8(19) . .
W14 O71 W18 O72 78.1(7) . .
W14 O71 W18 O59 5.1(6) . .
W14 O71 W18 K8 117.5(7) . 2_666
W17 O64 W18 O73 127.5(13) . .
W17 O64 W18 O63 23.7(13) . .
W17 O64 W18 O71 -73(2) . .
W17 O64 W18 O72 -134.6(13) . .
W17 O64 W18 O59 -61.5(13) . .
W17 O64 W18 K8 -172.2(12) . 2_666
W13 O72 W18 O73 -175.1(6) . .
K8 O72 W18 O73 -8.6(6) 2_666 .
W13 O72 W18 O63 17.4(14) . .
K8 O72 W18 O63 -176.1(9) 2_666 .
W13 O72 W18 O71 -74.8(6) . .
K8 O72 W18 O71 91.7(5) 2_666 .
W13 O72 W18 O64 86.8(6) . .
K8 O72 W18 O64 -106.7(5) 2_666 .
W13 O72 W18 O59 1.1(5) . .
K8 O72 W18 O59 167.6(5) 2_666 .
W13 O72 W18 K8 -166.6(9) . 2_666
Si2 O59 W18 O73 159(3) . .
W13 O59 W18 O73 23(3) . .
W14 O59 W18 O73 -71(3) . .
Si2 O59 W18 O63 -38.3(7) . .
W13 O59 W18 O63 -174.4(4) . .
W14 O59 W18 O63 92.0(4) . .
Si2 O59 W18 O71 -134.0(8) . .
W13 O59 W18 O71 89.9(5) . .
W14 O59 W18 O71 -3.7(4) . .
Si2 O59 W18 O64 50.2(7) . .
W13 O59 W18 O64 -85.9(5) . .
W14 O59 W18 O64 -179.5(5) . .
Si2 O59 W18 O72 135.3(8) . .
W13 O59 W18 O72 -0.8(4) . .
W14 O59 W18 O72 -94.4(4) . .
Si2 O59 W18 K8 143.7(6) . 2_666
W13 O59 W18 K8 7.6(3) . 2_666
W14 O59 W18 K8 -86.0(3) . 2_666
